data_7017903
loop_
_publ_author_name
'Antonova, Elena'
'N\"ather, Christian'
'Bensch, Wolfgang'

_publ_section_title
;
 Antimonato polyoxovanadates with structure directing transition metal
 complexes: pseudopolymorphic {Ni(dien)2}3[V15Sb6O42(H2O)]&#x00B7;nH2O
 compounds and {Ni(dien)2}4[V16Sb4O42(H2O)].
;
_journal_issue 4
_journal_name_full 'Dalton transactions (Cambridge, England : 2003)'
_journal_page_first 1338
_journal_page_last 1344
_journal_paper_doi 10.1039/c1dt11635e
_journal_volume 41
_journal_year 2012
_chemical_formula_moiety 'O42 Sb6 V15, 3(Ni C8 H26 N6), 9(H2 O)'
_chemical_formula_sum 'C24 H96 N18 Ni3 O51 Sb6 V15'
_chemical_formula_weight 3123.8087
_chemical_name_common (Ni(C4N3H13)2)3(V15Sb6O42(H2O))(H2O)8
_chemical_name_systematic
;
(Ni(C4N3H13)2)3(V15Sb6O42(H2O))(H2O)8
;
_space_group_IT_number 81
_symmetry_cell_setting tetragonal
_symmetry_space_group_name_Hall 'P -4'
_symmetry_space_group_name_H-M 'P -4'
_atom_sites_solution_hydrogens none
_atom_sites_solution_primary direct
_atom_sites_solution_secondary difmap
_audit_creation_method SHELXL-97
_cell_angle_alpha 90.00
_cell_angle_beta 90.00
_cell_angle_gamma 90.00
_cell_formula_units_Z 16
_cell_length_a 46.9378(3)
_cell_length_b 46.9378(3)
_cell_length_c 16.51300(10)
_cell_measurement_reflns_used 200212
_cell_measurement_temperature 293(2)
_cell_measurement_theta_max 39.1
_cell_measurement_theta_min 1.7
_cell_volume 36380.7(4)
_computing_cell_refinement 'STOE-IPDS Program Package'
_computing_data_collection 'STOE-IPDS Program Package'
_computing_data_reduction 'STOE-IPDS Program Package'
_computing_molecular_graphics 'Bruker SHELXTL'
_computing_publication_material 'Bruker SHELXTL'
_computing_structure_refinement 'SHELXL-97 (Sheldrick, 1997)'
_computing_structure_solution 'SHELXS-97 (Sheldrick, 1990)'
_diffrn_ambient_temperature 293(2)
_diffrn_measured_fraction_theta_full 0.993
_diffrn_measured_fraction_theta_max 0.993
_diffrn_measurement_device_type 'Stoe Imaging Plate Diffraction System'
_diffrn_measurement_method '\f scans'
_diffrn_radiation_monochromator graphite
_diffrn_radiation_source 'fine-focus sealed tube'
_diffrn_radiation_type MoK\a
_diffrn_radiation_wavelength 0.71073
_diffrn_reflns_av_R_equivalents 0.0560
_diffrn_reflns_av_sigmaI/netI 0.0283
_diffrn_reflns_limit_h_max 43
_diffrn_reflns_limit_h_min -44
_diffrn_reflns_limit_k_max 44
_diffrn_reflns_limit_k_min -44
_diffrn_reflns_limit_l_max 15
_diffrn_reflns_limit_l_min -15
_diffrn_reflns_number 200212
_diffrn_reflns_theta_full 19.54
_diffrn_reflns_theta_max 19.54
_diffrn_reflns_theta_min 0.87
_diffrn_standards_decay_% none
_exptl_absorpt_coefficient_mu 3.891
_exptl_absorpt_correction_T_max 0.7064
_exptl_absorpt_correction_T_min 0.3990
_exptl_absorpt_correction_type numerical
_exptl_absorpt_process_details 'X-Shape (STOE & CIE, 1998)'
_exptl_crystal_colour brown
_exptl_crystal_density_diffrn 2.163
_exptl_crystal_density_method 'not measured'
_exptl_crystal_description needles
_exptl_crystal_F_000 22704
_exptl_crystal_size_max 0.1476
_exptl_crystal_size_mid 0.1027
_exptl_crystal_size_min 0.0542
_platon_squeeze_details
;
;
_refine_diff_density_max 0.552
_refine_diff_density_min -0.558
_refine_diff_density_rms 0.095
_refine_ls_abs_structure_details 'Flack H D (1983), Acta Cryst. A39, 876-881'
_refine_ls_abs_structure_Flack 0.00(2)
_refine_ls_extinction_method SHELXL
_refine_ls_goodness_of_fit_ref 1.039
_refine_ls_hydrogen_treatment none
_refine_ls_matrix_type full
_refine_ls_number_parameters 3037
_refine_ls_number_reflns 31512
_refine_ls_number_restraints 14
_refine_ls_restrained_S_all 1.042
_refine_ls_R_factor_all 0.0328
_refine_ls_R_factor_gt 0.0306
_refine_ls_shift/su_max 0.002
_refine_ls_shift/su_mean 0.000
_refine_ls_structure_factor_coef Fsqd
_refine_ls_weighting_details 'calc w=1/[\s^2^(Fo^2^)+(0.0499P)^2^+48.0151P] where P=(Fo^2^+2Fc^2^)/3'
_refine_ls_weighting_scheme calc
_refine_ls_wR_factor_gt 0.0758
_refine_ls_wR_factor_ref 0.0768
_reflns_number_gt 30244
_reflns_number_total 31512
_reflns_threshold_expression >2sigma(I)
_cod_data_source_file c1dt11635e.txt
_cod_data_source_block ea1077
_cod_depositor_comments
;
The following automatic conversions were performed:

'_symmetry_cell_setting' value 'Tetragonal' changed to 'tetragonal'
according to /home/saulius/struct/CIF-dictionaries/cif_core.dic
dictionary named 'cif_core.dic' version 2.4.1 from 2010-06-29.

Automatic conversion script
Id: cif_fix_values 1715 2011-07-08 13:25:40Z adriana 
;
_cod_original_sg_symbol_H-M P-4
_cod_database_code 7017903

loop_
_symmetry_equiv_pos_as_xyz
'x, y, z'
'-x, -y, z'
'y, -x, -z'
'-y, x, -z'

loop_
_atom_site_label
_atom_site_type_symbol
_atom_site_fract_x
_atom_site_fract_y
_atom_site_fract_z
_atom_site_U_iso_or_equiv
_atom_site_adp_type
_atom_site_occupancy
_atom_site_symmetry_multiplicity
_atom_site_calc_flag
_atom_site_refinement_flags
Sb1 Sb 0.088652(17) 0.957395(16) 0.53276(5) 0.0501(2) Uani 1 1 d .
Sb2 Sb 0.156722(17) 0.925901(17) 0.56708(5) 0.0528(2) Uani 1 1 d .
Sb3 Sb 0.111615(18) 0.796795(17) 0.88433(5) 0.0556(2) Uani 1 1 d .
Sb4 Sb 0.004242(17) 0.841861(17) 0.50472(5) 0.0495(2) Uani 1 1 d .
Sb5 Sb 0.139723(17) 0.864122(17) 0.93443(5) 0.0544(2) Uani 1 1 d .
Sb6 Sb -0.014677(16) 0.830879(16) 0.70869(5) 0.04572(19) Uani 1 1 d .
V1 V 0.01875(4) 0.88389(4) 0.81964(11) 0.0409(5) Uani 1 1 d .
V2 V 0.04927(4) 0.79599(4) 0.63043(11) 0.0460(5) Uani 1 1 d .
V3 V 0.00635(4) 0.90267(4) 0.64585(11) 0.0432(5) Uani 1 1 d .
V4 V 0.08901(4) 0.91385(4) 0.87682(11) 0.0429(5) Uani 1 1 d .
V5 V 0.07570(4) 0.83050(4) 0.49528(12) 0.0509(5) Uani 1 1 d .
V6 V 0.11249(4) 0.94459(4) 0.74198(12) 0.0457(5) Uani 1 1 d .
V7 V 0.15552(4) 0.89709(4) 0.75863(12) 0.0477(5) Uani 1 1 d .
V8 V 0.05051(4) 0.94126(4) 0.69787(11) 0.0437(5) Uani 1 1 d .
V9 V 0.06137(4) 0.85659(4) 0.91861(11) 0.0446(5) Uani 1 1 d .
V10 V 0.04319(4) 0.90333(4) 0.49712(12) 0.0509(5) Uani 1 1 d .
V11 V 0.15520(4) 0.83364(4) 0.73359(13) 0.0540(5) Uani 1 1 d .
V12 V 0.14601(4) 0.85306(4) 0.57074(12) 0.0518(5) Uani 1 1 d .
V13 V 0.10777(4) 0.79442(4) 0.67575(12) 0.0503(5) Uani 1 1 d .
V14 V 0.10295(4) 0.88381(4) 0.46300(12) 0.0526(5) Uani 1 1 d .
V15 V 0.04457(4) 0.80845(4) 0.81149(11) 0.0430(5) Uani 1 1 d .
O1 O 0.07429(19) 0.8135(2) 0.4100(5) 0.078(3) Uani 1 1 d .
O2 O 0.02688(17) 0.9171(2) 0.4215(4) 0.070(2) Uani 1 1 d .
O3 O 0.07070(15) 0.79305(15) 0.7308(4) 0.0489(19) Uani 1 1 d .
O4 O 0.02445(15) 0.91464(14) 0.7434(4) 0.0469(19) Uani 1 1 d .
O5 O -0.02445(16) 0.91857(17) 0.6346(5) 0.061(2) Uani 1 1 d .
O6 O 0.03672(18) 0.76568(15) 0.6010(5) 0.060(2) Uani 1 1 d .
O7 O 0.06421(16) 0.86941(16) 0.4704(4) 0.054(2) Uani 1 1 d .
O8 O 0.11812(17) 0.76237(16) 0.6673(6) 0.070(2) Uani 1 1 d .
O9 O 0.09925(15) 0.87494(14) 0.9197(4) 0.0448(18) Uani 1 1 d .
O10 O 0.13674(16) 0.82091(15) 0.6386(4) 0.054(2) Uani 1 1 d .
O11 O 0.18548(16) 0.81938(17) 0.7478(6) 0.069(2) Uani 1 1 d .
O12 O 0.11250(15) 0.84736(15) 0.5051(5) 0.0524(19) Uani 1 1 d .
O13 O 0.12543(16) 0.80841(16) 0.7789(5) 0.059(2) Uani 1 1 d .
O14 O 0.15898(15) 0.86942(14) 0.6737(4) 0.0448(18) Uani 1 1 d .
O15 O 0.13043(16) 0.95525(16) 0.5265(5) 0.058(2) Uani 1 1 d .
O16 O 0.00072(15) 0.86892(15) 0.7164(4) 0.0488(19) Uani 1 1 d .
O17 O 0.18639(16) 0.90733(16) 0.7912(5) 0.063(2) Uani 1 1 d .
O18 O 0.14391(16) 0.92648(15) 0.6796(4) 0.0517(19) Uani 1 1 d .
O19 O 0.07583(14) 0.93637(14) 0.7879(4) 0.0428(18) Uani 1 1 d .
O20 O 0.11324(19) 0.88663(19) 0.3719(5) 0.075(3) Uani 1 1 d .
O21 O 0.08268(15) 0.91901(15) 0.4937(5) 0.053(2) Uani 1 1 d .
O22 O 0.02862(16) 0.78394(15) 0.8636(4) 0.054(2) Uani 1 1 d .
O23 O 0.03668(15) 0.92407(15) 0.5961(4) 0.0479(19) Uani 1 1 d .
O24 O 0.01251(15) 0.87957(14) 0.5477(4) 0.0446(18) Uani 1 1 d .
O25 O 0.03867(15) 0.82505(15) 0.5513(4) 0.0483(19) Uani 1 1 d .
O26 O 0.08543(16) 0.80352(14) 0.5806(4) 0.0480(19) Uani 1 1 d .
O27 O 0.12310(16) 0.97594(16) 0.7689(5) 0.059(2) Uani 1 1 d .
O28 O 0.14776(16) 0.86180(15) 0.8194(4) 0.051(2) Uani 1 1 d .
O29 O 0.03743(17) 0.97282(15) 0.7012(5) 0.063(2) Uani 1 1 d .
O30 O 0.07715(14) 0.82016(14) 0.8792(4) 0.0478(19) Uani 1 1 d .
O31 O -0.01994(14) 0.82908(14) 0.5924(4) 0.0431(18) Uani 1 1 d .
O32 O 0.05314(14) 0.89316(15) 0.8760(4) 0.0456(18) Uani 1 1 d .
O33 O -0.00789(15) 0.89146(15) 0.8767(4) 0.052(2) Uani 1 1 d .
O34 O 0.12517(15) 0.91578(15) 0.8178(4) 0.0465(18) Uani 1 1 d .
O35 O 0.03188(14) 0.84508(15) 0.8446(4) 0.0474(19) Uani 1 1 d .
O36 O 0.13339(18) 0.82372(16) 0.9506(5) 0.065(2) Uani 1 1 d .
O37 O 0.02194(15) 0.81147(15) 0.7103(4) 0.0479(19) Uani 1 1 d .
O38 O 0.13508(16) 0.89287(16) 0.5368(5) 0.059(2) Uani 1 1 d .
O39 O 0.09130(17) 0.93432(16) 0.9544(5) 0.057(2) Uani 1 1 d .
O40 O 0.05028(16) 0.85325(15) 1.0107(4) 0.053(2) Uani 1 1 d .
O41 O 0.17410(16) 0.8453(2) 0.5190(5) 0.074(3) Uani 1 1 d .
O42 O 0.08834(15) 0.94548(16) 0.6451(4) 0.051(2) Uani 1 1 d .
Sb11 Sb 0.423527(16) 0.841688(16) 0.73726(5) 0.0505(2) Uani 1 1 d .
Sb12 Sb 0.457124(16) 0.908916(17) 0.70486(5) 0.0491(2) Uani 1 1 d .
Sb13 Sb 0.361815(17) 0.861650(16) 1.10526(5) 0.0502(2) Uani 1 1 d .
Sb14 Sb 0.295123(16) 0.890927(17) 1.05508(5) 0.0514(2) Uani 1 1 d .
Sb15 Sb 0.332770(16) 1.016095(16) 0.88139(5) 0.04674(19) Uani 1 1 d .
Sb16 Sb 0.343878(16) 0.996626(16) 0.67722(4) 0.04705(19) Uani 1 1 d .
V51 V 0.35653(4) 0.93958(4) 1.09003(11) 0.0464(5) Uani 1 1 d .
V52 V 0.38284(4) 0.89709(4) 0.63523(11) 0.0498(5) Uani 1 1 d .
V53 V 0.40443(4) 0.99348(4) 0.81925(11) 0.0454(5) Uani 1 1 d .
V54 V 0.38476(4) 0.98161(4) 0.99195(11) 0.0428(5) Uani 1 1 d .
V55 V 0.35116(4) 0.85502(4) 0.74153(12) 0.0472(5) Uani 1 1 d .
V56 V 0.41317(4) 0.91041(4) 1.04863(11) 0.0445(5) Uani 1 1 d .
V57 V 0.33010(4) 0.92593(4) 0.66676(11) 0.0463(5) Uani 1 1 d .
V58 V 0.40421(4) 0.95624(4) 0.67076(11) 0.0477(5) Uani 1 1 d .
V59 V 0.44219(4) 0.94866(4) 0.87151(11) 0.0450(5) Uani 1 1 d .
V60 V 0.44373(4) 0.88596(4) 0.91463(11) 0.0457(5) Uani 1 1 d .
V61 V 0.30856(4) 0.95742(4) 0.98304(11) 0.0423(5) Uani 1 1 d .
V62 V 0.29627(4) 0.95329(4) 0.80197(11) 0.0448(5) Uani 1 1 d .
V63 V 0.39569(4) 0.84450(4) 0.92750(11) 0.0463(5) Uani 1 1 d .
V64 V 0.29333(4) 0.89502(4) 0.84728(11) 0.0456(5) Uani 1 1 d .
V65 V 0.33171(4) 0.84678(4) 0.90405(11) 0.0477(5) Uani 1 1 d .
O51 O 0.36960(14) 0.93600(14) 0.6425(4) 0.0468(18) Uani 1 1 d .
O52 O 0.31188(14) 0.98010(14) 0.8831(4) 0.0456(18) Uani 1 1 d .
O53 O 0.41519(14) 0.97529(13) 0.9176(4) 0.0419(17) Uani 1 1 d .
O54 O 0.40646(16) 0.81307(16) 0.9511(5) 0.064(2) Uani 1 1 d .
O55 O 0.41845(15) 0.91631(15) 0.6692(5) 0.053(2) Uani 1 1 d .
O56 O 0.26653(14) 0.96691(16) 0.7702(4) 0.058(2) Uani 1 1 d .
O57 O 0.44703(16) 0.91064(14) 0.8191(4) 0.0491(19) Uani 1 1 d .
O58 O 0.37349(15) 0.90067(15) 1.0886(4) 0.0511(19) Uani 1 1 d .
O59 O 0.36657(14) 0.84249(14) 0.8446(4) 0.0450(18) Uani 1 1 d .
O60 O 0.45337(15) 0.86723(15) 0.6977(4) 0.0515(19) Uani 1 1 d .
O61 O 0.38087(14) 0.98721(15) 0.7206(4) 0.0501(19) Uani 1 1 d .
O62 O 0.37030(14) 0.99968(15) 0.8874(4) 0.0487(19) Uani 1 1 d .
O63 O 0.33089(15) 1.02158(15) 0.7650(4) 0.0527(19) Uani 1 1 d .
O64 O 0.26118(14) 0.88317(17) 0.8350(4) 0.055(2) Uani 1 1 d .
O65 O 0.34032(17) 0.82766(17) 0.6894(5) 0.070(2) Uani 1 1 d .
O66 O 0.30344(14) 0.91759(14) 0.7538(4) 0.0462(18) Uani 1 1 d .
O67 O 0.41921(16) 0.97098(17) 0.5942(4) 0.061(2) Uani 1 1 d .
O68 O 0.34585(13) 0.97003(14) 1.0157(4) 0.0423(17) Uani 1 1 d .
O69 O 0.43700(15) 0.92232(14) 0.9600(4) 0.0483(18) Uani 1 1 d .
O70 O 0.39079(15) 0.86362(16) 0.7055(4) 0.0518(19) Uani 1 1 d .
O71 O 0.31510(16) 0.81642(15) 0.9126(5) 0.062(2) Uani 1 1 d .
O72 O 0.42096(16) 1.02300(15) 0.8088(4) 0.0530(19) Uani 1 1 d .
O73 O 0.41410(14) 0.87401(15) 0.9904(4) 0.0498(19) Uani 1 1 d .
O74 O 0.39259(16) 1.00823(15) 1.0477(5) 0.058(2) Uani 1 1 d .
O75 O 0.39366(13) 0.94680(14) 1.0503(4) 0.0438(18) Uani 1 1 d .
O76 O 0.28472(14) 0.97401(16) 1.0366(4) 0.054(2) Uani 1 1 d .
O77 O 0.30695(15) 0.87681(16) 0.9501(4) 0.053(2) Uani 1 1 d .
O78 O 0.31944(14) 0.86619(14) 0.8088(4) 0.0461(18) Uani 1 1 d .
O79 O 0.31982(14) 0.92461(16) 1.0500(4) 0.0522(19) Uani 1 1 d .
O80 O 0.29148(14) 0.93166(14) 0.9030(4) 0.0417(17) Uani 1 1 d .
O81 O 0.36029(15) 0.85055(15) 0.9922(4) 0.0483(18) Uani 1 1 d .
O82 O 0.43278(15) 0.90710(15) 1.1268(4) 0.050(2) Uani 1 1 d .
O83 O 0.42378(15) 0.85765(14) 0.8483(4) 0.0455(18) Uani 1 1 d .
O84 O 0.32076(15) 0.86864(15) 1.1203(4) 0.0512(19) Uani 1 1 d .
O85 O 0.34557(14) 0.88808(16) 0.6754(4) 0.0505(19) Uani 1 1 d .
O86 O 0.35354(15) 0.95040(16) 1.1823(4) 0.057(2) Uani 1 1 d .
O87 O 0.42523(15) 0.96233(15) 0.7705(4) 0.0517(19) Uani 1 1 d .
O88 O 0.47456(15) 0.87324(16) 0.9392(5) 0.059(2) Uani 1 1 d .
O89 O 0.38667(17) 0.88714(18) 0.5421(4) 0.065(2) Uani 1 1 d .
O90 O 0.47307(15) 0.96302(17) 0.8759(5) 0.067(2) Uani 1 1 d .
O91 O 0.32676(15) 0.96308(15) 0.7267(4) 0.0520(19) Uani 1 1 d .
O92 O 0.31252(15) 0.92909(16) 0.5849(4) 0.056(2) Uani 1 1 d .
Sb21 Sb 0.487671(16) 0.827728(17) 0.45913(5) 0.0520(2) Uani 1 1 d .
Sb22 Sb 0.504999(16) 0.838982(17) 0.66445(5) 0.0490(2) Uani 1 1 d .
Sb23 Sb 0.654983(16) 0.927144(16) 0.60748(5) 0.0476(2) Uani 1 1 d .
Sb24 Sb 0.586011(16) 0.956600(16) 0.64115(4) 0.04662(19) Uani 1 1 d .
Sb25 Sb 0.615875(18) 0.798711(17) 0.28499(5) 0.0569(2) Uani 1 1 d .
Sb26 Sb 0.641296(17) 0.867326(17) 0.23950(5) 0.0556(2) Uani 1 1 d .
V101 V 0.56336(4) 0.85651(4) 0.25398(11) 0.0494(5) Uani 1 1 d .
V102 V 0.61074(4) 0.79472(4) 0.49489(12) 0.0491(5) Uani 1 1 d .
V103 V 0.54868(4) 0.94052(4) 0.47421(11) 0.0454(5) Uani 1 1 d .
V104 V 0.58878(4) 0.91461(4) 0.29552(11) 0.0450(5) Uani 1 1 d .
V105 V 0.54214(4) 0.90127(4) 0.67416(11) 0.0452(5) Uani 1 1 d .
V106 V 0.60237(4) 0.88297(4) 0.71041(11) 0.0464(5) Uani 1 1 d .
V107 V 0.61099(4) 0.94567(4) 0.43163(11) 0.0436(5) Uani 1 1 d .
V108 V 0.57655(4) 0.82896(4) 0.67485(11) 0.0452(5) Uani 1 1 d .
V109 V 0.64663(4) 0.85421(4) 0.60290(12) 0.0461(5) Uani 1 1 d .
V110 V 0.50590(4) 0.90050(4) 0.52356(11) 0.0455(5) Uani 1 1 d .
V111 V 0.51943(4) 0.88169(4) 0.35075(11) 0.0461(5) Uani 1 1 d .
V112 V 0.55158(4) 0.79427(4) 0.53799(12) 0.0493(5) Uani 1 1 d .
V113 V 0.65510(4) 0.89921(4) 0.41647(11) 0.0467(5) Uani 1 1 d .
V114 V 0.54830(4) 0.80639(4) 0.35836(12) 0.0502(5) Uani 1 1 d .
V115 V 0.65689(4) 0.83566(4) 0.43949(12) 0.0515(5) Uani 1 1 d .
O101 O 0.55382(15) 0.89301(15) 0.2944(4) 0.0487(18) Uani 1 1 d .
O102 O 0.62143(14) 0.97742(15) 0.4079(4) 0.0518(19) Uani 1 1 d .
O103 O 0.47511(15) 0.91548(16) 0.5335(4) 0.057(2) Uani 1 1 d .
O104 O 0.67437(15) 0.84625(15) 0.6551(5) 0.056(2) Uani 1 1 d .
O105 O 0.52615(17) 0.91439(17) 0.7514(5) 0.066(2) Uani 1 1 d .
O106 O 0.64862(15) 0.86428(13) 0.3543(4) 0.0486(19) Uani 1 1 d .
O107 O 0.54166(16) 0.76322(15) 0.5672(5) 0.057(2) Uani 1 1 d .
O108 O 0.55272(17) 0.85270(16) 0.1603(4) 0.057(2) Uani 1 1 d .
O109 O 0.64162(15) 0.92740(15) 0.4958(4) 0.0511(19) Uani 1 1 d .
O110 O 0.68580(15) 0.91081(16) 0.3874(5) 0.063(2) Uani 1 1 d .
O111 O 0.52346(14) 0.91259(13) 0.4257(4) 0.0407(17) Uani 1 1 d .
O112 O 0.53480(18) 0.78146(15) 0.3034(4) 0.063(2) Uani 1 1 d .
O113 O 0.62245(15) 0.76232(14) 0.5085(5) 0.055(2) Uani 1 1 d .
O114 O 0.48105(15) 0.82568(16) 0.5744(4) 0.057(2) Uani 1 1 d .
O115 O 0.62783(15) 0.95492(15) 0.6476(4) 0.0494(19) Uani 1 1 d .
O116 O 0.63620(17) 0.82653(16) 0.2226(5) 0.061(2) Uani 1 1 d .
O117 O 0.49251(15) 0.88738(17) 0.2934(4) 0.057(2) Uani 1 1 d .
O118 O 0.62825(16) 0.80928(14) 0.3922(4) 0.0505(19) Uani 1 1 d .
O119 O 0.56434(13) 0.86836(14) 0.7008(4) 0.0417(17) Uani 1 1 d .
O120 O 0.61128(17) 0.88543(17) 0.8043(4) 0.064(2) Uani 1 1 d .
O121 O 0.60084(15) 0.87606(16) 0.2528(5) 0.056(2) Uani 1 1 d .
O122 O 0.59023(16) 0.93526(16) 0.2176(4) 0.054(2) Uani 1 1 d .
O123 O 0.53370(16) 0.97136(16) 0.4734(5) 0.064(2) Uani 1 1 d .
O124 O 0.63465(16) 0.89335(14) 0.6403(4) 0.0518(19) Uani 1 1 d .
O125 O 0.58086(14) 0.91779(15) 0.6791(4) 0.0477(18) Uani 1 1 d .
O126 O 0.62521(14) 0.91705(14) 0.3549(4) 0.0466(18) Uani 1 1 d .
O127 O 0.58738(14) 0.80364(15) 0.5850(4) 0.0488(19) Uani 1 1 d .
O128 O 0.51266(15) 0.87711(14) 0.6219(4) 0.0463(18) Uani 1 1 d .
O129 O 0.68782(16) 0.82238(18) 0.4256(5) 0.074(2) Uani 1 1 d .
O130 O 0.52436(14) 0.80810(15) 0.4561(4) 0.0511(19) Uani 1 1 d .
O131 O 0.65888(15) 0.87132(15) 0.5011(4) 0.0499(19) Uani 1 1 d .
O132 O 0.58610(15) 0.94576(16) 0.5267(4) 0.052(2) Uani 1 1 d .
O133 O 0.57390(16) 0.79182(15) 0.4381(4) 0.0539(19) Uani 1 1 d .
O134 O 0.63915(15) 0.82166(14) 0.5348(4) 0.0503(19) Uani 1 1 d .
O135 O 0.61407(15) 0.84693(14) 0.6686(4) 0.0497(19) Uani 1 1 d .
O136 O 0.54028(15) 0.82324(15) 0.6167(4) 0.0515(19) Uani 1 1 d .
O137 O 0.53443(14) 0.84369(14) 0.3278(4) 0.0459(18) Uani 1 1 d .
O138 O 0.57505(14) 0.93692(15) 0.3850(4) 0.0481(18) Uani 1 1 d .
O139 O 0.58055(16) 0.82115(16) 0.2937(4) 0.059(2) Uani 1 1 d .
O140 O 0.57594(18) 0.81040(16) 0.7566(5) 0.065(2) Uani 1 1 d .
O141 O 0.53578(14) 0.92227(15) 0.5740(4) 0.0463(18) Uani 1 1 d .
O142 O 0.50264(14) 0.86659(15) 0.4546(4) 0.0491(19) Uani 1 1 d .
Sb31 Sb 0.498965(15) 0.596733(15) 1.03111(4) 0.04624(19) Uani 1 1 d .
Sb32 Sb 0.500612(15) 0.671776(15) 1.06167(5) 0.04834(19) Uani 1 1 d .
Sb33 Sb 0.435588(17) 0.685348(18) 1.42691(5) 0.0585(2) Uani 1 1 d .
Sb34 Sb 0.363340(17) 0.689596(17) 1.37325(5) 0.0574(2) Uani 1 1 d .
Sb35 Sb 0.339481(16) 0.560851(16) 1.20352(5) 0.04832(19) Uani 1 1 d .
Sb36 Sb 0.358764(15) 0.571931(15) 1.00063(4) 0.04574(19) Uani 1 1 d .
V151 V 0.41375(4) 0.54739(4) 1.14605(11) 0.0456(5) Uani 1 1 d .
V152 V 0.34460(4) 0.62493(4) 1.30313(11) 0.0485(5) Uani 1 1 d .
V153 V 0.43097(4) 0.69467(4) 1.06219(11) 0.0441(5) Uani 1 1 d .
V154 V 0.43058(4) 0.57981(4) 0.99662(11) 0.0442(4) Uani 1 1 d .
V155 V 0.47433(4) 0.68495(4) 1.25052(12) 0.0504(5) Uani 1 1 d .
V156 V 0.33530(4) 0.63368(4) 1.12306(11) 0.0467(5) Uani 1 1 d .
V157 V 0.46783(4) 0.57004(4) 1.19873(11) 0.0465(5) Uani 1 1 d .
V158 V 0.40125(4) 0.56777(4) 1.31737(11) 0.0461(5) Uani 1 1 d .
V159 V 0.39568(4) 0.61827(4) 1.41159(11) 0.0516(5) Uani 1 1 d .
V160 V 0.37910(4) 0.64109(4) 0.98888(11) 0.0431(4) Uani 1 1 d .
V161 V 0.43899(4) 0.64162(4) 0.95744(11) 0.0437(4) Uani 1 1 d .
V162 V 0.49813(4) 0.62520(4) 1.24021(12) 0.0495(5) Uani 1 1 d .
V163 V 0.45957(4) 0.61832(4) 1.37308(11) 0.0504(5) Uani 1 1 d .
V164 V 0.36141(4) 0.68635(4) 1.16604(11) 0.0474(5) Uani 1 1 d .
V165 V 0.41713(4) 0.71195(4) 1.22472(12) 0.0529(5) Uani 1 1 d .
O151 O 0.47671(14) 0.65003(15) 1.3119(4) 0.0490(18) Uani 1 1 d .
O152 O 0.41060(14) 0.66726(14) 0.9969(4) 0.0460(17) Uani 1 1 d .
O153 O 0.46124(14) 0.60845(14) 0.9921(4) 0.0472(18) Uani 1 1 d .
O154 O 0.51523(15) 0.63577(15) 1.0240(5) 0.055(2) Uani 1 1 d .
O155 O 0.43561(15) 0.72321(14) 1.0098(5) 0.056(2) Uani 1 1 d .
O156 O 0.43182(14) 0.55950(14) 1.2436(4) 0.0468(18) Uani 1 1 d .
O157 O 0.39580(16) 0.54129(15) 1.3759(4) 0.057(2) Uani 1 1 d .
O158 O 0.53154(15) 0.62272(16) 1.2652(5) 0.066(2) Uani 1 1 d .
O159 O 0.48927(14) 0.60186(15) 1.1457(4) 0.0487(19) Uani 1 1 d .
O160 O 0.43641(16) 0.55917(16) 0.9209(4) 0.062(2) Uani 1 1 d .
O161 O 0.35929(14) 0.66147(14) 1.0733(4) 0.0487(18) Uani 1 1 d .
O162 O 0.38809(17) 0.61002(18) 1.5040(4) 0.069(2) Uani 1 1 d .
O163 O 0.40919(14) 0.61323(14) 0.9659(4) 0.0467(18) Uani 1 1 d .
O164 O 0.36212(16) 0.64808(16) 0.9043(5) 0.058(2) Uani 1 1 d .
O165 O 0.44597(15) 0.56500(13) 1.0948(4) 0.0454(18) Uani 1 1 d .
O166 O 0.33851(14) 0.71130(14) 1.1510(5) 0.0527(19) Uani 1 1 d .
O167 O 0.35727(14) 0.61068(14) 1.0449(4) 0.0493(18) Uani 1 1 d .
O168 O 0.45092(15) 0.70041(15) 1.1650(4) 0.0525(19) Uani 1 1 d .
O169 O 0.49440(13) 0.66006(13) 1.1724(4) 0.0404(17) Uani 1 1 d .
O170 O 0.39765(15) 0.70022(14) 1.1287(4) 0.0500(18) Uani 1 1 d .
O171 O 0.36960(15) 0.64798(14) 1.3705(4) 0.0539(19) Uani 1 1 d .
O172 O 0.33671(14) 0.60240(14) 1.2034(4) 0.0464(18) Uani 1 1 d .
O173 O 0.39672(16) 0.69739(16) 1.4393(5) 0.065(2) Uani 1 1 d .
O174 O 0.39574(14) 0.56331(14) 1.0501(4) 0.0477(18) Uani 1 1 d .
O175 O 0.37207(14) 0.59666(14) 1.3387(4) 0.0467(18) Uani 1 1 d .
O176 O 0.38037(14) 0.55869(14) 1.2127(4) 0.0460(18) Uani 1 1 d .
O177 O 0.42515(14) 0.59533(15) 1.3727(4) 0.0527(19) Uani 1 1 d .
O178 O 0.41457(17) 0.51355(14) 1.1385(5) 0.061(2) Uani 1 1 d .
O179 O 0.30337(14) 0.63804(16) 1.0914(5) 0.059(2) Uani 1 1 d .
O180 O 0.46161(14) 0.66739(13) 1.0268(4) 0.0473(18) Uani 1 1 d .
O181 O 0.34291(14) 0.65422(13) 1.2231(4) 0.0448(18) Uani 1 1 d .
O182 O 0.38114(15) 0.69635(16) 1.2708(4) 0.056(2) Uani 1 1 d .
O183 O 0.44018(15) 0.69474(17) 1.3124(4) 0.059(2) Uani 1 1 d .
O184 O 0.49802(15) 0.70716(16) 1.2778(5) 0.065(2) Uani 1 1 d .
O185 O 0.42842(15) 0.64508(16) 1.4116(4) 0.059(2) Uani 1 1 d .
O186 O 0.47858(17) 0.61208(18) 1.4514(5) 0.065(2) Uani 1 1 d .
O187 O 0.33598(13) 0.55593(14) 1.0890(4) 0.0498(18) Uani 1 1 d .
O188 O 0.47518(15) 0.59638(14) 1.2863(4) 0.0478(18) Uani 1 1 d .
O189 O 0.48961(16) 0.54341(16) 1.2031(5) 0.066(2) Uani 1 1 d .
O190 O 0.31546(15) 0.62363(16) 1.3556(4) 0.059(2) Uani 1 1 d .
O191 O 0.44572(15) 0.64832(16) 0.8640(4) 0.057(2) Uani 1 1 d .
O192 O 0.41647(17) 0.74593(15) 1.2340(5) 0.070(2) Uani 1 1 d .
Ni1 Ni 0.48198(4) 0.79117(3) 1.09081(11) 0.0713(5) Uani 1 1 d .
N1 N 0.4807(3) 0.7697(2) 1.2026(7) 0.090(3) Uiso 1 1 d .
H1C H 0.4707 0.7535 1.1974 0.108 Uiso 1 1 calc R
H1D H 0.4985 0.7653 1.2182 0.108 Uiso 1 1 calc R
C1 C 0.4674(3) 0.7877(3) 1.2633(9) 0.085(4) Uiso 1 1 d .
H1A H 0.4744 0.7829 1.3168 0.102 Uiso 1 1 calc R
H1B H 0.4469 0.7853 1.2626 0.102 Uiso 1 1 calc R
C2 C 0.4753(3) 0.8190(3) 1.2416(9) 0.089(4) Uiso 1 1 d .
H2A H 0.4645 0.8318 1.2761 0.106 Uiso 1 1 calc R
H2B H 0.4954 0.8220 1.2529 0.106 Uiso 1 1 calc R
N2 N 0.4698(3) 0.8262(3) 1.1578(7) 0.095(4) Uiso 1 1 d .
H2C H 0.4808 0.8414 1.1436 0.114 Uiso 1 1 calc R
C3 C 0.4404(3) 0.8323(3) 1.1380(10) 0.096(5) Uiso 1 1 d .
H3A H 0.4395 0.8418 1.0858 0.116 Uiso 1 1 calc R
H3B H 0.4325 0.8451 1.1783 0.116 Uiso 1 1 calc R
C4 C 0.4226(3) 0.8048(3) 1.1348(10) 0.102(5) Uiso 1 1 d .
H4A H 0.4200 0.7972 1.1890 0.123 Uiso 1 1 calc R
H4B H 0.4039 0.8087 1.1118 0.123 Uiso 1 1 calc R
N3 N 0.4377(2) 0.7846(2) 1.0852(7) 0.085(3) Uiso 1 1 d .
H3C H 0.4318 0.7863 1.0335 0.101 Uiso 1 1 calc R
H4C H 0.4336 0.7668 1.1020 0.101 Uiso 1 1 calc R
N4 N 0.4814(3) 0.8119(3) 0.9757(9) 0.126(5) Uiso 1 1 d .
H4D H 0.4636 0.8180 0.9643 0.152 Uiso 1 1 calc R
H4E H 0.4930 0.8271 0.9763 0.152 Uiso 1 1 calc R
C5 C 0.4905(5) 0.7921(5) 0.9163(14) 0.156(8) Uiso 1 1 d .
H5A H 0.5090 0.7985 0.8973 0.187 Uiso 1 1 calc R
H5B H 0.4775 0.7938 0.8709 0.187 Uiso 1 1 calc R
C6 C 0.4932(5) 0.7623(5) 0.9341(13) 0.151(8) Uiso 1 1 d .
H6A H 0.5097 0.7548 0.9061 0.182 Uiso 1 1 calc R
H6B H 0.4765 0.7524 0.9135 0.182 Uiso 1 1 calc R
N5 N 0.4961(3) 0.7562(3) 1.0232(8) 0.100(4) Uiso 1 1 d .
H5C H 0.4848 0.7411 1.0354 0.120 Uiso 1 1 calc R
C7 C 0.5254(4) 0.7494(4) 1.0484(12) 0.120(6) Uiso 1 1 d .
H7A H 0.5348 0.7386 1.0060 0.144 Uiso 1 1 calc R
H7B H 0.5249 0.7377 1.0968 0.144 Uiso 1 1 calc R
C8 C 0.5425(4) 0.7768(4) 1.0656(13) 0.135(7) Uiso 1 1 d .
H8A H 0.5598 0.7719 1.0942 0.162 Uiso 1 1 calc R
H8B H 0.5478 0.7856 1.0146 0.162 Uiso 1 1 calc R
N6 N 0.5274(3) 0.7960(3) 1.1108(8) 0.111(4) Uiso 1 1 d .
H6C H 0.5327 0.8138 1.0975 0.134 Uiso 1 1 calc R
H6D H 0.5312 0.7933 1.1637 0.134 Uiso 1 1 calc R
Ni2 Ni 0.65665(4) 0.76679(3) 0.74946(11) 0.0721(5) Uani 1 1 d .
N11 N 0.6479(2) 0.8079(2) 0.7935(7) 0.081(3) Uiso 1 1 d .
H11M H 0.6643 0.8178 0.7959 0.097 Uiso 1 1 calc R
H11N H 0.6363 0.8168 0.7584 0.097 Uiso 1 1 calc R
C11 C 0.6352(3) 0.8080(3) 0.8698(9) 0.092(4) Uiso 1 1 d .
H11A H 0.6150 0.8114 0.8636 0.110 Uiso 1 1 calc R
H11B H 0.6431 0.8236 0.9012 0.110 Uiso 1 1 calc R
C12 C 0.6397(4) 0.7793(3) 0.9179(10) 0.101(5) Uiso 1 1 d .
H12A H 0.6591 0.7779 0.9383 0.121 Uiso 1 1 calc R
H12B H 0.6266 0.7780 0.9631 0.121 Uiso 1 1 calc R
N12 N 0.6338(2) 0.7561(2) 0.8558(7) 0.084(3) Uiso 1 1 d .
H12 H 0.6406 0.7392 0.8752 0.100 Uiso 1 1 calc R
C13 C 0.6038(3) 0.7529(4) 0.8388(10) 0.103(5) Uiso 1 1 d .
H13A H 0.5945 0.7714 0.8404 0.124 Uiso 1 1 calc R
H13B H 0.5950 0.7407 0.8792 0.124 Uiso 1 1 calc R
C14 C 0.6006(3) 0.7400(3) 0.7571(8) 0.074(4) Uiso 1 1 d .
H14A H 0.6085 0.7210 0.7566 0.089 Uiso 1 1 calc R
H14B H 0.5806 0.7388 0.7428 0.089 Uiso 1 1 calc R
N13 N 0.6155(2) 0.7578(2) 0.6997(6) 0.074(3) Uiso 1 1 d .
H13C H 0.6058 0.7741 0.6915 0.089 Uiso 1 1 calc R
H13D H 0.6172 0.7487 0.6520 0.089 Uiso 1 1 calc R
N14 N 0.6971(3) 0.7662(3) 0.8069(8) 0.104(4) Uiso 1 1 d .
H14C H 0.7107 0.7734 0.7743 0.124 Uiso 1 1 calc R
H14D H 0.6968 0.7761 0.8536 0.124 Uiso 1 1 calc R
C15 C 0.7019(5) 0.7347(4) 0.8222(13) 0.140(7) Uiso 1 1 d .
H15A H 0.7206 0.7317 0.8459 0.167 Uiso 1 1 calc R
H15B H 0.6876 0.7275 0.8592 0.167 Uiso 1 1 calc R
C16 C 0.6999(3) 0.7206(4) 0.7460(10) 0.106(5) Uiso 1 1 d .
H16A H 0.7018 0.7002 0.7535 0.127 Uiso 1 1 calc R
H16B H 0.7150 0.7270 0.7103 0.127 Uiso 1 1 calc R
N15 N 0.6723(3) 0.7272(3) 0.7109(7) 0.095(4) Uiso 1 1 d .
H15 H 0.6596 0.7132 0.7229 0.114 Uiso 1 1 calc R
C17 C 0.6757(4) 0.7301(4) 0.6161(11) 0.117(6) Uiso 1 1 d .
H17A H 0.6876 0.7148 0.5956 0.141 Uiso 1 1 calc R
H17B H 0.6572 0.7288 0.5901 0.141 Uiso 1 1 calc R
C18 C 0.6897(3) 0.7594(3) 0.5967(10) 0.097(5) Uiso 1 1 d .
H18A H 0.7095 0.7595 0.6137 0.116 Uiso 1 1 calc R
H18B H 0.6890 0.7631 0.5390 0.116 Uiso 1 1 calc R
N16 N 0.6740(2) 0.7806(2) 0.6400(7) 0.084(3) Uiso 1 1 d .
H16C H 0.6597 0.7869 0.6081 0.101 Uiso 1 1 calc R
H16D H 0.6856 0.7955 0.6499 0.101 Uiso 1 1 calc R
Ni3 Ni 0.70429(3) 0.97728(3) 0.26991(9) 0.0496(4) Uani 1 1 d .
N21 N 0.7042(2) 0.9738(2) 0.3957(6) 0.073(3) Uiso 1 1 d .
H21C H 0.6928 0.9594 0.4113 0.088 Uiso 1 1 calc R
H21D H 0.7219 0.9704 0.4139 0.088 Uiso 1 1 calc R
C21 C 0.6930(4) 1.0025(4) 0.4311(11) 0.113(6) Uiso 1 1 d .
H21A H 0.6727 1.0006 0.4410 0.136 Uiso 1 1 calc R
H21B H 0.7021 1.0057 0.4829 0.136 Uiso 1 1 calc R
C22 C 0.6973(4) 1.0267(4) 0.3826(11) 0.124(6) Uiso 1 1 d .
H22A H 0.7165 1.0337 0.3913 0.148 Uiso 1 1 calc R
H22B H 0.6842 1.0416 0.3994 0.148 Uiso 1 1 calc R
N22 N 0.6934(2) 1.0213(2) 0.2975(6) 0.063(3) Uiso 1 1 d .
H22 H 0.6753 1.0254 0.2817 0.076 Uiso 1 1 calc R
C23 C 0.7142(3) 1.0389(3) 0.2545(9) 0.084(4) Uiso 1 1 d .
H23A H 0.7085 1.0403 0.1981 0.101 Uiso 1 1 calc R
H23B H 0.7137 1.0580 0.2771 0.101 Uiso 1 1 calc R
C24 C 0.7425(3) 1.0289(3) 0.2576(10) 0.088(4) Uiso 1 1 d .
H24A H 0.7516 1.0363 0.3060 0.105 Uiso 1 1 calc R
H24B H 0.7528 1.0362 0.2111 0.105 Uiso 1 1 calc R
N23 N 0.74424(19) 0.99758(19) 0.2579(6) 0.058(3) Uiso 1 1 d .
H23C H 0.7555 0.9921 0.2991 0.069 Uiso 1 1 calc R
H23D H 0.7524 0.9918 0.2115 0.069 Uiso 1 1 calc R
N24 N 0.7224(2) 0.93657(19) 0.2550(6) 0.061(3) Uiso 1 1 d .
H24C H 0.7413 0.9376 0.2634 0.073 Uiso 1 1 calc R
H24D H 0.7150 0.9246 0.2920 0.073 Uiso 1 1 calc R
C25 C 0.7169(3) 0.9255(3) 0.1734(8) 0.078(4) Uiso 1 1 d .
H25A H 0.6984 0.9162 0.1718 0.094 Uiso 1 1 calc R
H25B H 0.7313 0.9116 0.1590 0.094 Uiso 1 1 calc R
C26 C 0.7174(3) 0.9500(2) 0.1138(7) 0.063(3) Uiso 1 1 d .
H26A H 0.7369 0.9567 0.1076 0.075 Uiso 1 1 calc R
H26B H 0.7109 0.9434 0.0614 0.075 Uiso 1 1 calc R
N25 N 0.69923(19) 0.97392(19) 0.1407(5) 0.054(2) Uiso 1 1 d .
H25 H 0.7050 0.9904 0.1165 0.065 Uiso 1 1 calc R
C27 C 0.6685(3) 0.9689(3) 0.1238(9) 0.091(5) Uiso 1 1 d .
H27A H 0.6623 0.9828 0.0842 0.110 Uiso 1 1 calc R
H27B H 0.6666 0.9502 0.0989 0.110 Uiso 1 1 calc R
C28 C 0.6498(4) 0.9700(4) 0.1894(10) 0.103(5) Uiso 1 1 d .
H28A H 0.6345 0.9566 0.1795 0.123 Uiso 1 1 calc R
H28B H 0.6414 0.9889 0.1908 0.123 Uiso 1 1 calc R
N26 N 0.6613(2) 0.9642(2) 0.2673(6) 0.063(3) Uiso 1 1 d .
H26C H 0.6601 0.9454 0.2778 0.076 Uiso 1 1 calc R
H26D H 0.6513 0.9736 0.3054 0.076 Uiso 1 1 calc R
Ni4 Ni 0.20437(3) 0.97673(3) 0.90253(9) 0.0487(4) Uani 1 1 d .
N31 N 0.24434(19) 0.99888(18) 0.9156(6) 0.055(2) Uiso 1 1 d .
H31A H 0.2531 0.9927 0.9608 0.066 Uiso 1 1 calc R
H31B H 0.2556 0.9947 0.8732 0.066 Uiso 1 1 calc R
C31 C 0.2408(3) 1.0286(3) 0.9202(10) 0.099(5) Uiso 1 1 d .
H31C H 0.2513 1.0373 0.8762 0.119 Uiso 1 1 calc R
H31D H 0.2491 1.0353 0.9706 0.119 Uiso 1 1 calc R
C32 C 0.2119(4) 1.0382(4) 0.9164(11) 0.112(6) Uiso 1 1 d .
H32A H 0.2115 1.0569 0.8914 0.134 Uiso 1 1 calc R
H32B H 0.2047 1.0402 0.9712 0.134 Uiso 1 1 calc R
N32 N 0.1928(2) 1.0196(2) 0.8717(6) 0.067(3) Uiso 1 1 d .
H32 H 0.1746 1.0229 0.8878 0.080 Uiso 1 1 calc R
C33 C 0.1943(5) 1.0210(4) 0.7868(12) 0.136(7) Uiso 1 1 d .
H33A H 0.1773 1.0308 0.7686 0.163 Uiso 1 1 calc R
H33B H 0.2103 1.0332 0.7736 0.163 Uiso 1 1 calc R
C34 C 0.1968(4) 0.9974(3) 0.7410(10) 0.105(5) Uiso 1 1 d .
H34A H 0.2105 1.0015 0.6988 0.126 Uiso 1 1 calc R
H34B H 0.1786 0.9943 0.7146 0.126 Uiso 1 1 calc R
N33 N 0.2047(2) 0.9718(2) 0.7765(6) 0.064(3) Uiso 1 1 d .
H33C H 0.2223 0.9668 0.7598 0.077 Uiso 1 1 calc R
H33D H 0.1925 0.9580 0.7619 0.077 Uiso 1 1 calc R
N34 N 0.16186(18) 0.96210(19) 0.9068(5) 0.050(2) Uiso 1 1 d .
H34C H 0.1513 0.9711 0.8690 0.059 Uiso 1 1 calc R
H34D H 0.1613 0.9433 0.8968 0.059 Uiso 1 1 calc R
C35 C 0.1510(4) 0.9678(4) 0.9840(11) 0.126(6) Uiso 1 1 d .
H35A H 0.1370 0.9531 0.9956 0.151 Uiso 1 1 calc R
H35B H 0.1407 0.9856 0.9806 0.151 Uiso 1 1 calc R
C36 C 0.1694(3) 0.9696(3) 1.0531(8) 0.074(4) Uiso 1 1 d .
H36A H 0.1682 0.9520 1.0835 0.088 Uiso 1 1 calc R
H36B H 0.1628 0.9849 1.0880 0.088 Uiso 1 1 calc R
N35 N 0.19925(19) 0.97489(19) 1.0313(5) 0.054(2) Uiso 1 1 d .
H35 H 0.2057 0.9912 1.0549 0.065 Uiso 1 1 calc R
C37 C 0.2163(3) 0.9501(2) 1.0574(7) 0.060(3) Uiso 1 1 d .
H37A H 0.2358 0.9563 1.0672 0.072 Uiso 1 1 calc R
H37B H 0.2088 0.9430 1.1082 0.072 Uiso 1 1 calc R
C38 C 0.2167(3) 0.9274(3) 0.9998(8) 0.073(4) Uiso 1 1 d .
H38A H 0.2307 0.9134 1.0163 0.088 Uiso 1 1 calc R
H38B H 0.1982 0.9182 0.9996 0.088 Uiso 1 1 calc R
N36 N 0.22308(19) 0.93673(19) 0.9204(5) 0.054(2) Uiso 1 1 d .
H36C H 0.2162 0.9242 0.8839 0.064 Uiso 1 1 calc R
H36D H 0.2421 0.9380 0.9138 0.064 Uiso 1 1 calc R
Ni5 Ni 0.55435(3) 0.91572(3) 0.98755(9) 0.0534(4) Uani 1 1 d .
N41 N 0.5313(2) 0.9453(2) 0.9188(6) 0.062(3) Uiso 1 1 d .
H41A H 0.5401 0.9486 0.8713 0.074 Uiso 1 1 calc R
H41B H 0.5137 0.9386 0.9084 0.074 Uiso 1 1 calc R
C41 C 0.5296(4) 0.9716(4) 0.9656(11) 0.111(6) Uiso 1 1 d .
H41C H 0.5387 0.9863 0.9337 0.134 Uiso 1 1 calc R
H41D H 0.5095 0.9766 0.9693 0.134 Uiso 1 1 calc R
C42 C 0.5404(4) 0.9734(3) 1.0414(10) 0.101(5) Uiso 1 1 d .
H42A H 0.5264 0.9829 1.0753 0.121 Uiso 1 1 calc R
H42B H 0.5571 0.9856 1.0393 0.121 Uiso 1 1 calc R
N42 N 0.5486(2) 0.9467(2) 1.0813(6) 0.069(3) Uiso 1 1 d .
H42 H 0.5655 0.9493 1.1073 0.083 Uiso 1 1 calc R
C43 C 0.5281(3) 0.9357(3) 1.1383(9) 0.085(4) Uiso 1 1 d .
H43A H 0.5189 0.9514 1.1662 0.102 Uiso 1 1 calc R
H43B H 0.5377 0.9241 1.1784 0.102 Uiso 1 1 calc R
C44 C 0.5060(3) 0.9182(3) 1.0967(9) 0.088(4) Uiso 1 1 d .
H44A H 0.4937 0.9095 1.1367 0.105 Uiso 1 1 calc R
H44B H 0.4944 0.9304 1.0626 0.105 Uiso 1 1 calc R
N43 N 0.5191(2) 0.8965(2) 1.0483(6) 0.069(3) Uiso 1 1 d .
H43C H 0.5065 0.8897 1.0121 0.083 Uiso 1 1 calc R
H43D H 0.5251 0.8821 1.0798 0.083 Uiso 1 1 calc R
N44 N 0.5940(2) 0.9350(2) 0.9492(6) 0.069(3) Uiso 1 1 d .
H44C H 0.5942 0.9364 0.8948 0.082 Uiso 1 1 calc R
H44D H 0.5953 0.9527 0.9698 0.082 Uiso 1 1 calc R
C45 C 0.6182(3) 0.9183(3) 0.9758(7) 0.061(3) Uiso 1 1 d .
H45A H 0.6236 0.9050 0.9335 0.074 Uiso 1 1 calc R
H45B H 0.6343 0.9308 0.9856 0.074 Uiso 1 1 calc R
C46 C 0.6117(3) 0.9028(3) 1.0485(8) 0.070(4) Uiso 1 1 d .
H46A H 0.6101 0.9160 1.0936 0.084 Uiso 1 1 calc R
H46B H 0.6270 0.8896 1.0603 0.084 Uiso 1 1 calc R
N45 N 0.58435(19) 0.88680(19) 1.0390(6) 0.058(3) Uiso 1 1 d .
H45 H 0.5781 0.8815 1.0889 0.069 Uiso 1 1 calc R
C47 C 0.5864(3) 0.8617(3) 0.9885(9) 0.083(4) Uiso 1 1 d .
H47A H 0.5896 0.8452 1.0228 0.099 Uiso 1 1 calc R
H47B H 0.6028 0.8637 0.9532 0.099 Uiso 1 1 calc R
C48 C 0.5603(3) 0.8566(3) 0.9373(9) 0.081(4) Uiso 1 1 d .
H48A H 0.5644 0.8426 0.8957 0.097 Uiso 1 1 calc R
H48B H 0.5449 0.8493 0.9708 0.097 Uiso 1 1 calc R
N46 N 0.5516(3) 0.8838(3) 0.8996(7) 0.093(4) Uiso 1 1 d .
H46C H 0.5337 0.8825 0.8810 0.112 Uiso 1 1 calc R
H46D H 0.5632 0.8879 0.8577 0.112 Uiso 1 1 calc R
Ni6 Ni 0.58457(3) 0.55264(3) 0.31791(9) 0.0591(4) Uani 1 1 d .
N51 N 0.5952(2) 0.5848(2) 0.2313(7) 0.086(3) Uiso 1 1 d .
H51A H 0.6035 0.5768 0.1877 0.103 Uiso 1 1 calc R
H51B H 0.5793 0.5939 0.2150 0.103 Uiso 1 1 calc R
C51 C 0.6143(3) 0.6043(3) 0.2691(9) 0.089(4) Uiso 1 1 d .
H51C H 0.6035 0.6172 0.3035 0.107 Uiso 1 1 calc R
H51D H 0.6237 0.6156 0.2278 0.107 Uiso 1 1 calc R
C52 C 0.6364(3) 0.5892(3) 0.3191(9) 0.093(5) Uiso 1 1 d .
H52A H 0.6501 0.5802 0.2834 0.112 Uiso 1 1 calc R
H52B H 0.6464 0.6030 0.3521 0.112 Uiso 1 1 calc R
N52 N 0.6236(2) 0.5676(2) 0.3713(7) 0.071(3) Uiso 1 1 d .
H52 H 0.6199 0.5753 0.4208 0.085 Uiso 1 1 calc R
C53 C 0.6418(3) 0.5428(3) 0.3808(9) 0.086(4) Uiso 1 1 d .
H53A H 0.6356 0.5320 0.4276 0.104 Uiso 1 1 calc R
H53B H 0.6612 0.5491 0.3909 0.104 Uiso 1 1 calc R
C54 C 0.6416(3) 0.5241(3) 0.3089(8) 0.067(3) Uiso 1 1 d .
H54A H 0.6539 0.5321 0.2676 0.080 Uiso 1 1 calc R
H54B H 0.6491 0.5055 0.3237 0.080 Uiso 1 1 calc R
N53 N 0.6130(2) 0.5206(2) 0.2762(6) 0.074(3) Uiso 1 1 d .
H53C H 0.6062 0.5034 0.2906 0.089 Uiso 1 1 calc R
H53D H 0.6138 0.5212 0.2218 0.089 Uiso 1 1 calc R
N54 N 0.5600(2) 0.5836(2) 0.3820(7) 0.074(3) Uiso 1 1 d .
H54C H 0.5714 0.5944 0.4131 0.088 Uiso 1 1 calc R
H54D H 0.5509 0.5951 0.3467 0.088 Uiso 1 1 calc R
C55 C 0.5389(3) 0.5683(3) 0.4336(9) 0.092(4) Uiso 1 1 d .
H55A H 0.5319 0.5808 0.4759 0.110 Uiso 1 1 calc R
H55B H 0.5228 0.5622 0.4011 0.110 Uiso 1 1 calc R
C56 C 0.5529(3) 0.5434(3) 0.4699(8) 0.079(4) Uiso 1 1 d .
H56A H 0.5388 0.5318 0.4970 0.095 Uiso 1 1 calc R
H56B H 0.5665 0.5498 0.5102 0.095 Uiso 1 1 calc R
N55 N 0.5679(2) 0.5259(2) 0.4087(6) 0.069(3) Uiso 1 1 d .
H55 H 0.5825 0.5165 0.4331 0.083 Uiso 1 1 calc R
C57 C 0.5494(3) 0.5054(3) 0.3694(10) 0.099(5) Uiso 1 1 d .
H57A H 0.5603 0.4881 0.3603 0.119 Uiso 1 1 calc R
H57B H 0.5341 0.5007 0.4065 0.119 Uiso 1 1 calc R
C58 C 0.5374(4) 0.5137(4) 0.2962(10) 0.107(5) Uiso 1 1 d .
H58A H 0.5183 0.5205 0.3072 0.129 Uiso 1 1 calc R
H58B H 0.5356 0.4968 0.2626 0.129 Uiso 1 1 calc R
N56 N 0.5517(2) 0.5351(2) 0.2493(6) 0.070(3) Uiso 1 1 d .
H56C H 0.5393 0.5488 0.2350 0.084 Uiso 1 1 calc R
H56D H 0.5589 0.5273 0.2038 0.084 Uiso 1 1 calc R
Ni7 Ni 0.30449(3) 0.57064(4) 0.58070(11) 0.0717(5) Uani 1 1 d .
N61 N 0.2887(2) 0.5794(2) 0.4633(6) 0.079(3) Uiso 1 1 d .
H61A H 0.2695 0.5780 0.4632 0.095 Uiso 1 1 calc R
H61B H 0.2934 0.5973 0.4488 0.095 Uiso 1 1 calc R
C61 C 0.3005(3) 0.5595(3) 0.4068(8) 0.079(4) Uiso 1 1 d .
H61C H 0.3011 0.5680 0.3532 0.095 Uiso 1 1 calc R
H61D H 0.2886 0.5426 0.4043 0.095 Uiso 1 1 calc R
C62 C 0.3306(3) 0.5514(3) 0.4335(9) 0.095(5) Uiso 1 1 d .
H62A H 0.3375 0.5357 0.4006 0.114 Uiso 1 1 calc R
H62B H 0.3433 0.5674 0.4259 0.114 Uiso 1 1 calc R
N62 N 0.3304(3) 0.5429(3) 0.5201(8) 0.097(4) Uiso 1 1 d .
H62 H 0.3484 0.5440 0.5404 0.117 Uiso 1 1 calc R
C63 C 0.3194(3) 0.5147(3) 0.5328(10) 0.095(5) Uiso 1 1 d .
H63A H 0.3270 0.5075 0.5833 0.114 Uiso 1 1 calc R
H63B H 0.3264 0.5025 0.4897 0.114 Uiso 1 1 calc R
C64 C 0.2877(3) 0.5120(3) 0.5356(10) 0.091(4) Uiso 1 1 d .
H64A H 0.2800 0.5130 0.4812 0.109 Uiso 1 1 calc R
H64B H 0.2824 0.4939 0.5591 0.109 Uiso 1 1 calc R
N63 N 0.2763(2) 0.5349(2) 0.5839(7) 0.080(3) Uiso 1 1 d .
H63C H 0.2740 0.5290 0.6354 0.096 Uiso 1 1 calc R
H63D H 0.2591 0.5400 0.5646 0.096 Uiso 1 1 calc R
N64 N 0.3185(2) 0.5591(3) 0.7002(7) 0.089(3) Uiso 1 1 d .
H64C H 0.3136 0.5409 0.7104 0.106 Uiso 1 1 calc R
H64D H 0.3376 0.5603 0.7027 0.106 Uiso 1 1 calc R
C65 C 0.3062(3) 0.5773(4) 0.7606(11) 0.108(5) Uiso 1 1 d .
H65A H 0.3175 0.5945 0.7667 0.130 Uiso 1 1 calc R
H65B H 0.3055 0.5676 0.8125 0.130 Uiso 1 1 calc R
C66 C 0.2763(3) 0.5845(3) 0.7313(9) 0.095(5) Uiso 1 1 d .
H66A H 0.2647 0.5673 0.7311 0.113 Uiso 1 1 calc R
H66B H 0.2676 0.5981 0.7679 0.113 Uiso 1 1 calc R
N65 N 0.2773(3) 0.5965(3) 0.6498(7) 0.092(4) Uiso 1 1 d .
H65 H 0.2595 0.5949 0.6283 0.111 Uiso 1 1 calc R
C67 C 0.2867(4) 0.6270(4) 0.6400(12) 0.117(6) Uiso 1 1 d .
H67A H 0.2741 0.6363 0.6016 0.141 Uiso 1 1 calc R
H67B H 0.2846 0.6367 0.6916 0.141 Uiso 1 1 calc R
C68 C 0.3149(5) 0.6303(5) 0.6132(16) 0.169(9) Uiso 1 1 d .
H68A H 0.3153 0.6462 0.5757 0.203 Uiso 1 1 calc R
H68B H 0.3264 0.6357 0.6596 0.203 Uiso 1 1 calc R
N66 N 0.3281(3) 0.6079(3) 0.5767(10) 0.136(5) Uiso 1 1 d .
H66C H 0.3450 0.6049 0.6010 0.163 Uiso 1 1 calc R
H66D H 0.3315 0.6124 0.5247 0.163 Uiso 1 1 calc R
Ni8 Ni 0.41885(3) 0.94243(3) 0.35390(9) 0.0542(4) Uani 1 1 d .
N71 N 0.3999(2) 0.9790(2) 0.2937(6) 0.064(3) Uiso 1 1 d .
H71A H 0.3855 0.9733 0.2615 0.076 Uiso 1 1 calc R
H71B H 0.3929 0.9912 0.3306 0.076 Uiso 1 1 calc R
C71 C 0.4215(3) 0.9924(3) 0.2468(8) 0.073(4) Uiso 1 1 d .
H71C H 0.4333 1.0041 0.2818 0.088 Uiso 1 1 calc R
H71D H 0.4127 1.0048 0.2070 0.088 Uiso 1 1 calc R
C72 C 0.4401(3) 0.9704(3) 0.2038(8) 0.076(4) Uiso 1 1 d .
H72A H 0.4292 0.9609 0.1619 0.092 Uiso 1 1 calc R
H72B H 0.4562 0.9799 0.1783 0.092 Uiso 1 1 calc R
N72 N 0.4503(2) 0.9497(2) 0.2626(6) 0.061(3) Uiso 1 1 d .
H72 H 0.4530 0.9329 0.2359 0.073 Uiso 1 1 calc R
C73 C 0.4765(3) 0.9569(3) 0.3026(9) 0.082(4) Uiso 1 1 d .
H73A H 0.4889 0.9665 0.2643 0.098 Uiso 1 1 calc R
H73B H 0.4860 0.9394 0.3190 0.098 Uiso 1 1 calc R
C74 C 0.4727(3) 0.9748(3) 0.3727(9) 0.085(4) Uiso 1 1 d .
H74A H 0.4703 0.9943 0.3549 0.102 Uiso 1 1 calc R
H74B H 0.4898 0.9739 0.4057 0.102 Uiso 1 1 calc R
N73 N 0.4479(2) 0.9666(2) 0.4228(7) 0.082(3) Uiso 1 1 d .
H73C H 0.4392 0.9824 0.4414 0.099 Uiso 1 1 calc R
H73D H 0.4538 0.9564 0.4656 0.099 Uiso 1 1 calc R
N74 N 0.4379(2) 0.9034(2) 0.3909(7) 0.076(3) Uiso 1 1 d .
H74C H 0.4551 0.9018 0.3676 0.091 Uiso 1 1 calc R
H74D H 0.4403 0.9036 0.4449 0.091 Uiso 1 1 calc R
C75 C 0.4206(3) 0.8793(3) 0.3690(8) 0.067(3) Uiso 1 1 d .
H75A H 0.4073 0.8752 0.4123 0.081 Uiso 1 1 calc R
H75B H 0.4326 0.8627 0.3616 0.081 Uiso 1 1 calc R
C76 C 0.4047(3) 0.8851(3) 0.2935(9) 0.087(4) Uiso 1 1 d .
H76A H 0.4179 0.8857 0.2482 0.104 Uiso 1 1 calc R
H76B H 0.3912 0.8699 0.2837 0.104 Uiso 1 1 calc R
N75 N 0.3896(2) 0.9123(2) 0.2999(6) 0.067(3) Uiso 1 1 d .
H75 H 0.3849 0.9184 0.2494 0.081 Uiso 1 1 calc R
C77 C 0.3630(4) 0.9127(4) 0.3532(10) 0.106(5) Uiso 1 1 d .
H77A H 0.3463 0.9137 0.3187 0.127 Uiso 1 1 calc R
H77B H 0.3620 0.8949 0.3832 0.127 Uiso 1 1 calc R
C78 C 0.3622(4) 0.9364(4) 0.4106(12) 0.122(6) Uiso 1 1 d .
H78A H 0.3551 0.9533 0.3831 0.146 Uiso 1 1 calc R
H78B H 0.3490 0.9319 0.4539 0.146 Uiso 1 1 calc R
N76 N 0.3883(3) 0.9423(3) 0.4432(8) 0.099(4) Uiso 1 1 d .
H76C H 0.3926 0.9290 0.4806 0.119 Uiso 1 1 calc R
H76D H 0.3878 0.9594 0.4678 0.119 Uiso 1 1 calc R
Ni9 Ni 0.05695(3) 0.91916(3) 0.18247(8) 0.0512(4) Uani 1 1 d .
N81 N 0.0950(2) 0.9389(2) 0.2242(6) 0.062(3) Uiso 1 1 d .
H81A H 0.0963 0.9566 0.2035 0.075 Uiso 1 1 calc R
H81B H 0.0945 0.9404 0.2785 0.075 Uiso 1 1 calc R
C81 C 0.1203(2) 0.9223(2) 0.2001(7) 0.056(3) Uiso 1 1 d .
H81C H 0.1250 0.9088 0.2425 0.067 Uiso 1 1 calc R
H81D H 0.1364 0.9350 0.1930 0.067 Uiso 1 1 calc R
C82 C 0.1147(3) 0.9067(3) 0.1229(9) 0.078(4) Uiso 1 1 d .
H82A H 0.1147 0.9201 0.0782 0.093 Uiso 1 1 calc R
H82B H 0.1299 0.8931 0.1135 0.093 Uiso 1 1 calc R
N82 N 0.0878(2) 0.8918(2) 0.1250(6) 0.061(3) Uiso 1 1 d .
H82 H 0.0821 0.8879 0.0735 0.073 Uiso 1 1 calc R
C83 C 0.0903(3) 0.8658(3) 0.1695(9) 0.086(4) Uiso 1 1 d .
H83A H 0.0895 0.8501 0.1316 0.104 Uiso 1 1 calc R
H83B H 0.1089 0.8654 0.1951 0.104 Uiso 1 1 calc R
C84 C 0.0699(4) 0.8615(4) 0.2283(12) 0.120(6) Uiso 1 1 d .
H84A H 0.0780 0.8491 0.2693 0.144 Uiso 1 1 calc R
H84B H 0.0541 0.8513 0.2037 0.144 Uiso 1 1 calc R
N83 N 0.0587(2) 0.8860(2) 0.2680(6) 0.070(3) Uiso 1 1 d .
H83C H 0.0700 0.8910 0.3097 0.084 Uiso 1 1 calc R
H83D H 0.0412 0.8823 0.2874 0.084 Uiso 1 1 calc R
N84 N 0.0226(2) 0.9001(2) 0.1228(6) 0.062(3) Uiso 1 1 d .
H84C H 0.0290 0.8855 0.0925 0.074 Uiso 1 1 calc R
H84D H 0.0103 0.8931 0.1596 0.074 Uiso 1 1 calc R
C85 C 0.0075(3) 0.9212(3) 0.0695(8) 0.064(3) Uiso 1 1 d .
H85A H -0.0028 0.9114 0.0270 0.077 Uiso 1 1 calc R
H85B H -0.0060 0.9323 0.1011 0.077 Uiso 1 1 calc R
C86 C 0.0291(3) 0.9399(3) 0.0344(9) 0.081(4) Uiso 1 1 d .
H86A H 0.0195 0.9556 0.0076 0.097 Uiso 1 1 calc R
H86B H 0.0394 0.9293 -0.0067 0.097 Uiso 1 1 calc R
N85 N 0.0502(2) 0.9519(2) 0.0943(6) 0.058(3) Uiso 1 1 d .
H85 H 0.0669 0.9564 0.0690 0.070 Uiso 1 1 calc R
C87 C 0.0389(3) 0.9760(3) 0.1337(9) 0.091(5) Uiso 1 1 d .
H87A H 0.0229 0.9830 0.1023 0.109 Uiso 1 1 calc R
H87B H 0.0533 0.9908 0.1343 0.109 Uiso 1 1 calc R
C88 C 0.0294(4) 0.9712(4) 0.2161(11) 0.113(6) Uiso 1 1 d .
H88A H 0.0382 0.9858 0.2494 0.136 Uiso 1 1 calc R
H88B H 0.0090 0.9748 0.2170 0.136 Uiso 1 1 calc R
N86 N 0.0337(2) 0.94615(19) 0.2536(6) 0.058(3) Uiso 1 1 d .
H86C H 0.0168 0.9381 0.2653 0.070 Uiso 1 1 calc R
H86D H 0.0431 0.9492 0.3005 0.070 Uiso 1 1 calc R
Ni10 Ni 0.35253(4) 0.73531(3) 0.90427(11) 0.0700(5) Uani 1 1 d .
N91 N 0.3276(2) 0.7002(2) 0.9453(7) 0.085(3) Uiso 1 1 d .
H91A H 0.3255 0.6878 0.9042 0.102 Uiso 1 1 calc R
H91B H 0.3371 0.6913 0.9852 0.102 Uiso 1 1 calc R
C91 C 0.2994(3) 0.7083(3) 0.9751(10) 0.094(5) Uiso 1 1 d .
H91C H 0.2989 0.7074 1.0337 0.113 Uiso 1 1 calc R
H91D H 0.2851 0.6953 0.9540 0.113 Uiso 1 1 calc R
C92 C 0.2929(4) 0.7388(4) 0.9470(12) 0.118(6) Uiso 1 1 d .
H92A H 0.2857 0.7382 0.8919 0.141 Uiso 1 1 calc R
H92B H 0.2780 0.7467 0.9810 0.141 Uiso 1 1 calc R
N92 N 0.3176(2) 0.7575(2) 0.9496(6) 0.074(3) Uiso 1 1 d .
H92 H 0.3143 0.7733 0.9191 0.089 Uiso 1 1 calc R
C93 C 0.3232(3) 0.7657(3) 1.0332(9) 0.099(5) Uiso 1 1 d .
H93A H 0.3121 0.7826 1.0463 0.119 Uiso 1 1 calc R
H93B H 0.3171 0.7505 1.0689 0.119 Uiso 1 1 calc R
C94 C 0.3532(3) 0.7716(3) 1.0472(9) 0.090(4) Uiso 1 1 d .
H94A H 0.3568 0.7742 1.1045 0.108 Uiso 1 1 calc R
H94B H 0.3588 0.7889 1.0190 0.108 Uiso 1 1 calc R
N93 N 0.3694(2) 0.7471(2) 1.0163(7) 0.083(3) Uiso 1 1 d .
H93C H 0.3681 0.7325 1.0513 0.100 Uiso 1 1 calc R
H93D H 0.3879 0.7518 1.0109 0.100 Uiso 1 1 calc R
N94 N 0.3701(3) 0.7709(3) 0.8477(8) 0.107(4) Uiso 1 1 d .
H94C H 0.3602 0.7864 0.8628 0.128 Uiso 1 1 calc R
H94D H 0.3881 0.7732 0.8654 0.128 Uiso 1 1 calc R
C95 C 0.3704(4) 0.7695(4) 0.7624(10) 0.107(5) Uiso 1 1 d .
H95A H 0.3879 0.7606 0.7439 0.128 Uiso 1 1 calc R
H95B H 0.3694 0.7886 0.7396 0.128 Uiso 1 1 calc R
C96 C 0.3467(5) 0.7533(4) 0.7372(13) 0.144(7) Uiso 1 1 d .
H96A H 0.3499 0.7478 0.6814 0.173 Uiso 1 1 calc R
H96B H 0.3302 0.7658 0.7376 0.173 Uiso 1 1 calc R
N95 N 0.3391(3) 0.7279(3) 0.7820(9) 0.117(5) Uiso 1 1 d .
H95 H 0.3205 0.7227 0.7772 0.141 Uiso 1 1 calc R
C97 C 0.3615(5) 0.7026(5) 0.7593(14) 0.152(8) Uiso 1 1 d .
H97A H 0.3532 0.6846 0.7759 0.183 Uiso 1 1 calc R
H97B H 0.3635 0.7021 0.7009 0.183 Uiso 1 1 calc R
C98 C 0.3915(5) 0.7048(5) 0.7963(13) 0.147(7) Uiso 1 1 d .
H98A H 0.4017 0.6870 0.7890 0.177 Uiso 1 1 calc R
H98B H 0.4022 0.7199 0.7704 0.177 Uiso 1 1 calc R
N96 N 0.3881(2) 0.7103(2) 0.8752(7) 0.085(3) Uiso 1 1 d .
H96C H 0.4038 0.7193 0.8933 0.102 Uiso 1 1 calc R
H96D H 0.3867 0.6937 0.9019 0.102 Uiso 1 1 calc R
Ni11 Ni 0.25748(4) 0.83521(5) 0.60873(14) 0.1092(7) Uani 1 1 d .
N101 N 0.2257(3) 0.8637(3) 0.6552(10) 0.131(5) Uiso 1 1 d .
H10A H 0.2091 0.8614 0.6288 0.157 Uiso 1 1 calc R
H10B H 0.2228 0.8606 0.7083 0.157 Uiso 1 1 calc R
C101 C 0.2375(4) 0.8934(4) 0.6411(13) 0.139(7) Uiso 1 1 d .
H10S H 0.2218 0.9069 0.6400 0.166 Uiso 1 1 calc R
H10T H 0.2498 0.8985 0.6859 0.166 Uiso 1 1 calc R
C102 C 0.2526(5) 0.8955(6) 0.5693(16) 0.180(10) Uiso 1 1 d .
H10C H 0.2608 0.9144 0.5633 0.216 Uiso 1 1 calc R
H10D H 0.2404 0.8917 0.5231 0.216 Uiso 1 1 calc R
N102 N 0.2759(4) 0.8730(3) 0.5768(10) 0.132(5) Uiso 1 1 d .
H102 H 0.2880 0.8783 0.6171 0.159 Uiso 1 1 calc R
C103 C 0.2925(5) 0.8683(5) 0.5036(14) 0.144(7) Uiso 1 1 d .
H10E H 0.2800 0.8622 0.4602 0.173 Uiso 1 1 calc R
H10F H 0.3015 0.8860 0.4874 0.173 Uiso 1 1 calc R
C104 C 0.3135(5) 0.8473(5) 0.5167(16) 0.168(9) Uiso 1 1 d .
H10G H 0.3271 0.8536 0.5572 0.202 Uiso 1 1 calc R
H10H H 0.3236 0.8432 0.4669 0.202 Uiso 1 1 calc R
N103 N 0.2964(3) 0.8199(3) 0.5477(10) 0.140(6) Uiso 1 1 d .
H10I H 0.3072 0.8098 0.5824 0.168 Uiso 1 1 calc R
H10J H 0.2918 0.8086 0.5055 0.168 Uiso 1 1 calc R
N104 N 0.2359(5) 0.8266(5) 0.4939(13) 0.193(8) Uiso 1 1 d .
H10K H 0.2227 0.8399 0.4829 0.232 Uiso 1 1 calc R
H10L H 0.2484 0.8256 0.4526 0.232 Uiso 1 1 calc R
C105 C 0.2217(7) 0.7962(7) 0.513(2) 0.236(14) Uiso 1 1 d .
H10V H 0.2018 0.7993 0.5256 0.283 Uiso 1 1 calc R
H10U H 0.2224 0.7849 0.4636 0.283 Uiso 1 1 calc R
C106 C 0.2339(7) 0.7792(7) 0.5773(19) 0.207(12) Uiso 1 1 d .
H10W H 0.2212 0.7639 0.5925 0.248 Uiso 1 1 calc R
H10X H 0.2520 0.7711 0.5608 0.248 Uiso 1 1 calc R
N105 N 0.2377(4) 0.7988(4) 0.6434(12) 0.163(7) Uiso 1 1 d .
H105 H 0.2204 0.8032 0.6649 0.196 Uiso 1 1 calc R
C107 C 0.2564(6) 0.7839(6) 0.7095(18) 0.197(11) Uiso 1 1 d .
H10M H 0.2458 0.7687 0.7352 0.237 Uiso 1 1 calc R
H10N H 0.2734 0.7759 0.6851 0.237 Uiso 1 1 calc R
C108 C 0.2641(5) 0.8052(5) 0.7684(15) 0.166(9) Uiso 1 1 d .
H10O H 0.2786 0.7980 0.8046 0.199 Uiso 1 1 calc R
H10P H 0.2476 0.8105 0.8003 0.199 Uiso 1 1 calc R
N106 N 0.2751(3) 0.8306(3) 0.7226(9) 0.128(5) Uiso 1 1 d .
H10Q H 0.2941 0.8290 0.7176 0.153 Uiso 1 1 calc R
H10R H 0.2715 0.8464 0.7516 0.153 Uiso 1 1 calc R
Ni12 Ni 0.13052(9) 0.75840(6) 0.35004(18) 0.1672(14) Uani 1 1 d .
N111 N 0.1706(6) 0.7402(7) 0.3992(18) 0.272(4) Uiso 1 1 d D
H11V H 0.1723 0.7215 0.3886 0.326 Uiso 1 1 calc R
H11U H 0.1862 0.7495 0.3811 0.326 Uiso 1 1 calc R
C111 C 0.1651(8) 0.7458(8) 0.486(2) 0.272(4) Uiso 1 1 d D
H11C H 0.1647 0.7661 0.4977 0.326 Uiso 1 1 calc R
H11D H 0.1791 0.7366 0.5205 0.326 Uiso 1 1 calc R
C112 C 0.1351(7) 0.7319(8) 0.494(2) 0.272(4) Uiso 1 1 d D
H11E H 0.1342 0.7150 0.4608 0.326 Uiso 1 1 calc R
H11F H 0.1320 0.7263 0.5500 0.326 Uiso 1 1 calc R
N112 N 0.1133(7) 0.7511(7) 0.470(2) 0.272(4) Uiso 1 1 d D
H112 H 0.1103 0.7666 0.5021 0.326 Uiso 1 1 calc R
C113 C 0.0904(8) 0.7323(8) 0.459(2) 0.272(4) Uiso 1 1 d D
H11G H 0.0815 0.7274 0.5102 0.326 Uiso 1 1 calc R
H11H H 0.0965 0.7149 0.4322 0.326 Uiso 1 1 calc R
C114 C 0.0707(8) 0.7492(8) 0.406(2) 0.272(4) Uiso 1 1 d D
H11I H 0.0546 0.7372 0.3933 0.326 Uiso 1 1 calc R
H11J H 0.0635 0.7649 0.4387 0.326 Uiso 1 1 calc R
N113 N 0.0814(6) 0.7610(7) 0.3315(19) 0.272(4) Uiso 1 1 d D
H11K H 0.0756 0.7791 0.3247 0.326 Uiso 1 1 calc R
H11L H 0.0758 0.7505 0.2887 0.326 Uiso 1 1 calc R
N114 N 0.1185(6) 0.7195(6) 0.2761(18) 0.272(4) Uiso 1 1 d D
H1Y H 0.1178 0.7036 0.3064 0.326 Uiso 1 1 calc R
H1Z H 0.1019 0.7219 0.2497 0.326 Uiso 1 1 calc R
C115 C 0.1431(7) 0.7197(7) 0.221(2) 0.272(4) Uiso 1 1 d D
H11W H 0.1427 0.7040 0.1827 0.326 Uiso 1 1 calc R
H11X H 0.1612 0.7202 0.2491 0.326 Uiso 1 1 calc R
C116 C 0.1354(8) 0.7490(6) 0.180(2) 0.272(4) Uiso 1 1 d D
H11O H 0.1465 0.7510 0.1308 0.326 Uiso 1 1 calc R
H11P H 0.1154 0.7486 0.1647 0.326 Uiso 1 1 calc R
N115 N 0.1407(7) 0.7757(7) 0.2343(18) 0.272(4) Uiso 1 1 d D
H115 H 0.1599 0.7737 0.2384 0.326 Uiso 1 1 calc R
C117 C 0.1397(8) 0.8087(7) 0.2521(16) 0.272(4) Uiso 1 1 d D
H11Q H 0.1488 0.8185 0.2074 0.326 Uiso 1 1 calc R
H11R H 0.1199 0.8147 0.2533 0.326 Uiso 1 1 calc R
C118 C 0.1540(7) 0.8182(7) 0.331(2) 0.272(4) Uiso 1 1 d D
H11Y H 0.1740 0.8132 0.3320 0.326 Uiso 1 1 calc R
H11Z H 0.1519 0.8386 0.3395 0.326 Uiso 1 1 calc R
N116 N 0.1377(7) 0.8018(6) 0.3910(16) 0.272(4) Uiso 1 1 d D
H11S H 0.1208 0.8104 0.3998 0.326 Uiso 1 1 calc R
H11T H 0.1473 0.8015 0.4382 0.326 Uiso 1 1 calc R

loop_
_atom_site_aniso_label
_atom_site_aniso_U_11
_atom_site_aniso_U_22
_atom_site_aniso_U_33
_atom_site_aniso_U_23
_atom_site_aniso_U_13
_atom_site_aniso_U_12
Sb1 0.0557(5) 0.0512(5) 0.0434(5) 0.0086(4) 0.0048(4) -0.0036(4)
Sb2 0.0491(5) 0.0570(5) 0.0522(5) 0.0005(4) 0.0083(4) -0.0052(4)
Sb3 0.0595(5) 0.0482(5) 0.0590(5) 0.0062(4) -0.0086(4) 0.0050(4)
Sb4 0.0526(5) 0.0538(5) 0.0419(5) -0.0025(4) -0.0066(4) -0.0018(4)
Sb5 0.0557(5) 0.0571(5) 0.0503(5) -0.0018(4) -0.0111(4) 0.0006(4)
Sb6 0.0453(5) 0.0449(5) 0.0470(5) -0.0005(4) 0.0008(4) -0.0030(4)
V1 0.0454(11) 0.0385(11) 0.0387(11) -0.0007(9) 0.0013(9) -0.0024(9)
V2 0.0566(12) 0.0360(11) 0.0452(12) -0.0010(9) -0.0012(10) -0.0014(9)
V3 0.0413(11) 0.0515(12) 0.0368(11) 0.0050(9) -0.0003(9) 0.0052(9)
V4 0.0468(12) 0.0460(11) 0.0359(11) -0.0025(9) 0.0003(9) -0.0029(9)
V5 0.0513(12) 0.0530(12) 0.0483(12) -0.0046(10) 0.0007(10) -0.0031(10)
V6 0.0441(11) 0.0454(12) 0.0476(12) -0.0037(10) -0.0001(10) -0.0025(9)
V7 0.0428(12) 0.0488(12) 0.0514(12) -0.0054(10) -0.0021(10) -0.0002(9)
V8 0.0453(11) 0.0426(11) 0.0431(11) 0.0060(9) 0.0029(9) -0.0007(9)
V9 0.0540(12) 0.0423(11) 0.0374(11) 0.0013(9) -0.0010(9) 0.0005(9)
V10 0.0534(13) 0.0597(13) 0.0397(11) 0.0039(10) -0.0011(10) -0.0043(10)
V11 0.0474(12) 0.0523(12) 0.0624(13) -0.0074(11) -0.0047(10) 0.0072(10)
V12 0.0454(12) 0.0557(13) 0.0544(13) -0.0073(10) 0.0085(10) 0.0010(10)
V13 0.0502(12) 0.0448(12) 0.0559(13) -0.0042(10) -0.0023(10) 0.0056(10)
V14 0.0544(13) 0.0632(13) 0.0402(12) 0.0020(10) 0.0064(10) -0.0043(10)
V15 0.0517(12) 0.0365(11) 0.0407(11) 0.0003(9) -0.0019(9) -0.0002(9)
O1 0.088(6) 0.105(7) 0.042(5) -0.024(5) -0.010(5) -0.019(5)
O2 0.063(5) 0.107(7) 0.040(5) 0.005(5) -0.010(4) 0.003(5)
O3 0.056(5) 0.052(5) 0.040(4) -0.003(4) 0.005(4) 0.001(4)
O4 0.060(5) 0.042(4) 0.038(4) 0.009(4) 0.003(4) -0.003(4)
O5 0.048(5) 0.068(5) 0.065(5) 0.006(4) -0.007(4) 0.012(4)
O6 0.086(6) 0.035(4) 0.058(5) -0.008(4) 0.004(4) 0.000(4)
O7 0.071(5) 0.055(5) 0.036(4) 0.005(4) -0.008(4) -0.002(4)
O8 0.067(5) 0.045(5) 0.098(7) 0.004(5) 0.006(5) 0.008(4)
O9 0.055(5) 0.037(4) 0.042(4) 0.004(3) 0.006(4) -0.011(4)
O10 0.056(5) 0.050(5) 0.055(5) -0.006(4) -0.005(4) 0.014(4)
O11 0.050(5) 0.064(5) 0.093(6) 0.001(5) -0.008(5) 0.016(4)
O12 0.044(4) 0.057(5) 0.056(5) -0.006(4) -0.007(4) 0.000(4)
O13 0.057(5) 0.064(5) 0.056(5) 0.001(4) -0.007(4) -0.001(4)
O14 0.053(5) 0.033(4) 0.048(5) -0.003(3) -0.003(4) -0.010(3)
O15 0.055(5) 0.064(5) 0.055(5) 0.016(4) 0.012(4) -0.010(4)
O16 0.056(5) 0.048(5) 0.043(5) -0.007(4) -0.019(4) -0.003(4)
O17 0.057(5) 0.055(5) 0.078(6) -0.015(4) 0.004(4) -0.003(4)
O18 0.060(5) 0.049(5) 0.046(5) -0.008(4) 0.009(4) -0.003(4)
O19 0.049(4) 0.043(4) 0.036(4) 0.004(3) 0.010(4) -0.007(3)
O20 0.088(6) 0.092(7) 0.046(5) 0.004(5) 0.019(5) 0.001(5)
O21 0.052(5) 0.047(5) 0.060(5) -0.003(4) 0.007(4) -0.008(4)
O22 0.058(5) 0.052(5) 0.053(5) 0.004(4) -0.003(4) -0.006(4)
O23 0.051(5) 0.046(4) 0.046(5) 0.006(4) 0.001(4) -0.007(4)
O24 0.058(5) 0.050(4) 0.026(4) -0.004(3) 0.002(3) 0.003(4)
O25 0.049(5) 0.052(5) 0.043(4) 0.008(4) -0.010(4) -0.004(4)
O26 0.067(5) 0.043(4) 0.034(4) 0.004(3) -0.002(4) 0.003(4)
O27 0.065(5) 0.052(5) 0.059(5) -0.004(4) 0.000(4) -0.005(4)
O28 0.068(5) 0.046(5) 0.038(4) -0.010(4) -0.004(4) 0.004(4)
O29 0.073(6) 0.043(5) 0.074(6) 0.005(4) 0.003(5) 0.006(4)
O30 0.045(4) 0.041(4) 0.058(5) -0.004(4) -0.004(4) -0.005(3)
O31 0.039(4) 0.046(4) 0.044(4) -0.003(4) -0.006(3) -0.005(3)
O32 0.042(4) 0.050(5) 0.045(4) 0.003(4) 0.004(4) -0.005(4)
O33 0.047(5) 0.059(5) 0.050(5) -0.001(4) 0.013(4) 0.005(4)
O34 0.051(5) 0.048(4) 0.041(4) -0.012(4) -0.005(4) -0.005(4)
O35 0.041(4) 0.050(5) 0.051(5) -0.001(4) 0.002(4) -0.001(4)
O36 0.080(6) 0.056(5) 0.057(5) 0.005(4) -0.006(5) 0.003(4)
O37 0.057(5) 0.051(5) 0.036(4) 0.010(4) 0.003(4) -0.002(4)
O38 0.061(5) 0.064(5) 0.053(5) -0.002(4) -0.002(4) -0.011(4)
O39 0.067(5) 0.052(5) 0.053(5) 0.002(4) -0.001(4) -0.004(4)
O40 0.060(5) 0.053(5) 0.047(5) 0.011(4) 0.001(4) 0.001(4)
O41 0.045(5) 0.105(7) 0.070(6) -0.018(5) 0.010(4) 0.011(5)
O42 0.039(4) 0.061(5) 0.052(5) 0.007(4) 0.003(4) -0.010(4)
Sb11 0.0498(5) 0.0523(5) 0.0493(5) -0.0046(4) 0.0020(4) 0.0093(4)
Sb12 0.0431(5) 0.0587(5) 0.0456(5) -0.0022(4) 0.0061(4) 0.0053(4)
Sb13 0.0552(5) 0.0507(5) 0.0448(5) 0.0071(4) -0.0001(4) 0.0057(4)
Sb14 0.0480(5) 0.0569(5) 0.0494(5) 0.0058(4) 0.0065(4) 0.0022(4)
Sb15 0.0422(4) 0.0475(5) 0.0505(5) -0.0004(4) 0.0007(4) 0.0059(4)
Sb16 0.0465(5) 0.0503(5) 0.0443(4) 0.0072(4) -0.0017(4) 0.0026(4)
V51 0.0468(12) 0.0513(12) 0.0411(11) -0.0025(9) 0.0001(9) 0.0085(9)
V52 0.0506(12) 0.0584(13) 0.0403(11) -0.0012(10) 0.0002(9) 0.0010(10)
V53 0.0444(11) 0.0463(12) 0.0456(12) 0.0011(9) 0.0044(9) 0.0015(9)
V54 0.0409(11) 0.0456(11) 0.0420(11) 0.0004(9) 0.0021(9) -0.0001(9)
V55 0.0464(12) 0.0501(12) 0.0451(11) -0.0026(10) 0.0015(10) 0.0024(9)
V56 0.0416(11) 0.0505(12) 0.0413(11) 0.0004(9) -0.0016(9) 0.0070(9)
V57 0.0437(11) 0.0533(12) 0.0420(11) 0.0021(9) 0.0003(9) 0.0042(9)
V58 0.0451(11) 0.0556(12) 0.0426(11) -0.0007(9) 0.0043(9) 0.0026(10)
V59 0.0391(11) 0.0493(12) 0.0467(12) -0.0003(9) 0.0025(9) 0.0039(9)
V60 0.0434(11) 0.0506(12) 0.0432(11) 0.0006(9) -0.0024(9) 0.0090(9)
V61 0.0360(11) 0.0489(11) 0.0419(11) 0.0004(9) 0.0022(9) 0.0026(9)
V62 0.0385(11) 0.0519(12) 0.0440(11) 0.0038(9) -0.0015(9) 0.0032(9)
V63 0.0462(11) 0.0467(12) 0.0460(11) 0.0043(9) -0.0002(9) 0.0021(9)
V64 0.0408(11) 0.0480(11) 0.0480(11) 0.0041(9) 0.0018(9) 0.0026(9)
V65 0.0517(12) 0.0408(11) 0.0505(12) 0.0027(9) 0.0001(10) 0.0008(9)
O51 0.042(4) 0.047(4) 0.052(4) 0.001(4) 0.005(4) -0.002(4)
O52 0.047(4) 0.050(4) 0.039(4) 0.009(3) -0.008(3) -0.011(4)
O53 0.044(4) 0.035(4) 0.047(4) -0.004(3) -0.003(3) 0.012(3)
O54 0.064(5) 0.054(5) 0.074(6) 0.013(4) 0.003(4) 0.007(4)
O55 0.043(4) 0.051(5) 0.064(5) -0.007(4) -0.005(4) 0.008(4)
O56 0.038(4) 0.076(5) 0.058(5) 0.000(4) -0.005(4) 0.022(4)
O57 0.070(5) 0.043(4) 0.034(4) 0.000(3) 0.005(4) 0.002(4)
O58 0.049(5) 0.050(5) 0.054(5) 0.011(4) 0.003(4) 0.001(4)
O59 0.044(4) 0.046(4) 0.045(4) 0.004(3) 0.003(3) 0.012(3)
O60 0.052(5) 0.058(5) 0.045(4) -0.011(4) 0.005(4) 0.018(4)
O61 0.038(4) 0.063(5) 0.049(5) 0.004(4) 0.000(4) 0.016(4)
O62 0.033(4) 0.057(5) 0.056(5) 0.002(4) 0.003(4) 0.007(3)
O63 0.056(5) 0.053(5) 0.049(5) 0.009(4) 0.007(4) 0.013(4)
O64 0.028(4) 0.077(5) 0.059(5) 0.013(4) -0.004(4) -0.001(4)
O65 0.073(6) 0.068(5) 0.069(6) -0.014(5) -0.012(5) 0.011(4)
O66 0.050(4) 0.042(4) 0.047(4) 0.002(3) -0.007(4) 0.002(3)
O67 0.060(5) 0.078(6) 0.046(5) 0.002(4) 0.010(4) -0.013(4)
O68 0.034(4) 0.055(5) 0.037(4) 0.005(3) 0.003(3) -0.001(3)
O69 0.048(4) 0.048(4) 0.049(5) 0.002(4) 0.005(4) 0.003(4)
O70 0.046(4) 0.065(5) 0.044(4) 0.000(4) 0.001(4) 0.006(4)
O71 0.063(5) 0.050(5) 0.073(5) 0.006(4) -0.009(4) -0.008(4)
O72 0.065(5) 0.047(5) 0.047(4) -0.001(4) 0.010(4) -0.006(4)
O73 0.043(4) 0.057(5) 0.049(4) -0.003(4) 0.010(4) 0.004(4)
O74 0.070(5) 0.050(5) 0.056(5) -0.006(4) -0.010(4) 0.004(4)
O75 0.039(4) 0.049(4) 0.044(4) 0.005(4) 0.002(3) 0.013(3)
O76 0.045(4) 0.066(5) 0.049(5) 0.005(4) 0.009(4) 0.005(4)
O77 0.046(4) 0.064(5) 0.050(5) -0.003(4) -0.003(4) 0.017(4)
O78 0.047(4) 0.044(4) 0.048(4) -0.003(4) 0.006(4) 0.008(3)
O79 0.042(4) 0.066(5) 0.048(4) 0.006(4) -0.003(4) -0.006(4)
O80 0.039(4) 0.044(4) 0.042(4) 0.010(3) 0.000(3) -0.006(3)
O81 0.053(5) 0.053(5) 0.039(4) 0.008(4) -0.005(4) -0.007(4)
O82 0.055(5) 0.054(5) 0.042(4) -0.007(4) -0.014(4) 0.013(4)
O83 0.052(5) 0.050(4) 0.035(4) -0.009(3) 0.006(4) 0.002(4)
O84 0.055(5) 0.048(4) 0.050(5) 0.008(4) 0.007(4) 0.000(4)
O85 0.040(4) 0.075(5) 0.037(4) -0.005(4) 0.005(3) 0.013(4)
O86 0.052(5) 0.074(5) 0.044(5) -0.013(4) 0.002(4) 0.009(4)
O87 0.051(5) 0.057(5) 0.047(5) 0.002(4) 0.005(4) 0.005(4)
O88 0.045(5) 0.061(5) 0.071(5) -0.007(4) -0.016(4) 0.018(4)
O89 0.074(6) 0.083(6) 0.038(5) -0.007(4) 0.005(4) -0.006(5)
O90 0.042(5) 0.064(5) 0.095(6) -0.020(5) -0.006(4) -0.001(4)
O91 0.051(5) 0.053(5) 0.053(5) 0.000(4) 0.006(4) -0.008(4)
O92 0.050(5) 0.073(5) 0.045(5) 0.004(4) -0.011(4) 0.012(4)
Sb21 0.0492(5) 0.0545(5) 0.0522(5) 0.0010(4) -0.0036(4) -0.0065(4)
Sb22 0.0480(5) 0.0545(5) 0.0444(5) 0.0072(4) 0.0035(4) -0.0011(4)
Sb23 0.0462(5) 0.0467(5) 0.0499(5) 0.0031(4) -0.0075(4) -0.0012(4)
Sb24 0.0523(5) 0.0453(5) 0.0422(5) -0.0039(4) -0.0042(4) 0.0017(4)
Sb25 0.0667(5) 0.0461(5) 0.0579(5) -0.0067(4) 0.0081(4) -0.0002(4)
Sb26 0.0596(5) 0.0592(5) 0.0479(5) 0.0016(4) 0.0107(4) -0.0042(4)
V101 0.0587(13) 0.0505(12) 0.0391(11) -0.0008(9) 0.0000(10) -0.0116(10)
V102 0.0565(12) 0.0383(11) 0.0523(12) 0.0017(9) 0.0003(10) -0.0001(9)
V103 0.0482(12) 0.0431(11) 0.0448(11) 0.0012(9) -0.0028(9) 0.0002(9)
V104 0.0482(11) 0.0486(11) 0.0382(11) 0.0002(9) -0.0014(9) -0.0056(9)
V105 0.0465(12) 0.0507(12) 0.0384(11) 0.0013(9) 0.0002(9) 0.0035(9)
V106 0.0477(12) 0.0532(12) 0.0384(11) 0.0007(9) -0.0034(9) 0.0016(9)
V107 0.0468(11) 0.0409(11) 0.0431(11) 0.0028(9) 0.0035(9) -0.0030(9)
V108 0.0499(12) 0.0451(11) 0.0405(11) 0.0053(9) 0.0007(9) 0.0009(9)
V109 0.0452(12) 0.0439(12) 0.0492(12) 0.0060(9) -0.0010(10) 0.0001(9)
V110 0.0412(11) 0.0497(12) 0.0455(12) -0.0008(9) -0.0018(9) 0.0022(9)
V111 0.0451(11) 0.0524(12) 0.0409(11) 0.0025(9) -0.0010(9) -0.0043(9)
V112 0.0543(12) 0.0467(12) 0.0471(12) 0.0031(10) -0.0008(10) -0.0019(10)
V113 0.0464(12) 0.0459(11) 0.0477(11) 0.0046(9) 0.0016(9) -0.0034(9)
V114 0.0554(12) 0.0471(12) 0.0479(12) -0.0016(10) -0.0002(10) -0.0076(10)
V115 0.0490(12) 0.0435(11) 0.0621(13) 0.0040(10) 0.0043(10) 0.0031(9)
O101 0.052(5) 0.049(4) 0.045(4) 0.002(4) 0.006(4) -0.003(4)
O102 0.046(4) 0.052(5) 0.057(5) 0.005(4) 0.003(4) -0.001(4)
O103 0.054(5) 0.062(5) 0.055(5) 0.003(4) -0.011(4) 0.017(4)
O104 0.052(5) 0.054(5) 0.060(5) 0.009(4) -0.015(4) 0.003(4)
O105 0.078(6) 0.072(6) 0.047(5) -0.013(4) -0.010(4) 0.015(5)
O106 0.060(5) 0.028(4) 0.058(5) 0.004(4) 0.001(4) 0.004(3)
O107 0.064(5) 0.042(4) 0.064(5) 0.001(4) -0.006(4) -0.015(4)
O108 0.078(6) 0.053(5) 0.041(4) 0.004(4) -0.003(4) -0.020(4)
O109 0.064(5) 0.052(5) 0.037(4) 0.000(4) -0.006(4) 0.015(4)
O110 0.043(5) 0.065(5) 0.081(6) 0.013(4) 0.011(4) -0.019(4)
O111 0.046(4) 0.029(4) 0.047(4) 0.001(3) 0.004(3) -0.001(3)
O112 0.094(6) 0.047(5) 0.047(4) -0.004(4) -0.013(4) -0.018(4)
O113 0.058(5) 0.039(4) 0.067(5) 0.012(4) 0.011(4) 0.012(4)
O114 0.055(5) 0.060(5) 0.056(5) 0.001(4) -0.004(4) -0.010(4)
O115 0.049(4) 0.053(5) 0.046(4) -0.012(4) -0.001(4) 0.003(4)
O116 0.070(5) 0.054(5) 0.059(5) -0.008(4) 0.013(4) -0.010(4)
O117 0.044(4) 0.080(6) 0.046(4) 0.006(4) -0.010(4) -0.002(4)
O118 0.067(5) 0.038(4) 0.046(4) 0.001(3) -0.006(4) 0.002(4)
O119 0.033(4) 0.049(4) 0.044(4) 0.001(3) -0.015(3) -0.007(3)
O120 0.075(6) 0.072(5) 0.044(5) 0.007(4) -0.018(4) -0.002(4)
O121 0.043(4) 0.062(5) 0.062(5) -0.006(4) 0.016(4) -0.010(4)
O122 0.066(5) 0.069(5) 0.026(4) 0.008(4) -0.003(4) -0.023(4)
O123 0.064(5) 0.048(5) 0.078(6) 0.001(4) -0.004(4) 0.011(4)
O124 0.065(5) 0.034(4) 0.056(5) 0.001(4) 0.006(4) -0.003(4)
O125 0.038(4) 0.055(5) 0.050(5) -0.004(4) -0.005(3) 0.000(4)
O126 0.049(4) 0.041(4) 0.049(4) -0.006(4) -0.012(4) 0.002(3)
O127 0.044(4) 0.056(5) 0.047(4) 0.004(4) 0.001(4) 0.001(4)
O128 0.049(4) 0.048(4) 0.042(4) 0.004(4) 0.000(4) -0.003(4)
O129 0.051(5) 0.078(6) 0.092(6) 0.010(5) 0.013(5) 0.014(4)
O130 0.044(4) 0.056(5) 0.053(5) 0.013(4) -0.001(4) 0.012(4)
O131 0.049(5) 0.046(4) 0.055(5) 0.008(4) -0.006(4) 0.002(4)
O132 0.053(5) 0.077(5) 0.027(4) -0.013(4) -0.003(3) -0.014(4)
O133 0.064(5) 0.047(4) 0.051(5) -0.002(4) 0.004(4) 0.004(4)
O134 0.054(5) 0.044(4) 0.052(5) 0.004(4) -0.003(4) -0.005(4)
O135 0.060(5) 0.045(4) 0.044(4) 0.010(4) -0.005(4) -0.010(4)
O136 0.057(5) 0.046(4) 0.052(5) 0.002(4) -0.002(4) 0.002(4)
O137 0.054(5) 0.038(4) 0.046(4) -0.003(3) 0.003(4) -0.002(3)
O138 0.042(4) 0.059(5) 0.044(4) -0.002(4) -0.001(3) -0.009(4)
O139 0.065(5) 0.061(5) 0.051(5) 0.002(4) 0.014(4) 0.013(4)
O140 0.091(6) 0.050(5) 0.053(5) 0.014(4) -0.011(5) -0.003(4)
O141 0.044(4) 0.058(5) 0.037(4) -0.002(4) -0.004(3) 0.005(4)
O142 0.052(4) 0.053(5) 0.043(4) -0.002(4) 0.003(4) -0.009(4)
Sb31 0.0425(4) 0.0449(4) 0.0514(5) 0.0004(4) 0.0056(4) 0.0026(4)
Sb32 0.0437(4) 0.0436(4) 0.0577(5) 0.0032(4) 0.0032(4) -0.0037(4)
Sb33 0.0604(5) 0.0636(5) 0.0513(5) -0.0103(4) -0.0029(4) -0.0055(4)
Sb34 0.0570(5) 0.0585(5) 0.0566(5) -0.0094(4) 0.0077(4) 0.0016(4)
Sb35 0.0439(4) 0.0476(5) 0.0534(5) 0.0038(4) 0.0033(4) -0.0028(4)
Sb36 0.0462(4) 0.0430(4) 0.0480(4) -0.0014(4) -0.0030(4) -0.0007(4)
V151 0.0474(11) 0.0395(11) 0.0498(12) -0.0033(9) 0.0033(9) -0.0020(9)
V152 0.0451(11) 0.0516(12) 0.0487(12) -0.0036(10) 0.0054(10) 0.0004(9)
V153 0.0438(11) 0.0402(11) 0.0481(11) 0.0006(9) 0.0035(9) -0.0002(9)
V154 0.0467(11) 0.0425(11) 0.0434(11) -0.0014(9) 0.0039(9) 0.0000(9)
V155 0.0488(12) 0.0505(12) 0.0519(12) -0.0032(10) -0.0023(10) -0.0021(10)
V156 0.0405(11) 0.0498(12) 0.0497(12) 0.0018(10) 0.0024(9) 0.0004(9)
V157 0.0449(11) 0.0446(11) 0.0500(11) 0.0008(9) -0.0009(9) -0.0002(9)
V158 0.0468(11) 0.0502(12) 0.0413(11) 0.0038(9) 0.0008(9) -0.0025(9)
V159 0.0509(12) 0.0622(13) 0.0416(11) 0.0010(10) -0.0008(9) -0.0027(10)
V160 0.0442(11) 0.0419(11) 0.0433(11) 0.0010(9) -0.0024(9) -0.0008(9)
V161 0.0464(11) 0.0434(11) 0.0411(11) 0.0007(9) 0.0044(9) -0.0006(9)
V162 0.0453(12) 0.0524(12) 0.0508(12) 0.0008(10) -0.0034(10) -0.0021(9)
V163 0.0467(11) 0.0604(13) 0.0441(11) 0.0007(10) -0.0021(9) -0.0048(10)
V164 0.0476(11) 0.0405(11) 0.0540(12) 0.0000(9) 0.0024(9) 0.0011(9)
V165 0.0544(12) 0.0459(12) 0.0584(13) -0.0072(10) -0.0004(10) -0.0020(9)
O151 0.042(4) 0.053(4) 0.051(4) -0.001(4) 0.002(4) 0.003(3)
O152 0.043(4) 0.044(4) 0.052(4) 0.001(4) 0.002(3) -0.004(3)
O153 0.041(4) 0.046(4) 0.055(4) 0.001(4) -0.007(3) -0.005(3)
O154 0.047(4) 0.051(5) 0.068(5) 0.001(4) 0.013(4) 0.002(4)
O155 0.060(5) 0.032(4) 0.077(5) 0.000(4) -0.001(4) 0.001(4)
O156 0.037(4) 0.053(4) 0.050(4) 0.003(4) -0.003(3) -0.001(3)
O157 0.067(5) 0.048(5) 0.055(5) 0.011(4) 0.010(4) -0.008(4)
O158 0.045(5) 0.062(5) 0.092(6) 0.023(5) -0.016(4) -0.007(4)
O159 0.046(4) 0.054(5) 0.046(4) 0.004(4) 0.014(4) -0.015(4)
O160 0.069(5) 0.060(5) 0.056(5) -0.019(4) 0.011(4) 0.000(4)
O161 0.049(4) 0.038(4) 0.059(5) -0.001(4) 0.002(4) -0.004(3)
O162 0.077(6) 0.086(6) 0.043(5) 0.014(4) 0.011(4) 0.003(5)
O163 0.045(4) 0.044(4) 0.051(4) 0.010(3) 0.006(3) -0.010(3)
O164 0.056(5) 0.060(5) 0.059(5) 0.010(4) -0.013(4) -0.006(4)
O165 0.056(5) 0.035(4) 0.045(4) -0.003(3) 0.000(4) -0.007(3)
O166 0.047(4) 0.039(4) 0.072(5) -0.001(4) 0.002(4) 0.003(3)
O167 0.046(4) 0.042(4) 0.060(5) -0.003(4) 0.012(4) -0.012(3)
O168 0.056(5) 0.051(5) 0.050(5) 0.004(4) -0.005(4) 0.000(4)
O169 0.039(4) 0.035(4) 0.047(4) 0.001(3) 0.003(3) 0.006(3)
O170 0.049(4) 0.045(4) 0.056(4) -0.008(4) -0.006(4) 0.012(4)
O171 0.060(5) 0.037(4) 0.065(5) -0.004(4) 0.000(4) -0.007(4)
O172 0.044(4) 0.047(4) 0.049(4) 0.001(4) -0.001(3) 0.000(3)
O173 0.057(5) 0.068(5) 0.071(5) -0.017(4) 0.001(4) -0.003(4)
O174 0.053(5) 0.045(4) 0.045(4) 0.003(3) 0.003(4) 0.004(3)
O175 0.049(4) 0.049(4) 0.041(4) 0.005(3) -0.002(3) -0.009(4)
O176 0.051(4) 0.045(4) 0.042(4) 0.000(3) -0.001(3) 0.005(3)
O177 0.048(4) 0.057(5) 0.053(5) -0.010(4) -0.006(4) 0.000(4)
O178 0.083(6) 0.040(4) 0.061(5) 0.000(4) 0.002(4) 0.005(4)
O179 0.033(4) 0.073(5) 0.071(5) 0.006(4) -0.009(4) -0.004(4)
O180 0.053(4) 0.037(4) 0.053(4) -0.001(3) -0.001(4) 0.005(3)
O181 0.048(4) 0.036(4) 0.050(4) -0.010(3) 0.011(4) -0.001(3)
O182 0.055(5) 0.062(5) 0.050(5) -0.009(4) 0.008(4) 0.000(4)
O183 0.049(5) 0.077(6) 0.051(5) -0.007(4) -0.002(4) 0.013(4)
O184 0.046(5) 0.067(5) 0.081(6) -0.010(4) -0.012(4) -0.015(4)
O185 0.051(5) 0.066(5) 0.059(5) -0.008(4) 0.005(4) -0.001(4)
O186 0.066(5) 0.085(6) 0.045(5) 0.004(4) -0.021(4) 0.014(5)
O187 0.031(4) 0.051(4) 0.067(5) -0.008(4) -0.011(4) -0.003(3)
O188 0.057(5) 0.046(4) 0.040(4) -0.004(3) -0.001(4) 0.003(4)
O189 0.055(5) 0.057(5) 0.085(6) 0.013(4) 0.004(4) 0.013(4)
O190 0.055(5) 0.068(5) 0.053(5) 0.000(4) 0.013(4) -0.002(4)
O191 0.056(5) 0.070(5) 0.044(4) 0.001(4) 0.010(4) -0.002(4)
O192 0.080(6) 0.036(5) 0.094(6) -0.008(4) 0.005(5) 0.004(4)
Ni1 0.0897(12) 0.0482(10) 0.0760(12) 0.0000(8) -0.0081(10) -0.0065(9)
Ni2 0.0778(11) 0.0518(10) 0.0865(12) 0.0119(9) -0.0237(10) -0.0043(8)
Ni3 0.0422(8) 0.0558(9) 0.0509(9) 0.0053(7) 0.0036(7) 0.0016(7)
Ni4 0.0396(8) 0.0596(9) 0.0470(9) 0.0002(7) 0.0001(7) 0.0017(7)
Ni5 0.0503(9) 0.0666(10) 0.0432(9) -0.0013(8) 0.0003(7) 0.0044(8)
Ni6 0.0595(10) 0.0702(10) 0.0476(9) -0.0009(8) 0.0028(7) -0.0028(8)
Ni7 0.0528(10) 0.0721(11) 0.0902(12) 0.0102(9) -0.0014(9) 0.0094(8)
Ni8 0.0600(10) 0.0583(9) 0.0445(9) 0.0015(7) 0.0009(8) 0.0127(8)
Ni9 0.0523(9) 0.0598(10) 0.0414(8) -0.0003(7) -0.0024(7) -0.0071(8)
Ni10 0.0664(11) 0.0569(10) 0.0867(12) 0.0111(9) -0.0079(9) 0.0023(8)
Ni11 0.0751(13) 0.1352(19) 0.1171(17) -0.0392(15) -0.0089(12) -0.0005(13)
Ni12 0.269(4) 0.123(2) 0.110(2) 0.0054(17) 0.027(2) 0.069(2)

loop_
_atom_type_symbol
_atom_type_description
_atom_type_scat_dispersion_real
_atom_type_scat_dispersion_imag
_atom_type_scat_source
C C 0.0033 0.0016 'International Tables Vol C Tables 4.2.6.8 and 6.1.1.4'
H H 0.0000 0.0000 'International Tables Vol C Tables 4.2.6.8 and 6.1.1.4'
N N 0.0061 0.0033 'International Tables Vol C Tables 4.2.6.8 and 6.1.1.4'
O O 0.0106 0.0060 'International Tables Vol C Tables 4.2.6.8 and 6.1.1.4'
V V 0.3005 0.5294 'International Tables Vol C Tables 4.2.6.8 and 6.1.1.4'
Ni Ni 0.3393 1.1124 'International Tables Vol C Tables 4.2.6.8 and 6.1.1.4'
Sb Sb -0.5866 1.5461 'International Tables Vol C Tables 4.2.6.8 and 6.1.1.4'

loop_
_geom_angle_atom_site_label_1
_geom_angle_atom_site_label_2
_geom_angle_atom_site_label_3
_geom_angle
O21 Sb1 O42 92.8(3)
O21 Sb1 O15 94.6(3)
O42 Sb1 O15 92.4(3)
O38 Sb2 O18 95.5(3)
O38 Sb2 O15 98.3(3)
O18 Sb2 O15 96.9(3)
O13 Sb3 O30 94.6(3)
O13 Sb3 O36 98.4(3)
O30 Sb3 O36 95.4(3)
O31 Sb4 O24 97.2(3)
O31 Sb4 O25 93.8(3)
O24 Sb4 O25 93.4(3)
O36 Sb5 O28 96.3(3)
O36 Sb5 O9 96.9(3)
O28 Sb5 O9 94.6(3)
O16 Sb6 O31 98.8(3)
O16 Sb6 O37 95.8(3)
O31 Sb6 O37 96.1(3)
O33 V1 O32 108.7(4)
O33 V1 O4 109.0(3)
O32 V1 O4 91.7(3)
O33 V1 O35 109.0(3)
O32 V1 O35 81.1(3)
O4 V1 O35 141.7(3)
O33 V1 O16 104.2(4)
O32 V1 O16 147.1(3)
O4 V1 O16 76.6(3)
O35 V1 O16 89.2(3)
O33 V1 V9 107.8(3)
O32 V1 V9 40.6(2)
O4 V1 V9 127.2(2)
O35 V1 V9 41.6(2)
O16 V1 V9 127.7(2)
O33 V1 V3 109.8(3)
O32 V1 V3 123.5(2)
O4 V1 V3 36.9(2)
O35 V1 V3 121.6(2)
O16 V1 V3 39.8(2)
V9 V1 V3 142.38(8)
O6 V2 O26 110.8(4)
O6 V2 O3 112.5(4)
O26 V2 O3 85.5(3)
O6 V2 O25 108.7(4)
O26 V2 O25 79.0(3)
O3 V2 O25 138.7(3)
O6 V2 O37 106.7(4)
O26 V2 O37 142.3(3)
O3 V2 O37 78.0(3)
O25 V2 O37 91.4(3)
O6 V2 V13 114.1(3)
O26 V2 V13 42.7(2)
O3 V2 V13 43.5(2)
O25 V2 V13 116.1(2)
O37 V2 V13 117.4(2)
O6 V2 V5 113.5(3)
O26 V2 V5 38.9(2)
O3 V2 V5 117.1(2)
O25 V2 V5 40.2(2)
O37 V2 V5 124.1(2)
V13 V2 V5 79.18(7)
O6 V2 V15 115.9(3)
O26 V2 V15 116.6(2)
O3 V2 V15 38.4(2)
O25 V2 V15 120.2(2)
O37 V2 V15 39.7(2)
V13 V2 V15 79.47(7)
V5 V2 V15 130.50(8)
O5 V3 O4 110.8(4)
O5 V3 O23 111.5(4)
O4 V3 O23 82.9(3)
O5 V3 O24 106.7(4)
O4 V3 O24 142.3(3)
O23 V3 O24 80.1(3)
O5 V3 O16 108.2(4)
O4 V3 O16 78.4(3)
O23 V3 O16 139.9(3)
O24 V3 O16 93.6(3)
O5 V3 V8 112.5(3)
O4 V3 V8 40.8(2)
O23 V3 V8 43.0(2)
O24 V3 V8 119.0(2)
O16 V3 V8 115.0(2)
O5 V3 V10 114.3(3)
O4 V3 V10 115.6(2)
O23 V3 V10 38.8(2)
O24 V3 V10 41.3(2)
O16 V3 V10 124.4(2)
V8 V3 V10 79.83(7)
O5 V3 V1 113.9(3)
O4 V3 V1 37.5(2)
O23 V3 V1 114.2(2)
O24 V3 V1 125.8(2)
O16 V3 V1 40.91(19)
V8 V3 V1 76.39(7)
V10 V3 V1 131.35(8)
O39 V4 O19 107.7(3)
O39 V4 O32 111.3(4)
O19 V4 O32 89.4(3)
O39 V4 O34 108.2(4)
O19 V4 O34 82.7(3)
O32 V4 O34 140.3(3)
O39 V4 O9 104.2(3)
O19 V4 O9 147.9(3)
O32 V4 O9 75.9(3)
O34 V4 O9 90.6(3)
O39 V4 V6 107.0(3)
O19 V4 V6 41.5(2)
O32 V4 V6 125.3(2)
O34 V4 V6 42.2(2)
O9 V4 V6 129.5(2)
O39 V4 V9 112.0(3)
O19 V4 V9 121.4(2)
O32 V4 V9 36.5(2)
O34 V4 V9 121.3(2)
O9 V4 V9 39.4(2)
V6 V4 V9 141.05(8)
O1 V5 O12 108.4(4)
O1 V5 O7 105.5(4)
O12 V5 O7 83.1(3)
O1 V5 O26 108.5(4)
O12 V5 O26 89.8(3)
O7 V5 O26 145.8(3)
O1 V5 O25 107.8(4)
O12 V5 O25 143.8(3)
O7 V5 O25 88.7(3)
O26 V5 O25 77.6(3)
O1 V5 V14 106.7(3)
O12 V5 V14 41.2(2)
O7 V5 V14 42.6(2)
O26 V5 V14 126.8(2)
O25 V5 V14 126.2(2)
O1 V5 V2 111.2(3)
O12 V5 V2 122.1(2)
O7 V5 V2 123.0(2)
O26 V5 V2 38.2(2)
O25 V5 V2 39.5(2)
V14 V5 V2 142.15(9)
O27 V6 O19 110.5(3)
O27 V6 O34 111.3(3)
O19 V6 O34 83.1(3)
O27 V6 O42 112.5(4)
O19 V6 O42 79.0(3)
O34 V6 O42 136.1(3)
O27 V6 O18 107.6(4)
O19 V6 O18 141.6(3)
O34 V6 O18 79.0(3)
O42 V6 O18 90.9(3)
O27 V6 V4 111.2(3)
O19 V6 V4 41.3(2)
O34 V6 V4 42.8(2)
O42 V6 V4 114.9(2)
O18 V6 V4 118.1(2)
O27 V6 V8 114.4(3)
O19 V6 V8 38.5(2)
O34 V6 V8 114.7(2)
O42 V6 V8 40.8(2)
O18 V6 V8 124.8(2)
V4 V6 V8 77.90(7)
O27 V6 V7 116.2(3)
O19 V6 V7 114.5(2)
O34 V6 V7 38.8(2)
O42 V6 V7 118.5(2)
O18 V6 V7 40.2(2)
V4 V6 V7 79.36(7)
V8 V6 V7 129.16(8)
O17 V7 O14 111.6(4)
O17 V7 O34 110.9(3)
O14 V7 O34 137.5(3)
O17 V7 O28 104.3(4)
O14 V7 O28 79.6(3)
O34 V7 O28 89.3(3)
O17 V7 O18 105.0(4)
O14 V7 O18 90.7(3)
O34 V7 O18 79.3(3)
O28 V7 O18 150.7(3)
O17 V7 V11 110.1(3)
O14 V7 V11 39.6(2)
O34 V7 V11 120.9(2)
O28 V7 V11 40.2(2)
O18 V7 V11 126.8(2)
O17 V7 V6 114.2(3)
O14 V7 V6 119.3(2)
O34 V7 V6 38.7(2)
O28 V7 V6 122.9(2)
O18 V7 V6 40.6(2)
V11 V7 V6 135.65(8)
O29 V8 O4 110.3(4)
O29 V8 O19 108.7(4)
O4 V8 O19 90.8(3)
O29 V8 O23 106.3(4)
O4 V8 O23 81.7(3)
O19 V8 O23 144.6(3)
O29 V8 O42 105.4(4)
O4 V8 O42 144.3(3)
O19 V8 O42 78.4(3)
O23 V8 O42 87.8(3)
O29 V8 V3 108.4(3)
O4 V8 V3 40.8(2)
O19 V8 V3 127.0(2)
O23 V8 V3 41.7(2)
O42 V8 V3 125.0(2)
O29 V8 V6 108.3(3)
O4 V8 V6 124.1(2)
O19 V8 V6 38.52(19)
O23 V8 V6 123.1(2)
O42 V8 V6 40.2(2)
V3 V8 V6 143.25(8)
O40 V9 O32 111.8(3)
O40 V9 O35 109.8(4)
O32 V9 O35 82.6(3)
O40 V9 O30 110.4(3)
O32 V9 O30 137.6(3)
O35 V9 O30 79.5(3)
O40 V9 O9 108.9(3)
O32 V9 O9 78.0(3)
O35 V9 O9 140.9(3)
O30 V9 O9 92.5(3)
O40 V9 V1 110.7(3)
O32 V9 V1 41.0(2)
O35 V9 V1 42.8(2)
O30 V9 V1 117.3(2)
O9 V9 V1 115.8(2)
O40 V9 V15 113.6(3)
O32 V9 V15 114.4(2)
O35 V9 V15 38.6(2)
O30 V9 V15 41.0(2)
O9 V9 V15 125.1(2)
V1 V9 V15 79.44(7)
O40 V9 V4 115.7(3)
O32 V9 V4 37.6(2)
O35 V9 V4 114.1(2)
O30 V9 V4 121.8(2)
O9 V9 V4 40.4(2)
V1 V9 V4 77.06(7)
V15 V9 V4 130.13(8)
O2 V10 O7 113.6(4)
O2 V10 O23 112.4(4)
O7 V10 O23 133.9(3)
O2 V10 O21 105.8(4)
O7 V10 O21 79.8(3)
O23 V10 O21 89.1(3)
O2 V10 O24 101.9(4)
O7 V10 O24 90.2(3)
O23 V10 O24 79.3(3)
O21 V10 O24 152.2(3)
O2 V10 V3 111.5(3)
O7 V10 V3 118.3(2)
O23 V10 V3 38.8(2)
O21 V10 V3 124.2(2)
O24 V10 V3 40.52(19)
O2 V10 V14 115.0(3)
O7 V10 V14 39.3(2)
O23 V10 V14 117.5(2)
O21 V10 V14 40.5(2)
O24 V10 V14 125.4(2)
V3 V10 V14 133.45(8)
O11 V11 O10 113.6(4)
O11 V11 O14 110.8(4)
O10 V11 O14 83.9(3)
O11 V11 O28 109.6(4)
O10 V11 O28 136.8(3)
O14 V11 O28 78.7(3)
O11 V11 O13 108.9(4)
O10 V11 O13 78.5(3)
O14 V11 O13 140.2(3)
O28 V11 O13 90.3(3)
O11 V11 V12 114.0(3)
O10 V11 V12 41.8(2)
O14 V11 V12 43.0(2)
O28 V11 V12 115.7(2)
O13 V11 V12 116.0(2)
O11 V11 V7 113.1(3)
O10 V11 V7 115.5(2)
O14 V11 V7 38.7(2)
O28 V11 V7 40.3(2)
O13 V11 V7 123.0(2)
V12 V11 V7 79.36(7)
O11 V11 V13 116.5(3)
O10 V11 V13 38.0(2)
O14 V11 V13 115.3(2)
O28 V11 V13 120.1(2)
O13 V11 V13 40.5(2)
V12 V11 V13 77.77(7)
V7 V11 V13 130.25(8)
O41 V12 O12 109.7(4)
O41 V12 O10 108.3(4)
O12 V12 O10 92.0(3)
O41 V12 O14 107.1(4)
O12 V12 O14 142.6(3)
O10 V12 O14 82.7(3)
O41 V12 O38 105.7(4)
O12 V12 O38 76.4(3)
O10 V12 O38 146.0(3)
O14 V12 O38 87.6(3)
O41 V12 V11 107.5(3)
O12 V12 V11 127.2(2)
O10 V12 V11 40.7(2)
O14 V12 V11 42.8(2)
O38 V12 V11 126.3(2)
O41 V12 V14 109.8(3)
O12 V12 V14 36.7(2)
O10 V12 V14 124.0(2)
O14 V12 V14 121.7(2)
O38 V12 V14 39.8(2)
V11 V12 V14 142.62(9)
O8 V13 O26 107.7(4)
O8 V13 O10 111.4(4)
O26 V13 O10 88.9(3)
O8 V13 O3 106.3(4)
O26 V13 O3 84.5(3)
O10 V13 O3 141.9(3)
O8 V13 O13 105.0(4)
O26 V13 O13 147.2(3)
O10 V13 O13 76.7(3)
O3 V13 O13 89.0(3)
O8 V13 V2 107.3(3)
O26 V13 V2 42.2(2)
O10 V13 V2 125.1(2)
O3 V13 V2 43.0(2)
O13 V13 V2 127.9(2)
O8 V13 V11 112.2(3)
O26 V13 V11 121.1(2)
O10 V13 V11 36.8(2)
O3 V13 V11 121.5(2)
O13 V13 V11 39.9(2)
V2 V13 V11 140.58(9)
O20 V14 O12 110.5(4)
O20 V14 O7 111.9(4)
O12 V14 O7 83.4(3)
O20 V14 O21 108.7(4)
O12 V14 O21 140.7(3)
O7 V14 O21 79.8(3)
O20 V14 O38 109.5(4)
O12 V14 O38 77.8(3)
O7 V14 O38 138.3(3)
O21 V14 O38 91.7(3)
O20 V14 V5 112.7(3)
O12 V14 V5 41.4(2)
O7 V14 V5 42.8(2)
O21 V14 V5 118.0(2)
O38 V14 V5 114.4(2)
O20 V14 V10 115.9(4)
O12 V14 V10 115.2(2)
O7 V14 V10 38.8(2)
O21 V14 V10 41.1(2)
O38 V14 V10 121.9(2)
V5 V14 V10 79.29(7)
O20 V14 V12 113.0(4)
O12 V14 V12 37.4(2)
O7 V14 V12 114.7(2)
O21 V14 V12 124.4(2)
O38 V14 V12 40.6(2)
V5 V14 V12 76.94(7)
V10 V14 V12 130.73(8)
O22 V15 O35 110.2(4)
O22 V15 O3 113.0(3)
O35 V15 O3 136.8(3)
O22 V15 O30 104.8(3)
O35 V15 O30 80.1(3)
O3 V15 O30 90.1(3)
O22 V15 O37 104.5(3)
O35 V15 O37 90.6(3)
O3 V15 O37 77.8(3)
O30 V15 O37 150.7(3)
O22 V15 V9 110.2(3)
O35 V15 V9 39.2(2)
O3 V15 V9 121.4(2)
O30 V15 V9 41.1(2)
O37 V15 V9 126.0(2)
O22 V15 V2 114.7(3)
O35 V15 V2 118.5(2)
O3 V15 V2 38.3(2)
O30 V15 V2 123.5(2)
O37 V15 V2 39.5(2)
V9 V15 V2 135.08(8)
V2 O3 V15 103.3(3)
V2 O3 V13 93.5(3)
V15 O3 V13 149.5(4)
V8 O4 V3 98.4(3)
V8 O4 V1 146.7(4)
V3 O4 V1 105.6(3)
V10 O7 V14 101.9(4)
V10 O7 V5 150.4(4)
V14 O7 V5 94.6(3)
V9 O9 Sb5 138.8(4)
V9 O9 V4 100.2(3)
Sb5 O9 V4 120.2(3)
V11 O10 V12 97.5(3)
V11 O10 V13 105.2(4)
V12 O10 V13 147.4(4)
V14 O12 V5 97.4(3)
V14 O12 V12 105.9(3)
V5 O12 V12 147.5(4)
Sb3 O13 V11 138.2(4)
Sb3 O13 V13 122.2(4)
V11 O13 V13 99.6(4)
V7 O14 V11 101.7(3)
V7 O14 V12 150.7(4)
V11 O14 V12 94.2(3)
Sb1 O15 Sb2 130.1(4)
Sb6 O16 V3 138.6(4)
Sb6 O16 V1 122.1(4)
V3 O16 V1 99.3(3)
Sb2 O18 V7 122.3(4)
Sb2 O18 V6 136.6(4)
V7 O18 V6 99.2(3)
V4 O19 V8 149.6(4)
V4 O19 V6 97.1(3)
V8 O19 V6 103.0(3)
Sb1 O21 V14 142.7(4)
Sb1 O21 V10 118.0(4)
V14 O21 V10 98.4(3)
V3 O23 V10 102.4(3)
V3 O23 V8 95.4(3)
V10 O23 V8 151.2(4)
Sb4 O24 V3 140.4(4)
Sb4 O24 V10 119.8(3)
V3 O24 V10 98.2(3)
V2 O25 Sb4 139.0(4)
V2 O25 V5 100.3(3)
Sb4 O25 V5 119.2(3)
V2 O26 V13 95.2(3)
V2 O26 V5 102.8(3)
V13 O26 V5 149.0(4)
Sb5 O28 V11 141.0(4)
Sb5 O28 V7 119.2(3)
V11 O28 V7 99.5(3)
Sb3 O30 V15 120.6(4)
Sb3 O30 V9 141.4(4)
V15 O30 V9 97.9(3)
Sb4 O31 Sb6 130.8(3)
V9 O32 V1 98.4(3)
V9 O32 V4 105.8(3)
V1 O32 V4 148.0(4)
V6 O34 V7 102.5(3)
V6 O34 V4 95.0(3)
V7 O34 V4 150.1(4)
V15 O35 V9 102.2(3)
V15 O35 V1 151.1(4)
V9 O35 V1 95.7(3)
Sb5 O36 Sb3 129.4(4)
Sb6 O37 V2 137.4(4)
Sb6 O37 V15 121.2(4)
V2 O37 V15 100.8(3)
Sb2 O38 V14 137.3(4)
Sb2 O38 V12 122.7(4)
V14 O38 V12 99.5(3)
Sb1 O42 V6 141.5(4)
Sb1 O42 V8 117.1(4)
V6 O42 V8 99.0(3)
O70 Sb11 O60 98.8(3)
O70 Sb11 O83 93.1(3)
O60 Sb11 O83 94.2(3)
O55 Sb12 O57 93.4(3)
O55 Sb12 O60 94.4(3)
O57 Sb12 O60 94.5(3)
O58 Sb13 O81 97.3(3)
O58 Sb13 O84 97.9(3)
O81 Sb13 O84 97.5(3)
O84 Sb14 O77 97.8(3)
O84 Sb14 O79 95.3(3)
O77 Sb14 O79 93.9(3)
O62 Sb15 O63 98.4(3)
O62 Sb15 O52 96.5(3)
O63 Sb15 O52 96.1(3)
O61 Sb16 O91 91.7(3)
O61 Sb16 O63 98.2(3)
O91 Sb16 O63 92.6(3)
O86 V51 O75 110.6(4)
O86 V51 O68 110.0(4)
O75 V51 O68 83.5(3)
O86 V51 O79 110.6(4)
O75 V51 O79 138.7(3)
O68 V51 O79 80.0(3)
O86 V51 O58 109.6(4)
O75 V51 O58 78.0(3)
O68 V51 O58 140.1(3)
O79 V51 O58 91.1(3)
O86 V51 V54 110.9(3)
O75 V51 V54 42.1(2)
O68 V51 V54 42.35(19)
O79 V51 V54 117.2(2)
O58 V51 V54 116.0(2)
O86 V51 V61 113.9(3)
O75 V51 V61 116.1(2)
O68 V51 V61 39.38(19)
O79 V51 V61 40.8(2)
O58 V51 V61 123.5(2)
V54 V51 V61 79.73(7)
O86 V51 V56 115.3(3)
O75 V51 V56 37.3(2)
O68 V51 V56 114.2(2)
O79 V51 V56 121.5(2)
O58 V51 V56 40.7(2)
V54 V51 V56 77.37(7)
V61 V51 V56 130.37(8)
O89 V52 O85 111.5(4)
O89 V52 O51 111.6(4)
O85 V52 O51 83.9(3)
O89 V52 O55 107.9(4)
O85 V52 O55 140.6(3)
O51 V52 O55 79.8(3)
O89 V52 O70 107.8(4)
O85 V52 O70 78.2(3)
O51 V52 O70 140.4(3)
O55 V52 O70 92.1(3)
O89 V52 V57 113.9(3)
O85 V52 V57 41.8(2)
O51 V52 V57 42.7(2)
O55 V52 V57 117.5(2)
O70 V52 V57 115.4(2)
O89 V52 V58 114.5(3)
O85 V52 V58 116.1(2)
O51 V52 V58 39.1(2)
O55 V52 V58 40.8(2)
O70 V52 V58 123.5(2)
V57 V52 V58 79.45(7)
O89 V52 V55 114.6(3)
O85 V52 V55 37.7(2)
O51 V52 V55 115.0(2)
O55 V52 V55 123.2(2)
O70 V52 V55 40.5(2)
V57 V52 V55 77.24(7)
V58 V52 V55 130.65(8)
O72 V53 O53 110.6(4)
O72 V53 O87 111.5(3)
O53 V53 O87 83.2(3)
O72 V53 O62 109.1(3)
O53 V53 O62 78.2(3)
O87 V53 O62 139.2(3)
O72 V53 O61 108.1(4)
O53 V53 O61 141.2(3)
O87 V53 O61 80.1(3)
O62 V53 O61 92.1(3)
O72 V53 V59 111.5(3)
O53 V53 V59 41.74(19)
O87 V53 V59 42.5(2)
O62 V53 V59 115.8(2)
O61 V53 V59 118.6(2)
O72 V53 V58 114.7(3)
O53 V53 V58 115.8(2)
O87 V53 V58 39.1(2)
O62 V53 V58 123.1(2)
O61 V53 V58 41.1(2)
V59 V53 V58 79.77(7)
O72 V53 V54 114.0(3)
O53 V53 V54 36.9(2)
O87 V53 V54 113.8(2)
O62 V53 V54 41.4(2)
O61 V53 V54 124.8(2)
V59 V53 V54 76.87(7)
V58 V53 V54 130.89(8)
O74 V54 O53 108.7(4)
O74 V54 O75 108.9(3)
O53 V54 O75 91.6(3)
O74 V54 O68 108.6(4)
O53 V54 O68 142.1(3)
O75 V54 O68 82.3(3)
O74 V54 O62 103.8(3)
O53 V54 O62 76.6(3)
O75 V54 O62 147.3(3)
O68 V54 O62 88.5(3)
O74 V54 V51 108.6(3)
O53 V54 V51 126.9(2)
O75 V54 V51 40.8(2)
O68 V54 V51 42.5(2)
O62 V54 V51 127.5(2)
O74 V54 V53 109.1(3)
O53 V54 V53 36.8(2)
O75 V54 V53 123.5(2)
O68 V54 V53 121.6(2)
O62 V54 V53 39.93(19)
V51 V54 V53 142.33(8)
O65 V55 O85 107.2(4)
O65 V55 O78 106.1(4)
O85 V55 O78 90.1(3)
O65 V55 O59 109.9(4)
O85 V55 O59 142.8(3)
O78 V55 O59 82.2(3)
O65 V55 O70 107.1(4)
O85 V55 O70 78.1(3)
O78 V55 O70 146.7(3)
O59 V55 O70 88.6(3)
O65 V55 V65 106.8(3)
O85 V55 V65 126.9(2)
O78 V55 V65 41.5(2)
O59 V55 V65 41.9(2)
O70 V55 V65 127.2(2)
O65 V55 V52 111.2(3)
O85 V55 V52 37.8(2)
O78 V55 V52 122.3(2)
O59 V55 V52 121.5(2)
O70 V55 V52 40.4(2)
V65 V55 V52 141.97(9)
O82 V56 O69 108.0(4)
O82 V56 O75 110.3(3)
O69 V56 O75 91.7(3)
O82 V56 O73 107.4(3)
O69 V56 O73 82.4(3)
O75 V56 O73 141.8(3)
O82 V56 O58 104.2(4)
O69 V56 O58 147.8(3)
O75 V56 O58 76.1(3)
O73 V56 O58 89.1(3)
O82 V56 V60 107.2(3)
O69 V56 V60 40.6(2)
O75 V56 V60 126.7(2)
O73 V56 V60 42.6(2)
O58 V56 V60 128.2(2)
O82 V56 V51 111.3(3)
O69 V56 V51 122.9(2)
O75 V56 V51 36.3(2)
O73 V56 V51 121.2(2)
O58 V56 V51 39.8(2)
V60 V56 V51 141.43(8)
O92 V57 O85 110.2(4)
O92 V57 O66 108.2(3)
O85 V57 O66 90.1(3)
O92 V57 O51 107.2(4)
O85 V57 O51 83.1(3)
O66 V57 O51 144.1(3)
O92 V57 O91 107.3(4)
O85 V57 O91 142.5(3)
O66 V57 O91 76.2(3)
O51 V57 O91 88.0(3)
O92 V57 V52 109.7(3)
O85 V57 V52 41.6(2)
O66 V57 V52 126.4(2)
O51 V57 V52 42.1(2)
O91 V57 V52 124.4(2)
O92 V57 V62 108.4(3)
O85 V57 V62 122.4(2)
O66 V57 V62 37.1(2)
O51 V57 V62 123.1(2)
O91 V57 V62 39.5(2)
V52 V57 V62 141.90(8)
O67 V58 O51 112.9(4)
O67 V58 O87 112.5(4)
O51 V58 O87 134.6(3)
O67 V58 O55 104.4(4)
O51 V58 O55 79.4(3)
O87 V58 O55 88.8(3)
O67 V58 O61 104.6(4)
O51 V58 O61 89.8(3)
O87 V58 O61 79.7(3)
O55 V58 O61 151.0(3)
O67 V58 V52 113.0(3)
O51 V58 V52 38.9(2)
O87 V58 V52 118.1(2)
O55 V58 V52 40.6(2)
O61 V58 V52 124.7(2)
O67 V58 V53 112.9(3)
O51 V58 V53 118.9(2)
O87 V58 V53 38.9(2)
O55 V58 V53 123.8(2)
O61 V58 V53 40.9(2)
V52 V58 V53 134.05(8)
O90 V59 O69 110.5(4)
O90 V59 O53 107.7(4)
O69 V59 O53 91.9(3)
O90 V59 O87 105.6(4)
O69 V59 O87 143.5(3)
O53 V59 O87 81.8(3)
O90 V59 O57 107.0(4)
O69 V59 O57 76.7(3)
O53 V59 O57 145.3(3)
O87 V59 O57 88.3(3)
O90 V59 V53 105.3(3)
O69 V59 V53 128.1(2)
O53 V59 V53 40.9(2)
O87 V59 V53 41.9(2)
O57 V59 V53 126.3(2)
O90 V59 V60 112.1(3)
O69 V59 V60 37.1(2)
O53 V59 V60 123.4(2)
O87 V59 V60 121.9(2)
O57 V59 V60 39.69(19)
V53 V59 V60 142.57(8)
O88 V60 O69 112.6(4)
O88 V60 O73 111.8(4)
O69 V60 O73 83.5(3)
O88 V60 O83 108.5(3)
O69 V60 O83 138.9(3)
O73 V60 O83 79.8(3)
O88 V60 O57 110.4(4)
O69 V60 O57 78.4(3)
O73 V60 O57 137.8(3)
O83 V60 O57 89.3(3)
O88 V60 V56 113.6(3)
O69 V60 V56 41.6(2)
O73 V60 V56 42.8(2)
O83 V60 V56 117.5(2)
O57 V60 V56 115.0(2)
O88 V60 V63 114.7(3)
O69 V60 V63 115.7(2)
O73 V60 V63 39.6(2)
O83 V60 V63 40.3(2)
O57 V60 V63 120.1(2)
V56 V60 V63 80.14(7)
O88 V60 V59 116.0(3)
O69 V60 V59 38.0(2)
O73 V60 V59 114.4(2)
O83 V60 V59 121.1(2)
O57 V60 V59 40.5(2)
V56 V60 V59 77.36(7)
V63 V60 V59 129.19(8)
O76 V61 O68 109.0(3)
O76 V61 O80 112.4(3)
O68 V61 O80 138.6(3)
O76 V61 O79 104.7(3)
O68 V61 O79 80.7(3)
O80 V61 O79 90.3(3)
O76 V61 O52 104.6(3)
O68 V61 O52 89.8(3)
O80 V61 O52 78.5(3)
O79 V61 O52 150.7(3)
O76 V61 V51 109.4(3)
O68 V61 V51 40.0(2)
O80 V61 V51 122.3(2)
O79 V61 V51 40.9(2)
O52 V61 V51 126.0(2)
O76 V61 V62 115.7(3)
O68 V61 V62 117.8(2)
O80 V61 V62 39.09(19)
O79 V61 V62 123.5(2)
O52 V61 V62 39.5(2)
V51 V61 V62 134.87(8)
O56 V62 O66 111.6(3)
O56 V62 O91 109.4(4)
O66 V62 O91 79.0(3)
O56 V62 O80 112.3(3)
O66 V62 O80 85.4(3)
O91 V62 O80 138.3(3)
O56 V62 O52 106.7(3)
O66 V62 O52 141.7(3)
O91 V62 O52 90.6(3)
O80 V62 O52 78.2(3)
O56 V62 V64 115.0(3)
O66 V62 V64 42.6(2)
O91 V62 V64 115.5(2)
O80 V62 V64 43.4(2)
O52 V62 V64 116.9(2)
O56 V62 V57 112.3(3)
O66 V62 V57 38.5(2)
O91 V62 V57 40.9(2)
O80 V62 V57 117.8(2)
O52 V62 V57 125.1(2)
V64 V62 V57 79.10(7)
O56 V62 V61 117.0(3)
O66 V62 V61 115.9(2)
O91 V62 V61 118.1(2)
O80 V62 V61 39.0(2)
O52 V62 V61 39.28(19)
V64 V62 V61 79.17(7)
V57 V62 V61 130.60(8)
O54 V63 O73 112.7(4)
O54 V63 O59 110.4(4)
O73 V63 O59 136.9(3)
O54 V63 O83 103.9(4)
O73 V63 O83 80.4(3)
O59 V63 O83 91.0(3)
O54 V63 O81 105.2(4)
O73 V63 O81 89.0(3)
O59 V63 O81 78.4(3)
O83 V63 O81 150.9(3)
O54 V63 V60 112.2(3)
O73 V63 V60 40.0(2)
O59 V63 V60 121.0(2)
O83 V63 V60 40.4(2)
O81 V63 V60 125.0(2)
O54 V63 V65 112.0(3)
O73 V63 V65 119.1(2)
O59 V63 V65 38.0(2)
O83 V63 V65 124.8(2)
O81 V63 V65 40.4(2)
V60 V63 V65 135.76(8)
O64 V64 O66 108.5(3)
O64 V64 O78 108.0(4)
O66 V64 O78 88.0(3)
O64 V64 O80 108.6(3)
O66 V64 O80 84.5(3)
O78 V64 O80 143.1(3)
O64 V64 O77 104.9(3)
O66 V64 O77 146.3(3)
O78 V64 O77 77.2(3)
O80 V64 O77 89.5(3)
O64 V64 V62 110.0(3)
O66 V64 V62 41.3(2)
O78 V64 V62 123.9(2)
O80 V64 V62 43.77(19)
O77 V64 V62 128.2(2)
O64 V64 V65 109.6(3)
O66 V64 V65 120.6(2)
O78 V64 V65 37.3(2)
O80 V64 V65 122.5(2)
O77 V64 V65 39.9(2)
V62 V64 V65 140.33(8)
O71 V65 O78 110.2(4)
O71 V65 O59 111.1(4)
O78 V65 O59 83.4(3)
O71 V65 O77 108.0(4)
O78 V65 O77 78.4(3)
O59 V65 O77 140.5(3)
O71 V65 O81 109.7(4)
O78 V65 O81 140.0(3)
O59 V65 O81 79.0(3)
O77 V65 O81 93.0(3)
O71 V65 V55 110.6(3)
O78 V65 V55 42.1(2)
O59 V65 V55 42.5(2)
O77 V65 V55 116.8(2)
O81 V65 V55 117.4(2)
O71 V65 V63 115.6(3)
O78 V65 V63 115.0(2)
O59 V65 V63 38.4(2)
O77 V65 V63 123.9(2)
O81 V65 V63 40.6(2)
V55 V65 V63 78.96(7)
O71 V65 V64 113.2(3)
O78 V65 V64 37.9(2)
O59 V65 V64 115.2(2)
O77 V65 V64 40.5(2)
O81 V65 V64 124.0(2)
V55 V65 V64 78.42(7)
V63 V65 V64 130.74(8)
V52 O51 V58 102.0(3)
V52 O51 V57 95.1(3)
V58 O51 V57 149.7(4)
Sb15 O52 V61 121.3(3)
Sb15 O52 V62 136.5(4)
V61 O52 V62 101.2(3)
V53 O53 V54 106.3(3)
V53 O53 V59 97.4(3)
V54 O53 V59 147.6(4)
Sb12 O55 V52 142.6(4)
Sb12 O55 V58 118.6(4)
V52 O55 V58 98.6(3)
Sb12 O57 V60 140.6(4)
Sb12 O57 V59 119.0(3)
V60 O57 V59 99.8(3)
Sb13 O58 V51 138.9(4)
Sb13 O58 V56 121.4(4)
V51 O58 V56 99.5(3)
V65 O59 V63 103.6(3)
V65 O59 V55 95.7(3)
V63 O59 V55 150.2(4)
Sb11 O60 Sb12 130.8(3)
Sb16 O61 V53 140.4(4)
Sb16 O61 V58 120.4(4)
V53 O61 V58 98.1(3)
Sb15 O62 V53 140.4(4)
Sb15 O62 V54 121.0(3)
V53 O62 V54 98.7(3)
Sb15 O63 Sb16 129.7(4)
V62 O66 V64 96.1(3)
V62 O66 V57 104.3(3)
V64 O66 V57 149.2(4)
V61 O68 V54 152.0(4)
V61 O68 V51 100.7(3)
V54 O68 V51 95.2(3)
V60 O69 V56 97.8(3)
V60 O69 V59 104.9(3)
V56 O69 V59 146.6(4)
Sb11 O70 V52 137.1(4)
Sb11 O70 V55 123.8(4)
V52 O70 V55 99.1(3)
V63 O73 V60 100.3(3)
V63 O73 V56 151.3(4)
V60 O73 V56 94.6(3)
V51 O75 V56 106.4(3)
V51 O75 V54 97.1(3)
V56 O75 V54 146.7(4)
Sb14 O77 V65 139.1(4)
Sb14 O77 V64 121.4(3)
V65 O77 V64 99.5(3)
V65 O78 V55 96.4(3)
V65 O78 V64 104.8(3)
V55 O78 V64 150.3(4)
Sb14 O79 V61 119.7(3)
Sb14 O79 V51 142.0(4)
V61 O79 V51 98.3(3)
V64 O80 V61 147.4(4)
V64 O80 V62 92.9(3)
V61 O80 V62 101.9(3)
Sb13 O81 V65 138.9(4)
Sb13 O81 V63 121.5(3)
V65 O81 V63 99.0(3)
V63 O83 V60 99.3(3)
V63 O83 Sb11 119.7(4)
V60 O83 Sb11 141.0(4)
Sb14 O84 Sb13 129.2(4)
V55 O85 V52 104.5(3)
V55 O85 V57 147.3(4)
V52 O85 V57 96.6(3)
V53 O87 V58 102.0(3)
V53 O87 V59 95.7(3)
V58 O87 V59 151.9(4)
Sb16 O91 V62 139.5(4)
Sb16 O91 V57 117.6(3)
V62 O91 V57 99.6(3)
O114 Sb21 O130 98.3(3)
O114 Sb21 O142 98.1(3)
O130 Sb21 O142 97.0(3)
O128 Sb22 O114 97.1(3)
O128 Sb22 O136 92.6(3)
O114 Sb22 O136 93.3(3)
O124 Sb23 O115 97.6(3)
O124 Sb23 O109 96.4(3)
O115 Sb23 O109 96.2(3)
O125 Sb24 O132 93.9(3)
O125 Sb24 O115 94.0(3)
O132 Sb24 O115 92.3(3)
O116 Sb25 O118 99.7(3)
O116 Sb25 O139 95.4(3)
O118 Sb25 O139 92.8(3)
O106 Sb26 O116 95.2(3)
O106 Sb26 O121 94.5(3)
O116 Sb26 O121 95.9(3)
O108 V101 O101 111.1(4)
O108 V101 O137 110.5(3)
O101 V101 O137 83.8(3)
O108 V101 O139 110.5(4)
O101 V101 O139 138.3(3)
O137 V101 O139 79.2(3)
O108 V101 O121 108.2(4)
O101 V101 O121 78.1(3)
O137 V101 O121 141.1(3)
O139 V101 O121 91.7(3)
O108 V101 V111 110.7(3)
O101 V101 V111 42.2(2)
O137 V101 V111 42.8(2)
O139 V101 V111 117.4(2)
O121 V101 V111 116.9(2)
O108 V101 V114 112.7(3)
O101 V101 V114 116.8(2)
O137 V101 V114 39.1(2)
O139 V101 V114 40.6(2)
O121 V101 V114 125.2(2)
V111 V101 V114 80.41(7)
O108 V101 V104 115.4(3)
O101 V101 V104 37.3(2)
O137 V101 V104 114.4(2)
O139 V101 V104 121.4(2)
O121 V101 V104 40.8(2)
V111 V101 V104 77.73(7)
V114 V101 V104 131.52(8)
O113 V102 O127 107.0(3)
O113 V102 O134 109.1(4)
O127 V102 O134 89.2(3)
O113 V102 O133 107.2(3)
O127 V102 O133 83.2(3)
O134 V102 O133 143.5(3)
O113 V102 O118 107.2(3)
O127 V102 O118 145.7(3)
O134 V102 O118 77.6(3)
O133 V102 O118 88.9(3)
O113 V102 V112 106.6(3)
O127 V102 V112 41.1(2)
O134 V102 V112 125.6(2)
O133 V102 V112 43.0(2)
O118 V102 V112 127.6(2)
O113 V102 V115 113.0(3)
O127 V102 V115 120.6(2)
O134 V102 V115 37.3(2)
O133 V102 V115 121.7(2)
O118 V102 V115 40.3(2)
V112 V102 V115 140.39(8)
O123 V103 O138 110.6(4)
O123 V103 O111 109.7(4)
O138 V103 O111 91.0(3)
O123 V103 O141 105.4(4)
O138 V103 O141 143.5(3)
O111 V103 O141 82.1(3)
O123 V103 O132 106.3(4)
O138 V103 O132 77.0(3)
O111 V103 O132 144.0(3)
O141 V103 O132 87.7(3)
O123 V103 V110 106.6(3)
O138 V103 V110 127.4(2)
O111 V103 V110 41.2(2)
O141 V103 V110 41.9(2)
O132 V103 V110 125.5(2)
O123 V103 V107 110.5(3)
O138 V103 V107 37.7(2)
O111 V103 V107 123.3(2)
O141 V103 V107 122.1(2)
O132 V103 V107 39.6(2)
V110 V103 V107 142.87(8)
O122 V104 O138 107.4(4)
O122 V104 O101 110.1(3)
O138 V104 O101 90.5(3)
O122 V104 O126 109.0(3)
O138 V104 O126 82.9(3)
O101 V104 O126 140.5(3)
O122 V104 O121 104.3(4)
O138 V104 O121 148.1(3)
O101 V104 O121 76.4(3)
O126 V104 O121 89.0(3)
O122 V104 V107 107.7(3)
O138 V104 V107 40.9(2)
O101 V104 V107 125.6(2)
O126 V104 V107 43.0(2)
O121 V104 V107 128.7(2)
O122 V104 V101 112.0(3)
O138 V104 V101 121.9(2)
O101 V104 V101 36.5(2)
O126 V104 V101 120.1(2)
O121 V104 V101 39.87(19)
V107 V104 V101 140.36(8)
O105 V105 O119 112.4(4)
O105 V105 O141 114.2(4)
O119 V105 O141 133.4(3)
O105 V105 O125 104.3(4)
O119 V105 O125 78.8(3)
O141 V105 O125 88.7(3)
O105 V105 O128 103.8(4)
O119 V105 O128 91.1(3)
O141 V105 O128 79.2(3)
O125 V105 O128 151.9(3)
O105 V105 V110 113.4(3)
O119 V105 V110 119.2(2)
O141 V105 V110 38.6(2)
O125 V105 V110 123.9(2)
O128 V105 V110 40.6(2)
O105 V105 V106 113.0(3)
O119 V105 V106 38.19(19)
O141 V105 V106 117.1(2)
O125 V105 V106 40.7(2)
O128 V105 V106 125.2(2)
V110 V105 V106 133.61(8)
O120 V106 O135 109.7(4)
O120 V106 O119 110.3(4)
O135 V106 O119 85.5(3)
O120 V106 O124 110.4(4)
O135 V106 O124 77.6(3)
O119 V106 O124 139.1(3)
O120 V106 O125 108.9(4)
O135 V106 O125 141.3(3)
O119 V106 O125 78.5(3)
O124 V106 O125 92.0(3)
O120 V106 V108 111.7(3)
O135 V106 V108 42.7(2)
O119 V106 V108 43.5(2)
O124 V106 V108 115.0(2)
O125 V106 V108 117.3(2)
O120 V106 V105 114.5(3)
O135 V106 V105 116.8(2)
O119 V106 V105 38.1(2)
O124 V106 V105 122.3(2)
O125 V106 V105 40.4(2)
V108 V106 V105 79.34(7)
O120 V106 V109 114.6(3)
O135 V106 V109 36.9(2)
O119 V106 V109 115.3(2)
O124 V106 V109 40.7(2)
O125 V106 V109 123.9(2)
V108 V106 V109 77.14(7)
V105 V106 V109 130.52(8)
O102 V107 O138 111.7(3)
O102 V107 O132 111.9(3)
O138 V107 O132 78.2(3)
O102 V107 O126 111.8(3)
O138 V107 O126 83.8(3)
O132 V107 O126 136.2(3)
O102 V107 O109 108.0(3)
O138 V107 O109 140.2(3)
O132 V107 O109 90.3(3)
O126 V107 O109 78.6(3)
O102 V107 V104 112.8(3)
O138 V107 V104 41.5(2)
O132 V107 V104 114.3(2)
O126 V107 V104 43.3(2)
O109 V107 V104 117.5(2)
O102 V107 V113 116.0(3)
O138 V107 V113 114.8(2)
O132 V107 V113 118.5(2)
O126 V107 V113 38.6(2)
O109 V107 V113 40.0(2)
V104 V107 V113 79.49(7)
O102 V107 V103 115.1(3)
O138 V107 V103 38.4(2)
O132 V107 V103 40.1(2)
O126 V107 V103 115.1(2)
O109 V107 V103 122.9(2)
V104 V107 V103 77.88(7)
V113 V107 V103 128.79(8)
O140 V108 O135 107.1(4)
O140 V108 O127 108.1(4)
O135 V108 O127 89.3(3)
O140 V108 O136 108.7(4)
O135 V108 O136 144.1(3)
O127 V108 O136 76.9(3)
O140 V108 O119 108.6(4)
O135 V108 O119 82.5(3)
O127 V108 O119 143.2(3)
O136 V108 O119 89.0(3)
O140 V108 V106 108.3(3)
O135 V108 V106 41.4(2)
O127 V108 V106 125.3(2)
O136 V108 V106 125.7(2)
O119 V108 V106 41.76(18)
O140 V108 V112 109.2(3)
O135 V108 V112 122.8(2)
O127 V108 V112 37.9(2)
O136 V108 V112 39.5(2)
O119 V108 V112 123.52(19)
V106 V108 V112 142.42(8)
O104 V109 O135 107.6(4)
O104 V109 O134 106.0(3)
O135 V109 O134 92.5(3)
O104 V109 O131 108.6(4)
O135 V109 O131 143.3(3)
O134 V109 O131 83.0(3)
O104 V109 O124 105.9(4)
O135 V109 O124 76.5(3)
O134 V109 O124 148.1(3)
O131 V109 O124 88.3(3)
O104 V109 V115 107.3(3)
O135 V109 V115 127.9(2)
O134 V109 V115 40.9(2)
O131 V109 V115 42.8(2)
O124 V109 V115 127.5(2)
O104 V109 V106 110.1(3)
O135 V109 V106 37.0(2)
O134 V109 V106 124.5(2)
O131 V109 V106 121.4(2)
O124 V109 V106 39.5(2)
V115 V109 V106 142.64(8)
O103 V110 O111 110.1(3)
O103 V110 O141 112.1(4)
O111 V110 O141 83.9(3)
O103 V110 O142 110.0(3)
O111 V110 O142 77.5(3)
O141 V110 O142 137.6(3)
O103 V110 O128 107.5(3)
O111 V110 O128 142.3(3)
O141 V110 O128 79.8(3)
O142 V110 O128 92.2(3)
O103 V110 V103 111.7(3)
O111 V110 V103 42.2(2)
O141 V110 V103 42.7(2)
O142 V110 V103 114.9(2)
O128 V110 V103 118.9(2)
O103 V110 V105 114.6(3)
O111 V110 V105 117.0(2)
O141 V110 V105 39.2(2)
O142 V110 V105 122.2(2)
O128 V110 V105 40.7(2)
V103 V110 V105 80.30(7)
O103 V110 V111 114.0(3)
O111 V110 V111 37.03(19)
O141 V110 V111 114.0(2)
O142 V110 V111 40.5(2)
O128 V110 V111 124.8(2)
V103 V110 V111 77.19(7)
V105 V110 V111 131.10(8)
O117 V111 O111 109.5(4)
O117 V111 O101 109.1(3)
O111 V111 O101 91.2(3)
O117 V111 O137 108.8(4)
O111 V111 O137 141.3(3)
O101 V111 O137 81.8(3)
O117 V111 O142 104.7(3)
O111 V111 O142 75.8(3)
O101 V111 O142 146.2(3)
O137 V111 O142 89.2(3)
O117 V111 V101 107.9(3)
O111 V111 V101 127.0(2)
O101 V111 V101 41.0(2)
O137 V111 V101 41.9(2)
O142 V111 V101 127.7(2)
O117 V111 V110 109.9(3)
O111 V111 V110 36.7(2)
O101 V111 V110 122.9(2)
O137 V111 V110 121.3(2)
O142 V111 V110 39.2(2)
V101 V111 V110 142.23(8)
O107 V112 O127 110.1(4)
O107 V112 O136 110.7(4)
O127 V112 O136 78.9(3)
O107 V112 O133 110.8(4)
O127 V112 O133 83.4(3)
O136 V112 O133 138.3(3)
O107 V112 O130 108.5(4)
O127 V112 O130 140.9(3)
O136 V112 O130 92.9(3)
O133 V112 O130 77.8(3)
O107 V112 V102 111.2(3)
O127 V112 V102 40.9(2)
O136 V112 V102 115.0(2)
O133 V112 V102 43.3(2)
O130 V112 V102 117.1(2)
O107 V112 V108 112.2(3)
O127 V112 V108 39.4(2)
O136 V112 V108 39.9(2)
O133 V112 V108 117.0(2)
O130 V112 V108 126.0(2)
V102 V112 V108 78.81(7)
O107 V112 V114 116.8(3)
O127 V112 V114 113.7(2)
O136 V112 V114 120.5(2)
O133 V112 V114 38.0(2)
O130 V112 V114 39.8(2)
V102 V112 V114 78.72(7)
V108 V112 V114 130.69(8)
O110 V113 O131 111.3(4)
O110 V113 O126 110.3(4)
O131 V113 O126 138.3(3)
O110 V113 O106 105.4(4)
O131 V113 O106 80.0(3)
O126 V113 O106 88.5(3)
O110 V113 O109 105.0(4)
O131 V113 O109 90.2(3)
O126 V113 O109 79.9(3)
O106 V113 O109 149.6(3)
O110 V113 V115 110.3(3)
O131 V113 V115 39.7(2)
O126 V113 V115 121.2(2)
O106 V113 V115 40.6(2)
O109 V113 V115 126.3(2)
O110 V113 V107 113.2(3)
O131 V113 V107 119.7(2)
O126 V113 V107 39.5(2)
O106 V113 V107 122.8(2)
O109 V113 V107 40.3(2)
V115 V113 V107 136.49(8)
O112 V114 O133 112.1(4)
O112 V114 O137 112.2(4)
O133 V114 O137 135.7(3)
O112 V114 O130 105.5(4)
O133 V114 O130 79.0(3)
O137 V114 O130 89.1(3)
O112 V114 O139 104.6(4)
O133 V114 O139 90.9(3)
O137 V114 O139 78.4(3)
O130 V114 O139 149.9(3)
O112 V114 V101 109.8(3)
O133 V114 V101 121.9(2)
O137 V114 V101 38.7(2)
O130 V114 V101 125.0(2)
O139 V114 V101 40.1(2)
O112 V114 V112 115.8(3)
O133 V114 V112 39.1(2)
O137 V114 V112 116.3(2)
O130 V114 V112 39.9(2)
O139 V114 V112 123.8(2)
V101 V114 V112 134.33(8)
O129 V115 O134 112.5(4)
O129 V115 O131 111.4(4)
O134 V115 O131 83.4(3)
O129 V115 O106 109.9(4)
O134 V115 O106 137.5(3)
O131 V115 O106 78.4(3)
O129 V115 O118 108.4(4)
O134 V115 O118 79.2(3)
O131 V115 O118 140.2(3)
O106 V115 O118 90.6(3)
O129 V115 V109 113.9(3)
O134 V115 V109 41.7(2)
O131 V115 V109 42.5(2)
O106 V115 V109 115.3(2)
O118 V115 V109 116.3(2)
O129 V115 V113 113.2(3)
O134 V115 V113 115.8(2)
O131 V115 V113 38.8(2)
O106 V115 V113 40.0(2)
O118 V115 V113 123.3(2)
V109 V115 V113 79.26(7)
O129 V115 V102 116.4(3)
O134 V115 V102 38.6(2)
O131 V115 V102 114.7(2)
O106 V115 V102 120.2(2)
O118 V115 V102 40.7(2)
V109 V115 V102 77.84(7)
V113 V115 V102 130.21(8)
V101 O101 V104 106.1(3)
V101 O101 V111 96.8(3)
V104 O101 V111 148.0(4)
Sb26 O106 V113 118.7(3)
Sb26 O106 V115 141.3(4)
V113 O106 V115 99.5(3)
Sb23 O109 V113 121.5(3)
Sb23 O109 V107 138.0(4)
V113 O109 V107 99.7(3)
V110 O111 V111 106.3(3)
V110 O111 V103 96.6(3)
V111 O111 V103 147.0(4)
Sb21 O114 Sb22 129.6(4)
Sb23 O115 Sb24 131.6(4)
Sb25 O116 Sb26 130.7(4)
Sb25 O118 V115 136.4(4)
Sb25 O118 V102 124.4(4)
V115 O118 V102 99.1(3)
V105 O119 V106 103.7(3)
V105 O119 V108 149.3(4)
V106 O119 V108 94.7(3)
Sb26 O121 V101 139.9(4)
Sb26 O121 V104 119.9(4)
V101 O121 V104 99.3(3)
Sb23 O124 V106 138.6(4)
Sb23 O124 V109 121.7(4)
V106 O124 V109 99.7(3)
Sb24 O125 V105 118.0(3)
Sb24 O125 V106 142.3(4)
V105 O125 V106 98.9(3)
V113 O126 V107 101.8(3)
V113 O126 V104 150.3(4)
V107 O126 V104 93.8(3)
V102 O127 V112 98.0(3)
V102 O127 V108 151.0(4)
V112 O127 V108 102.7(3)
Sb22 O128 V110 140.4(4)
Sb22 O128 V105 119.6(3)
V110 O128 V105 98.7(3)
Sb21 O130 V114 122.9(3)
Sb21 O130 V112 135.2(4)
V114 O130 V112 100.3(3)
V113 O131 V109 151.6(4)
V113 O131 V115 101.5(3)
V109 O131 V115 94.7(3)
V107 O132 Sb24 140.9(4)
V107 O132 V103 100.3(3)
Sb24 O132 V103 117.0(4)
V114 O133 V112 102.9(3)
V114 O133 V102 148.8(4)
V112 O133 V102 93.7(3)
V115 O134 V109 97.4(3)
V115 O134 V102 104.1(3)
V109 O134 V102 146.5(4)
V109 O135 V106 106.1(3)
V109 O135 V108 146.1(4)
V106 O135 V108 96.0(3)
V112 O136 V108 100.6(3)
V112 O136 Sb22 138.8(4)
V108 O136 Sb22 118.5(4)
V101 O137 V114 102.2(3)
V101 O137 V111 95.3(3)
V114 O137 V111 153.7(4)
V107 O138 V104 97.6(3)
V107 O138 V103 103.9(3)
V104 O138 V103 148.1(4)
V101 O139 Sb25 140.9(4)
V101 O139 V114 99.3(3)
Sb25 O139 V114 119.7(4)
V110 O141 V105 102.1(3)
V110 O141 V103 95.4(3)
V105 O141 V103 152.9(4)
Sb21 O142 V110 139.7(4)
Sb21 O142 V111 120.0(3)
V110 O142 V111 100.2(3)
O159 Sb31 O153 94.2(3)
O159 Sb31 O154 91.9(3)
O153 Sb31 O154 94.0(3)
O154 Sb32 O180 98.5(3)
O154 Sb32 O169 96.3(3)
O180 Sb32 O169 96.2(3)
O173 Sb33 O185 97.8(3)
O173 Sb33 O183 98.1(3)
O185 Sb33 O183 96.5(3)
O182 Sb34 O173 96.5(3)
O182 Sb34 O171 94.5(3)
O173 Sb34 O171 94.5(3)
O187 Sb35 O176 99.1(3)
O187 Sb35 O172 96.5(3)
O176 Sb35 O172 96.8(3)
O187 Sb36 O174 95.4(3)
O187 Sb36 O167 93.3(3)
O174 Sb36 O167 93.9(3)
O178 V151 O156 110.6(4)
O178 V151 O165 112.1(4)
O156 V151 O165 83.9(3)
O178 V151 O174 109.2(4)
O156 V151 O174 140.1(3)
O165 V151 O174 79.5(3)
O178 V151 O176 109.2(4)
O156 V151 O176 78.6(3)
O165 V151 O176 138.6(3)
O174 V151 O176 90.4(3)
O178 V151 V157 111.7(3)
O156 V151 V157 40.9(2)
O165 V151 V157 44.1(2)
O174 V151 V157 119.1(2)
O176 V151 V157 115.3(2)
O178 V151 V154 115.7(3)
O156 V151 V154 115.2(2)
O165 V151 V154 38.1(2)
O174 V151 V154 41.5(2)
O176 V151 V154 121.8(2)
V157 V151 V154 80.20(7)
O178 V151 V158 113.0(3)
O156 V151 V158 37.5(2)
O165 V151 V158 115.2(2)
O174 V151 V158 123.6(2)
O176 V151 V158 41.3(2)
V157 V151 V158 76.91(7)
V154 V151 V158 130.91(8)
O190 V152 O181 111.3(3)
O190 V152 O175 111.9(3)
O181 V152 O175 136.9(3)
O190 V152 O171 103.0(4)
O181 V152 O171 91.2(3)
O175 V152 O171 78.8(3)
O190 V152 O172 105.4(3)
O181 V152 O172 78.6(3)
O175 V152 O172 90.6(3)
O171 V152 O172 151.6(3)
O190 V152 V159 110.5(3)
O181 V152 V159 121.3(2)
O175 V152 V159 38.7(2)
O171 V152 V159 40.3(2)
O172 V152 V159 125.8(2)
O190 V152 V156 114.1(3)
O181 V152 V156 38.6(2)
O175 V152 V156 119.0(2)
O171 V152 V156 124.9(2)
O172 V152 V156 40.06(19)
V159 V152 V156 135.42(8)
O155 V153 O170 107.7(3)
O155 V153 O152 108.7(3)
O170 V153 O152 90.3(3)
O155 V153 O168 106.7(3)
O170 V153 O168 82.9(3)
O152 V153 O168 144.3(3)
O155 V153 O180 106.1(3)
O170 V153 O180 146.2(3)
O152 V153 O180 76.6(3)
O168 V153 O180 89.9(3)
O155 V153 V165 107.3(3)
O170 V153 V165 41.2(2)
O152 V153 V165 126.6(2)
O168 V153 V165 42.3(2)
O180 V153 V165 127.7(2)
O155 V153 V161 110.9(3)
O170 V153 V161 122.2(2)
O152 V153 V161 37.1(2)
O168 V153 V161 123.0(2)
O180 V153 V161 39.6(2)
V165 V153 V161 141.76(8)
O160 V154 O165 112.2(4)
O160 V154 O163 112.0(4)
O165 V154 O163 135.8(3)
O160 V154 O153 104.9(4)
O165 V154 O153 90.2(3)
O163 V154 O153 79.4(3)
O160 V154 O174 104.4(3)
O165 V154 O174 78.2(3)
O163 V154 O174 90.3(3)
O153 V154 O174 150.7(3)
O160 V154 V161 113.2(3)
O165 V154 V161 119.1(2)
O163 V154 V161 39.24(19)
O153 V154 V161 40.2(2)
O174 V154 V161 125.0(2)
O160 V154 V151 112.3(3)
O165 V154 V151 38.4(2)
O163 V154 V151 119.4(2)
O153 V154 V151 124.7(2)
O174 V154 V151 39.8(2)
V161 V154 V151 134.57(8)
O184 V155 O151 111.6(4)
O184 V155 O168 111.0(4)
O151 V155 O168 137.4(3)
O184 V155 O183 105.7(4)
O151 V155 O183 88.4(3)
O168 V155 O183 80.1(3)
O184 V155 O169 103.8(4)
O151 V155 O169 79.2(3)
O168 V155 O169 90.9(3)
O183 V155 O169 150.4(3)
O184 V155 V165 112.9(3)
O151 V155 V165 119.0(2)
O168 V155 V165 39.5(2)
O183 V155 V165 40.7(2)
O169 V155 V165 125.7(2)
O184 V155 V162 111.5(3)
O151 V155 V162 38.8(2)
O168 V155 V162 121.2(2)
O183 V155 V162 123.4(2)
O169 V155 V162 40.52(19)
V165 V155 V162 135.61(8)
O179 V156 O161 108.9(4)
O179 V156 O181 112.7(4)
O161 V156 O181 85.3(3)
O179 V156 O167 110.3(4)
O161 V156 O167 77.5(3)
O181 V156 O167 136.9(3)
O179 V156 O172 110.2(3)
O161 V156 O172 140.8(3)
O181 V156 O172 78.0(3)
O167 V156 O172 90.9(3)
O179 V156 V164 111.9(3)
O161 V156 V164 42.3(2)
O181 V156 V164 43.9(2)
O167 V156 V164 114.4(2)
O172 V156 V164 117.5(2)
O179 V156 V152 118.2(3)
O161 V156 V152 115.4(2)
O181 V156 V152 37.7(2)
O167 V156 V152 119.5(2)
O172 V156 V152 40.4(2)
V164 V156 V152 79.12(7)
O179 V156 V160 112.4(3)
O161 V156 V160 37.8(2)
O181 V156 V160 115.9(2)
O167 V156 V160 39.93(19)
O172 V156 V160 123.4(2)
V164 V156 V160 77.96(7)
V152 V156 V160 129.20(8)
O189 V157 O156 110.0(4)
O189 V157 O188 110.4(4)
O156 V157 O188 91.9(3)
O189 V157 O159 106.2(4)
O156 V157 O159 143.8(3)
O188 V157 O159 76.1(3)
O189 V157 O165 105.7(4)
O156 V157 O165 81.3(3)
O188 V157 O165 143.5(3)
O159 V157 O165 88.3(3)
O189 V157 V151 106.6(3)
O156 V157 V151 40.9(2)
O188 V157 V151 128.2(2)
O159 V157 V151 125.8(2)
O165 V157 V151 41.6(2)
O189 V157 V162 110.7(3)
O156 V157 V162 123.3(2)
O188 V157 V162 37.0(2)
O159 V157 V162 39.3(2)
O165 V157 V162 122.1(2)
V151 V157 V162 142.66(8)
O157 V158 O156 110.3(3)
O157 V158 O177 109.1(4)
O156 V158 O177 90.1(3)
O157 V158 O175 108.5(3)
O156 V158 O175 140.9(3)
O177 V158 O175 81.8(3)
O157 V158 O176 105.9(3)
O156 V158 O176 77.2(3)
O177 V158 O176 145.0(3)
O175 V158 O176 87.8(3)
O157 V158 V159 107.6(3)
O156 V158 V159 125.7(2)
O177 V158 V159 40.6(2)
O175 V158 V159 42.4(2)
O176 V158 V159 126.5(2)
O157 V158 V151 110.4(3)
O156 V158 V151 37.2(2)
O177 V158 V151 122.4(2)
O175 V158 V151 121.3(2)
O176 V158 V151 40.24(19)
V159 V158 V151 141.93(8)
O162 V159 O177 110.5(4)
O162 V159 O175 109.7(4)
O177 V159 O175 84.7(3)
O162 V159 O171 111.0(4)
O177 V159 O171 138.4(3)
O175 V159 O171 78.5(3)
O162 V159 O185 108.8(4)
O177 V159 O185 78.0(3)
O175 V159 O185 141.2(3)
O171 V159 O185 91.8(3)
O162 V159 V158 109.7(3)
O177 V159 V158 42.6(2)
O175 V159 V158 43.3(2)
O171 V159 V158 117.2(2)
O185 V159 V158 117.1(2)
O162 V159 V152 114.3(3)
O177 V159 V152 116.5(2)
O175 V159 V152 39.1(2)
O171 V159 V152 39.5(2)
O185 V159 V152 123.4(2)
V158 V159 V152 80.47(7)
O162 V159 V163 114.4(3)
O177 V159 V163 37.3(2)
O175 V159 V163 115.7(2)
O171 V159 V163 122.3(2)
O185 V159 V163 40.8(2)
V158 V159 V163 78.31(7)
V152 V159 V163 130.99(8)
O164 V160 O152 107.7(3)
O164 V160 O161 106.4(4)
O152 V160 O161 90.2(3)
O164 V160 O163 108.6(3)
O152 V160 O163 83.5(3)
O161 V160 O163 144.8(3)
O164 V160 O167 106.8(3)
O152 V160 O167 145.3(3)
O161 V160 O167 76.7(3)
O163 V160 O167 89.0(3)
O164 V160 V161 108.7(3)
O152 V160 V161 41.6(2)
O161 V160 V161 126.9(2)
O163 V160 V161 42.51(19)
O167 V160 V161 126.8(2)
O164 V160 V156 108.3(3)
O152 V160 V156 122.8(2)
O161 V160 V156 37.3(2)
O163 V160 V156 123.5(2)
O167 V160 V156 39.6(2)
V161 V160 V156 142.92(8)
O191 V161 O152 110.0(3)
O191 V161 O163 110.2(3)
O152 V161 O163 84.6(3)
O191 V161 O153 109.3(3)
O152 V161 O153 140.6(3)
O163 V161 O153 79.5(3)
O191 V161 O180 109.4(3)
O152 V161 O180 77.9(3)
O163 V161 O180 140.2(3)
O153 V161 O180 91.8(3)
O191 V161 V160 111.7(3)
O152 V161 V160 42.1(2)
O163 V161 V160 43.2(2)
O153 V161 V160 117.6(2)
O180 V161 V160 115.4(2)
O191 V161 V154 115.0(3)
O152 V161 V154 116.4(2)
O163 V161 V154 39.1(2)
O153 V161 V154 40.42(19)
O180 V161 V154 122.6(2)
V160 V161 V154 79.80(6)
O191 V161 V153 114.1(3)
O152 V161 V153 37.6(2)
O163 V161 V153 115.5(2)
O153 V161 V153 123.2(2)
O180 V161 V153 40.4(2)
V160 V161 V153 77.48(6)
V154 V161 V153 130.56(8)
O158 V162 O188 113.3(3)
O158 V162 O151 112.8(4)
O188 V162 O151 83.6(3)
O158 V162 O159 111.6(4)
O188 V162 O159 78.4(3)
O151 V162 O159 135.6(3)
O158 V162 O169 106.7(3)
O188 V162 O169 139.9(3)
O151 V162 O169 78.7(3)
O159 V162 O169 89.6(3)
O158 V162 V163 114.0(3)
O188 V162 V163 41.4(2)
O151 V162 V163 43.4(2)
O159 V162 V163 114.5(2)
O169 V162 V163 117.9(2)
O158 V162 V155 114.1(3)
O188 V162 V155 115.5(2)
O151 V162 V155 38.5(2)
O159 V162 V155 119.1(2)
O169 V162 V155 40.24(19)
V163 V162 V155 80.09(7)
O158 V162 V157 116.7(3)
O188 V162 V157 38.0(2)
O151 V162 V157 114.0(2)
O159 V162 V157 40.54(19)
O169 V162 V157 122.2(2)
V163 V162 V157 77.30(7)
V155 V162 V157 129.15(8)
O186 V163 O188 107.1(4)
O186 V163 O177 111.4(4)
O188 V163 O177 91.0(3)
O186 V163 O151 109.0(4)
O188 V163 O151 82.3(3)
O177 V163 O151 139.2(3)
O186 V163 O185 105.2(4)
O188 V163 O185 147.7(3)
O177 V163 O185 75.3(3)
O151 V163 O185 89.3(3)
O186 V163 V162 106.7(3)
O188 V163 V162 40.8(2)
O177 V163 V162 125.9(2)
O151 V163 V162 42.6(2)
O185 V163 V162 128.7(2)
O186 V163 V159 112.2(3)
O188 V163 V159 122.0(2)
O177 V163 V159 35.6(2)
O151 V163 V159 120.4(2)
O185 V163 V159 39.7(2)
V162 V163 V159 141.05(8)
O166 V164 O170 107.2(3)
O166 V164 O161 106.5(3)
O170 V164 O161 89.8(3)
O166 V164 O181 109.6(3)
O170 V164 O181 143.0(3)
O161 V164 O181 83.9(3)
O166 V164 O182 105.6(3)
O170 V164 O182 77.9(3)
O161 V164 O182 147.7(3)
O181 V164 O182 88.3(3)
O166 V164 V156 107.8(3)
O170 V164 V156 126.5(2)
O161 V164 V156 41.8(2)
O181 V164 V156 43.0(2)
O182 V164 V156 127.8(2)
O166 V164 V165 109.7(3)
O170 V164 V165 37.5(2)
O161 V164 V165 122.5(2)
O181 V164 V165 121.8(2)
O182 V164 V165 40.4(2)
V156 V164 V165 142.49(8)
O192 V165 O170 110.9(4)
O192 V165 O168 109.9(4)
O170 V165 O168 83.6(3)
O192 V165 O183 110.3(4)
O170 V165 O183 138.7(3)
O168 V165 O183 79.2(3)
O192 V165 O182 108.3(4)
O170 V165 O182 78.8(3)
O168 V165 O182 141.5(3)
O183 V165 O182 91.9(3)
O192 V165 V153 111.9(3)
O170 V165 V153 41.7(2)
O168 V165 V153 42.6(2)
O183 V165 V153 116.3(2)
O182 V165 V153 116.4(2)
O192 V165 V155 115.1(3)
O170 V165 V155 115.1(2)
O168 V165 V155 39.1(2)
O183 V165 V155 40.1(2)
O182 V165 V155 123.3(2)
V153 V165 V155 79.12(7)
O192 V165 V164 114.1(3)
O170 V165 V164 37.8(2)
O168 V165 V164 115.5(2)
O183 V165 V164 122.9(2)
O182 V165 V164 41.1(2)
V153 V165 V164 77.61(7)
V155 V165 V164 130.47(8)
V155 O151 V162 102.7(3)
V155 O151 V163 152.5(4)
V162 O151 V163 94.0(3)
V161 O152 V160 96.3(3)
V161 O152 V153 105.3(3)
V160 O152 V153 147.5(4)
V161 O153 Sb31 143.0(4)
V161 O153 V154 99.4(3)
Sb31 O153 V154 117.1(3)
Sb32 O154 Sb31 130.7(4)
V151 O156 V157 98.2(3)
V151 O156 V158 105.3(3)
V157 O156 V158 148.7(4)
V162 O159 Sb31 142.3(4)
V162 O159 V157 100.2(3)
Sb31 O159 V157 116.5(3)
V156 O161 V164 95.9(3)
V156 O161 V160 104.9(3)
V164 O161 V160 148.1(4)
V154 O163 V161 101.7(3)
V154 O163 V160 149.9(4)
V161 O163 V160 94.3(3)
V154 O165 V151 103.5(3)
V154 O165 V157 151.1(4)
V151 O165 V157 94.4(3)
Sb36 O167 V156 140.3(4)
Sb36 O167 V160 118.3(3)
V156 O167 V160 100.5(3)
V155 O168 V165 101.4(3)
V155 O168 V153 148.7(4)
V165 O168 V153 95.1(3)
Sb32 O169 V155 121.4(3)
Sb32 O169 V162 138.9(3)
V155 O169 V162 99.2(3)
V165 O170 V164 104.8(3)
V165 O170 V153 97.1(3)
V164 O170 V153 148.7(4)
V152 O171 Sb34 118.3(4)
V152 O171 V159 100.2(3)
Sb34 O171 V159 141.4(4)
Sb35 O172 V156 138.0(4)
Sb35 O172 V152 121.1(3)
V156 O172 V152 99.6(3)
Sb33 O173 Sb34 130.6(4)
V151 O174 Sb36 143.5(4)
V151 O174 V154 98.7(3)
Sb36 O174 V154 117.2(3)
V159 O175 V152 102.2(3)
V159 O175 V158 94.3(3)
V152 O175 V158 152.0(4)
Sb35 O176 V151 139.0(4)
Sb35 O176 V158 122.4(3)
V151 O176 V158 98.4(3)
V159 O177 V158 96.8(3)
V159 O177 V163 107.2(3)
V158 O177 V163 148.5(4)
Sb32 O180 V161 138.4(4)
Sb32 O180 V153 121.6(3)
V161 O180 V153 100.0(3)
V152 O181 V156 103.8(3)
V152 O181 V164 149.4(4)
V156 O181 V164 93.1(3)
Sb34 O182 V165 140.3(4)
Sb34 O182 V164 121.3(4)
V165 O182 V164 98.5(3)
Sb33 O183 V155 122.9(4)
Sb33 O183 V165 137.7(4)
V155 O183 V165 99.3(3)
Sb33 O185 V159 138.8(4)
Sb33 O185 V163 121.3(4)
V159 O185 V163 99.5(3)
Sb35 O187 Sb36 130.1(3)
V162 O188 V163 97.8(3)
V162 O188 V157 104.9(3)
V163 O188 V157 146.8(4)
N2 Ni1 N5 177.6(5)
N2 Ni1 N1 84.4(5)
N5 Ni1 N1 95.9(5)
N2 Ni1 N3 82.4(5)
N5 Ni1 N3 100.0(5)
N1 Ni1 N3 86.6(5)
N2 Ni1 N4 96.3(5)
N5 Ni1 N4 83.5(6)
N1 Ni1 N4 177.2(5)
N3 Ni1 N4 90.8(5)
N2 Ni1 N6 96.1(5)
N5 Ni1 N6 81.5(5)
N1 Ni1 N6 86.8(5)
N3 Ni1 N6 173.3(5)
N4 Ni1 N6 95.8(6)
C1 N1 Ni1 109.9(9)
N1 C1 C2 106.7(12)
N2 C2 C1 113.5(12)
C2 N2 C3 115.7(13)
C2 N2 Ni1 106.1(9)
C3 N2 Ni1 107.5(9)
N2 C3 C4 111.0(13)
N3 C4 C3 107.7(13)
C4 N3 Ni1 111.4(9)
C5 N4 Ni1 108.2(13)
N4 C5 C6 122(2)
C5 C6 N5 113.0(19)
C7 N5 C6 113.7(15)
C7 N5 Ni1 108.4(10)
C6 N5 Ni1 110.2(11)
N5 C7 C8 110.9(15)
N6 C8 C7 112.3(17)
C8 N6 Ni1 111.0(12)
N16 Ni2 N15 82.9(5)
N16 Ni2 N11 95.2(4)
N15 Ni2 N11 170.6(5)
N16 Ni2 N12 171.8(5)
N15 Ni2 N12 102.6(5)
N11 Ni2 N12 80.3(4)
N16 Ni2 N14 92.5(5)
N15 Ni2 N14 79.1(5)
N11 Ni2 N14 91.8(5)
N12 Ni2 N14 94.5(5)
N16 Ni2 N13 94.6(4)
N15 Ni2 N13 91.5(4)
N11 Ni2 N13 97.9(4)
N12 Ni2 N13 79.3(4)
N14 Ni2 N13 167.4(5)
C11 N11 Ni2 113.5(9)
N11 C11 C12 113.4(13)
N12 C12 C11 104.3(12)
C13 N12 C12 112.5(12)
C13 N12 Ni2 110.9(9)
C12 N12 Ni2 107.3(9)
N12 C13 C14 108.5(13)
N13 C14 C13 108.2(11)
C14 N13 Ni2 107.4(8)
C15 N14 Ni2 102.8(11)
C16 C15 N14 107.3(16)
C15 C16 N15 108.1(15)
C16 N15 C17 108.8(13)
C16 N15 Ni2 112.4(10)
C17 N15 Ni2 105.2(9)
C18 C17 N15 108.7(13)
N16 C18 C17 107.2(13)
C18 N16 Ni2 114.6(9)
N21 Ni3 N24 92.7(4)
N21 Ni3 N26 89.7(4)
N24 Ni3 N26 96.8(4)
N21 Ni3 N23 97.5(4)
N24 Ni3 N23 92.3(4)
N26 Ni3 N23 168.1(4)
N21 Ni3 N25 169.2(4)
N24 Ni3 N25 82.1(4)
N26 Ni3 N25 81.6(4)
N23 Ni3 N25 92.2(4)
N21 Ni3 N22 82.2(4)
N24 Ni3 N22 168.7(4)
N26 Ni3 N22 93.2(4)
N23 Ni3 N22 78.5(4)
N25 Ni3 N22 104.5(4)
C21 N21 Ni3 107.9(9)
C22 C21 N21 115.9(15)
C21 C22 N22 113.2(16)
C22 N22 C23 106.7(12)
C22 N22 Ni3 110.0(10)
C23 N22 Ni3 106.1(8)
C24 C23 N22 115.0(12)
C23 C24 N23 112.7(12)
C24 N23 Ni3 113.6(8)
C25 N24 Ni3 111.0(8)
N24 C25 C26 108.9(10)
N25 C26 C25 111.9(10)
C26 N25 C27 112.5(10)
C26 N25 Ni3 106.8(7)
C27 N25 Ni3 107.7(8)
C28 C27 N25 117.3(13)
C27 C28 N26 117.1(14)
C28 N26 Ni3 109.1(9)
N36 Ni4 N33 92.2(4)
N36 Ni4 N34 95.7(4)
N33 Ni4 N34 90.3(4)
N36 Ni4 N35 82.6(4)
N33 Ni4 N35 169.5(4)
N34 Ni4 N35 81.2(3)
N36 Ni4 N32 168.7(4)
N33 Ni4 N32 82.5(4)
N34 Ni4 N32 94.2(4)
N35 Ni4 N32 104.2(4)
N36 Ni4 N31 93.1(4)
N33 Ni4 N31 98.4(4)
N34 Ni4 N31 167.4(3)
N35 Ni4 N31 91.0(4)
N32 Ni4 N31 78.0(4)
C31 N31 Ni4 112.3(8)
N31 C31 C32 115.0(14)
C31 C32 N32 114.7(15)
C33 N32 C32 116.6(14)
C33 N32 Ni4 105.5(10)
C32 N32 Ni4 106.7(9)
C34 C33 N32 121.8(18)
C33 C34 N33 119.9(16)
C34 N33 Ni4 108.8(9)
C35 N34 Ni4 108.2(10)
N34 C35 C36 121.2(15)
C35 C36 N35 112.9(13)
C36 N35 C37 108.3(9)
C36 N35 Ni4 111.0(7)
C37 N35 Ni4 105.1(7)
C38 C37 N35 113.5(10)
N36 C38 C37 112.8(11)
C38 N36 Ni4 108.6(8)
N46 Ni5 N41 93.9(4)
N46 Ni5 N45 82.0(4)
N41 Ni5 N45 168.3(4)
N46 Ni5 N43 88.7(5)
N41 Ni5 N43 97.6(4)
N45 Ni5 N43 93.2(4)
N46 Ni5 N42 168.9(5)
N41 Ni5 N42 82.9(4)
N45 Ni5 N42 103.1(4)
N43 Ni5 N42 81.3(4)
N46 Ni5 N44 98.6(4)
N41 Ni5 N44 90.5(4)
N45 Ni5 N44 79.4(4)
N43 Ni5 N44 168.8(4)
N42 Ni5 N44 92.0(4)
C41 N41 Ni5 107.5(9)
C42 C41 N41 121.6(15)
C41 C42 N42 117.3(15)
C43 N42 C42 115.0(12)
C43 N42 Ni5 108.2(8)
C42 N42 Ni5 106.8(9)
N42 C43 C44 111.1(12)
N43 C44 C43 110.7(12)
C44 N43 Ni5 107.1(8)
C45 N44 Ni5 111.0(7)
C46 C45 N44 111.2(10)
C45 C46 N45 110.4(10)
C47 N45 C46 114.3(10)
C47 N45 Ni5 109.5(8)
C46 N45 Ni5 106.8(7)
N45 C47 C48 113.4(11)
N46 C48 C47 108.8(11)
C48 N46 Ni5 108.0(9)
N56 Ni6 N55 83.0(4)
N56 Ni6 N53 90.5(4)
N55 Ni6 N53 92.4(4)
N56 Ni6 N54 98.0(4)
N55 Ni6 N54 81.5(4)
N53 Ni6 N54 168.9(4)
N56 Ni6 N51 95.0(4)
N55 Ni6 N51 169.6(4)
N53 Ni6 N51 97.8(4)
N54 Ni6 N51 88.7(4)
N56 Ni6 N52 169.3(4)
N55 Ni6 N52 102.6(4)
N53 Ni6 N52 80.2(4)
N54 Ni6 N52 92.0(4)
N51 Ni6 N52 81.1(4)
C51 N51 Ni6 108.0(9)
N51 C51 C52 111.7(12)
N52 C52 C51 111.7(12)
C53 N52 C52 112.2(11)
C53 N52 Ni6 106.5(8)
C52 N52 Ni6 109.5(8)
N52 C53 C54 112.7(12)
N53 C54 C53 111.9(11)
C54 N53 Ni6 112.3(7)
C55 N54 Ni6 108.3(8)
C56 C55 N54 108.5(12)
C55 C56 N55 112.2(12)
C57 N55 C56 112.9(11)
C57 N55 Ni6 107.4(8)
C56 N55 Ni6 109.3(8)
C58 C57 N55 116.5(14)
C57 C58 N56 118.4(14)
C58 N56 Ni6 109.2(9)
N62 Ni7 N66 101.8(6)
N62 Ni7 N65 175.3(5)
N66 Ni7 N65 81.7(6)
N62 Ni7 N61 83.4(5)
N66 Ni7 N61 89.7(6)
N65 Ni7 N61 99.9(5)
N62 Ni7 N63 83.2(5)
N66 Ni7 N63 174.0(5)
N65 Ni7 N63 93.6(5)
N61 Ni7 N63 87.6(4)
N62 Ni7 N64 96.1(5)
N66 Ni7 N64 94.5(6)
N65 Ni7 N64 80.3(5)
N61 Ni7 N64 175.8(5)
N63 Ni7 N64 88.2(4)
C61 N61 Ni7 109.5(8)
N61 C61 C62 109.5(12)
N62 C62 C61 109.8(12)
C63 N62 C62 113.0(13)
C63 N62 Ni7 107.5(10)
C62 N62 Ni7 107.7(9)
N62 C63 C64 116.1(13)
N63 C64 C63 109.1(12)
C64 N63 Ni7 109.9(9)
C65 N64 Ni7 111.5(9)
N64 C65 C66 106.3(13)
N65 C66 C65 110.5(13)
C66 N65 C67 118.4(13)
C66 N65 Ni7 107.3(9)
C67 N65 Ni7 108.2(10)
C68 C67 N65 114.4(17)
N66 C68 C67 119(2)
C68 N66 Ni7 113.3(15)
N76 Ni8 N73 93.8(5)
N76 Ni8 N74 94.8(5)
N73 Ni8 N74 92.1(4)
N76 Ni8 N72 171.1(5)
N73 Ni8 N72 81.3(4)
N74 Ni8 N72 92.8(4)
N76 Ni8 N75 81.4(5)
N73 Ni8 N75 170.1(4)
N74 Ni8 N75 79.7(4)
N72 Ni8 N75 104.5(4)
N76 Ni8 N71 92.6(5)
N73 Ni8 N71 95.0(4)
N74 Ni8 N71 169.4(4)
N72 Ni8 N71 80.5(4)
N75 Ni8 N71 93.9(4)
C71 N71 Ni8 107.9(8)
N71 C71 C72 111.1(11)
N72 C72 C71 109.3(11)
C73 N72 C72 115.4(10)
C73 N72 Ni8 107.7(8)
C72 N72 Ni8 110.5(8)
N72 C73 C74 113.5(12)
C73 C74 N73 113.4(12)
C74 N73 Ni8 110.2(9)
C75 N74 Ni8 111.6(8)
N74 C75 C76 110.6(11)
N75 C76 C75 110.0(12)
C76 N75 C77 116.6(11)
C76 N75 Ni8 107.1(8)
C77 N75 Ni8 105.8(8)
C78 C77 N75 113.8(14)
N76 C78 C77 112.6(16)
C78 N76 Ni8 110.1(11)
N86 Ni9 N84 97.2(4)
N86 Ni9 N83 95.3(4)
N84 Ni9 N83 91.8(4)
N86 Ni9 N81 89.5(4)
N84 Ni9 N81 170.7(4)
N83 Ni9 N81 94.1(4)
N86 Ni9 N85 82.4(4)
N84 Ni9 N85 82.7(4)
N83 Ni9 N85 173.6(4)
N81 Ni9 N85 91.8(4)
N86 Ni9 N82 168.8(4)
N84 Ni9 N82 93.2(4)
N83 Ni9 N82 80.1(4)
N81 Ni9 N82 80.6(4)
N85 Ni9 N82 103.1(4)
C81 N81 Ni9 111.0(7)
N81 C81 C82 110.5(10)
N82 C82 C81 111.7(11)
C83 N82 C82 110.8(11)
C83 N82 Ni9 109.7(8)
C82 N82 Ni9 108.2(8)
C84 C83 N82 115.6(14)
C83 C84 N83 117.4(15)
C84 N83 Ni9 107.6(10)
C85 N84 Ni9 111.0(7)
C86 C85 N84 107.6(10)
C85 C86 N85 114.8(11)
C87 N85 C86 110.8(11)
C87 N85 Ni9 108.5(8)
C86 N85 Ni9 106.0(7)
N85 C87 C88 115.2(14)
N86 C88 C87 121.4(16)
C88 N86 Ni9 111.0(10)
N92 Ni10 N94 94.1(5)
N92 Ni10 N93 81.2(4)
N94 Ni10 N93 92.0(5)
N92 Ni10 N96 171.8(4)
N94 Ni10 N96 91.7(5)
N93 Ni10 N96 92.9(4)
N92 Ni10 N91 80.8(4)
N94 Ni10 N91 168.3(5)
N93 Ni10 N91 97.6(5)
N96 Ni10 N91 94.5(4)
N92 Ni10 N95 100.9(5)
N94 Ni10 N95 80.0(5)
N93 Ni10 N95 171.8(5)
N96 Ni10 N95 85.8(5)
N91 Ni10 N95 90.7(5)
C91 N91 Ni10 113.8(9)
N91 C91 C92 108.6(13)
N92 C92 C91 113.4(14)
C92 N92 C93 109.4(12)
C92 N92 Ni10 108.3(9)
C93 N92 Ni10 109.3(9)
C94 C93 N92 112.1(13)
C93 C94 N93 107.2(12)
C94 N93 Ni10 108.7(9)
C95 N94 Ni10 114.5(11)
N94 C95 C96 108.0(16)
C95 C96 N95 119.2(18)
C96 N95 C97 108.9(15)
C96 N95 Ni10 105.9(12)
C97 N95 Ni10 98.4(11)
C98 C97 N95 117.0(17)
N96 C98 C97 106.9(18)
C98 N96 Ni10 115.3(12)
N105 Ni11 N102 177.2(8)
N105 Ni11 N106 80.6(7)
N102 Ni11 N106 99.0(6)
N105 Ni11 N101 96.1(7)
N102 Ni11 N101 81.1(6)
N106 Ni11 N101 91.1(6)
N105 Ni11 N104 83.0(8)
N102 Ni11 N104 97.6(8)
N106 Ni11 N104 162.8(7)
N101 Ni11 N104 96.0(7)
N105 Ni11 N103 103.5(7)
N102 Ni11 N103 79.3(6)
N106 Ni11 N103 92.9(6)
N101 Ni11 N103 160.4(6)
N104 Ni11 N103 85.8(7)
C101 N101 Ni11 105.5(12)
C102 C101 N101 112(2)
C101 C102 N102 104(2)
C103 N102 C102 115.0(18)
C103 N102 Ni11 108.0(13)
C102 N102 Ni11 108.7(14)
C104 C103 N102 111(2)
C103 C104 N103 105.0(19)
C104 N103 Ni11 107.4(12)
C105 N104 Ni11 100.8(17)
C106 C105 N104 118(3)
N105 C106 C105 105(3)
C106 N105 C107 108(2)
C106 N105 Ni11 112.4(18)
C107 N105 Ni11 108.5(16)
C108 C107 N105 107(2)
C107 C108 N106 107(2)
C108 N106 Ni11 113.8(13)
N115 Ni12 N112 164.5(12)
N115 Ni12 N116 83.5(11)
N112 Ni12 N116 85.5(11)
N115 Ni12 N111 106.6(12)
N112 Ni12 N111 85.4(12)
N116 Ni12 N111 96.6(12)
N115 Ni12 N114 83.1(11)
N112 Ni12 N114 105.9(12)
N116 Ni12 N114 163.9(11)
N111 Ni12 N114 95.6(11)
N115 Ni12 N113 94.8(12)
N112 Ni12 N113 76.1(12)
N116 Ni12 N113 98.4(11)
N111 Ni12 N113 155.1(11)
N114 Ni12 N113 74.1(11)
C111 N111 Ni12 98(2)
N111 C111 C112 100(3)
N112 C112 C111 111(3)
C113 N112 C112 101(3)
C113 N112 Ni12 105(3)
C112 N112 Ni12 95(3)
N112 C113 C114 102(3)
N113 C114 C113 119(3)
C114 N113 Ni12 102(2)
C115 N114 Ni12 98(2)
N114 C115 C116 95(3)
N115 C116 C115 115(3)
C116 N115 C117 153(3)
C116 N115 Ni12 100(2)
C117 N115 Ni12 101.7(19)
C118 C117 N115 116(3)
N116 C118 C117 101.2(16)
C118 N116 Ni12 111(2)

loop_
_geom_bond_atom_site_label_1
_geom_bond_atom_site_label_2
_geom_bond_distance
Sb1 O21 1.934(7)
Sb1 O42 1.937(7)
Sb1 O15 1.966(7)
Sb2 O38 1.920(7)
Sb2 O18 1.953(7)
Sb2 O15 1.967(8)
Sb3 O13 1.936(8)
Sb3 O30 1.956(7)
Sb3 O36 1.959(8)
Sb4 O31 1.935(7)
Sb4 O24 1.946(7)
Sb4 O25 1.956(7)
Sb5 O36 1.938(8)
Sb5 O28 1.940(7)
Sb5 O9 1.982(7)
Sb6 O16 1.931(7)
Sb6 O31 1.939(7)
Sb6 O37 1.945(7)
V1 O33 1.606(7)
V1 O32 1.913(7)
V1 O4 1.934(7)
V1 O35 1.967(7)
V1 O16 2.029(7)
V1 V9 2.884(3)
V1 V3 3.058(2)
V2 O6 1.615(7)
V2 O26 1.919(8)
V2 O3 1.944(7)
V2 O25 1.953(7)
V2 O37 1.979(7)
V2 V13 2.847(3)
V2 V5 3.024(3)
V2 V15 3.054(3)
V3 O5 1.637(7)
V3 O4 1.905(7)
V3 O23 1.926(7)
V3 O24 1.971(7)
V3 O16 1.984(7)
V3 V8 2.884(3)
V3 V10 3.004(3)
V4 O39 1.605(8)
V4 O19 1.913(7)
V4 O32 1.944(7)
V4 O34 1.960(7)
V4 O9 2.017(7)
V4 V6 2.873(3)
V4 V9 3.063(3)
V5 O1 1.620(8)
V5 O12 1.907(7)
V5 O7 1.948(7)
V5 O26 1.948(7)
V5 O25 1.985(7)
V5 V14 2.860(3)
V6 O27 1.616(8)
V6 O19 1.919(7)
V6 O34 1.936(7)
V6 O42 1.961(7)
V6 O18 1.990(7)
V6 V8 3.003(3)
V6 V7 3.021(3)
V7 O17 1.618(8)
V7 O14 1.919(7)
V7 O34 1.937(7)
V7 O28 1.970(8)
V7 O18 1.976(8)
V7 V11 3.007(3)
V8 O29 1.605(8)
V8 O4 1.903(7)
V8 O19 1.917(7)
V8 O23 1.974(7)
V8 O42 1.988(7)
V9 O40 1.615(7)
V9 O32 1.896(7)
V9 O35 1.924(7)
V9 O30 1.974(7)
V9 O9 1.975(7)
V9 V15 2.976(3)
V10 O2 1.601(8)
V10 O7 1.924(8)
V10 O23 1.927(7)
V10 O21 1.995(7)
V10 O24 2.004(7)
V10 V14 3.005(3)
V11 O11 1.588(8)
V11 O10 1.889(8)
V11 O14 1.957(7)
V11 O28 1.968(7)
V11 O13 1.979(8)
V11 V12 2.872(3)
V11 V13 3.043(3)
V12 O41 1.613(8)
V12 O12 1.929(7)
V12 O10 1.929(8)
V12 O14 1.962(7)
V12 O38 2.018(8)
V12 V14 3.055(3)
V13 O8 1.587(8)
V13 O26 1.937(7)
V13 O10 1.942(8)
V13 O3 1.964(7)
V13 O13 2.005(8)
V14 O20 1.586(8)
V14 O12 1.900(8)
V14 O7 1.944(8)
V14 O21 1.973(7)
V14 O38 1.985(8)
V15 O22 1.620(7)
V15 O35 1.900(7)
V15 O3 1.949(7)
V15 O30 1.972(7)
V15 O37 1.985(7)
Sb11 O70 1.922(7)
Sb11 O60 1.956(8)
Sb11 O83 1.980(7)
Sb12 O55 1.940(7)
Sb12 O57 1.947(7)
Sb12 O60 1.968(7)
Sb13 O58 1.932(7)
Sb13 O81 1.939(7)
Sb13 O84 1.970(7)
Sb14 O84 1.925(7)
Sb14 O77 1.938(7)
Sb14 O79 1.962(7)
Sb15 O62 1.925(6)
Sb15 O63 1.941(7)
Sb15 O52 1.954(7)
Sb16 O61 1.930(7)
Sb16 O91 1.947(7)
Sb16 O63 1.961(7)
V51 O86 1.612(7)
V51 O75 1.893(7)
V51 O68 1.949(7)
V51 O79 1.974(7)
V51 O58 1.993(7)
V51 V54 2.876(3)
V51 V61 2.982(3)
V51 V56 3.068(2)
V52 O89 1.618(8)
V52 O85 1.918(7)
V52 O51 1.933(7)
V52 O55 1.980(7)
V52 O70 1.989(7)
V52 V57 2.869(3)
V52 V58 3.010(3)
V52 V55 3.032(3)
V53 O72 1.598(7)
V53 O53 1.902(7)
V53 O87 1.933(7)
V53 O62 1.980(7)
V53 O61 1.990(7)
V53 V59 2.883(3)
V53 V58 3.011(3)
V53 V54 3.049(3)
V54 O74 1.594(8)
V54 O53 1.907(7)
V54 O75 1.943(7)
V54 O68 1.945(6)
V54 O62 2.040(7)
V55 O65 1.627(8)
V55 O85 1.916(7)
V55 O78 1.931(7)
V55 O59 1.941(7)
V55 O70 1.994(7)
V55 V65 2.861(3)
V56 O82 1.592(7)
V56 O69 1.926(7)
V56 O75 1.938(6)
V56 O73 1.961(7)
V56 O58 2.028(7)
V56 V60 2.876(3)
V57 O92 1.591(7)
V57 O85 1.925(7)
V57 O66 1.946(7)
V57 O51 1.955(7)
V57 O91 2.011(7)
V57 V62 3.026(3)
V58 O67 1.604(8)
V58 O51 1.939(7)
V58 O87 1.941(7)
V58 O55 1.990(7)
V58 O61 1.998(7)
V59 O90 1.600(8)
V59 O69 1.929(7)
V59 O53 1.935(6)
V59 O87 1.956(7)
V59 O57 1.996(7)
V59 V60 3.029(3)
V60 O88 1.617(7)
V60 O69 1.890(7)
V60 O73 1.953(7)
V60 O83 1.961(7)
V60 O57 1.963(7)
V60 V63 2.986(3)
V61 O76 1.625(7)
V61 O68 1.925(7)
V61 O80 1.963(7)
V61 O79 1.968(7)
V61 O52 1.969(7)
V61 V62 3.051(3)
V62 O56 1.623(7)
V62 O66 1.885(7)
V62 O91 1.951(7)
V62 O80 1.966(6)
V62 O52 1.979(7)
V62 V64 2.839(3)
V63 O54 1.608(8)
V63 O73 1.935(7)
V63 O59 1.937(7)
V63 O83 1.957(7)
V63 O81 1.996(7)
V63 V65 3.029(3)
V64 O64 1.621(7)
V64 O66 1.931(7)
V64 O78 1.933(7)
V64 O80 1.953(7)
V64 O77 2.005(7)
V64 V65 3.042(3)
V65 O71 1.630(7)
V65 O78 1.907(7)
V65 O59 1.919(7)
V65 O77 1.979(7)
V65 O81 1.988(7)
Sb21 O114 1.930(7)
Sb21 O130 1.954(7)
Sb21 O142 1.956(7)
Sb22 O128 1.956(7)
Sb22 O114 1.966(7)
Sb22 O136 1.978(7)
Sb23 O124 1.929(7)
Sb23 O115 1.940(7)
Sb23 O109 1.947(7)
Sb24 O125 1.941(7)
Sb24 O132 1.958(6)
Sb24 O115 1.968(7)
Sb25 O116 1.918(7)
Sb25 O118 1.928(7)
Sb25 O139 1.969(7)
Sb26 O106 1.931(7)
Sb26 O116 1.950(7)
Sb26 O121 1.955(7)
V101 O108 1.636(7)
V101 O101 1.892(7)
V101 O137 1.921(7)
V101 O139 1.959(8)
V101 O121 1.984(7)
V101 V111 2.864(3)
V101 V114 3.001(3)
V101 V104 3.055(3)
V102 O113 1.633(7)
V102 O127 1.896(7)
V102 O134 1.952(7)
V102 O133 1.972(8)
V102 O118 2.004(7)
V102 V112 2.867(3)
V102 V115 3.037(3)
V103 O123 1.609(7)
V103 O138 1.932(7)
V103 O111 1.940(7)
V103 O141 1.954(7)
V103 O132 1.974(7)
V103 V110 2.868(3)
V103 V107 3.018(3)
V104 O122 1.613(7)
V104 O138 1.922(7)
V104 O101 1.929(7)
V104 O126 1.975(7)
V104 O121 2.023(8)
V104 V107 2.875(3)
V105 O105 1.603(8)
V105 O119 1.915(7)
V105 O141 1.948(7)
V105 O125 1.978(7)
V105 O128 1.986(7)
V105 V110 3.013(3)
V105 V106 3.015(3)
V106 O120 1.610(8)
V106 O135 1.908(7)
V106 O119 1.919(6)
V106 O124 1.968(7)
V106 O125 1.989(7)
V106 V108 2.871(3)
V106 V109 3.048(3)
V107 O102 1.617(7)
V107 O138 1.900(7)
V107 O132 1.956(7)
V107 O126 1.963(7)
V107 O109 1.982(7)
V107 V113 3.017(3)
V108 O140 1.607(8)
V108 O135 1.956(7)
V108 O127 1.967(7)
V108 O136 1.973(7)
V108 O119 1.983(7)
V108 V112 3.022(3)
V109 O104 1.606(7)
V109 O135 1.905(7)
V109 O134 1.929(7)
V109 O131 1.949(7)
V109 O124 2.018(7)
V109 V115 2.876(3)
V110 O103 1.616(7)
V110 O111 1.900(7)
V110 O141 1.925(7)
V110 O142 1.962(7)
V110 O128 1.986(7)
V110 V111 3.054(3)
V111 O117 1.602(7)
V111 O111 1.916(7)
V111 O101 1.937(7)
V111 O137 1.955(7)
V111 O142 2.017(7)
V112 O107 1.604(7)
V112 O127 1.903(7)
V112 O136 1.954(7)
V112 O133 1.958(7)
V112 O130 1.970(7)
V112 V114 3.024(3)
V113 O110 1.614(7)
V113 O131 1.924(7)
V113 O126 1.924(7)
V113 O106 1.958(7)
V113 O109 1.967(7)
V113 V115 3.008(3)
V114 O112 1.611(7)
V114 O133 1.909(8)
V114 O137 1.935(7)
V114 O130 1.968(7)
V114 O139 1.978(8)
V115 O129 1.596(8)
V115 O134 1.899(7)
V115 O131 1.961(7)
V115 O106 1.984(7)
V115 O118 1.987(7)
Sb31 O159 1.961(7)
Sb31 O153 1.963(6)
Sb31 O154 1.988(7)
Sb32 O154 1.927(7)
Sb32 O180 1.930(7)
Sb32 O169 1.932(7)
Sb33 O173 1.921(8)
Sb33 O185 1.936(8)
Sb33 O183 1.953(7)
Sb34 O182 1.914(7)
Sb34 O173 1.944(8)
Sb34 O171 1.976(7)
Sb35 O187 1.912(7)
Sb35 O176 1.928(7)
Sb35 O172 1.954(7)
Sb36 O187 1.959(7)
Sb36 O174 1.960(7)
Sb36 O167 1.962(7)
V151 O178 1.594(7)
V151 O156 1.908(7)
V151 O165 1.920(7)
V151 O174 1.946(7)
V151 O176 1.988(7)
V151 V157 2.886(3)
V151 V154 3.005(3)
V151 V158 3.044(3)
V152 O190 1.620(7)
V152 O181 1.908(7)
V152 O175 1.942(7)
V152 O171 1.945(7)
V152 O172 1.992(7)
V152 V159 3.009(3)
V152 V156 3.033(3)
V153 O155 1.610(7)
V153 O170 1.929(7)
V153 O152 1.932(7)
V153 O168 1.957(7)
V153 O180 2.012(7)
V153 V165 2.878(3)
V153 V161 3.055(3)
V154 O160 1.606(7)
V154 O165 1.906(7)
V154 O163 1.931(7)
V154 O153 1.971(7)
V154 O174 2.013(7)
V154 V161 2.999(2)
V155 O184 1.589(7)
V155 O151 1.930(7)
V155 O168 1.931(7)
V155 O183 1.956(7)
V155 O169 1.979(7)
V155 V165 2.999(3)
V155 V162 3.024(3)
V156 O179 1.600(7)
V156 O161 1.909(7)
V156 O181 1.946(7)
V156 O167 1.973(7)
V156 O172 1.980(7)
V156 V164 2.849(3)
V156 V160 3.043(3)
V157 O189 1.616(7)
V157 O156 1.911(7)
V157 O188 1.934(7)
V157 O159 2.002(7)
V157 O165 2.014(7)
V157 V162 3.032(3)
V158 O157 1.595(7)
V158 O156 1.921(7)
V158 O177 1.941(7)
V158 O175 1.960(7)
V158 O176 2.032(7)
V158 V159 2.848(3)
V159 O162 1.614(7)
V159 O177 1.867(7)
V159 O175 1.925(7)
V159 O171 1.976(7)
V159 O185 1.986(7)
V159 V163 3.065(3)
V160 O164 1.642(8)
V160 O152 1.927(7)
V160 O161 1.930(7)
V160 O163 1.962(7)
V160 O167 1.986(7)
V160 V161 2.859(2)
V161 O191 1.606(7)
V161 O152 1.911(7)
V161 O163 1.937(6)
V161 O153 1.960(7)
V161 O180 1.976(7)
V162 O158 1.626(7)
V162 O188 1.890(7)
V162 O151 1.942(7)
V162 O159 1.951(7)
V162 O169 1.990(6)
V162 V163 2.863(3)
V163 O186 1.598(7)
V163 O188 1.910(7)
V163 O177 1.942(7)
V163 O151 1.971(7)
V163 O185 2.030(7)
V164 O166 1.609(7)
V164 O170 1.923(7)
V164 O161 1.928(7)
V164 O181 1.979(7)
V164 O182 2.017(7)
V164 V165 3.037(3)
V165 O192 1.602(7)
V165 O170 1.911(7)
V165 O168 1.945(8)
V165 O183 1.980(7)
V165 O182 1.992(7)
Ni1 N2 2.063(12)
Ni1 N5 2.091(13)
Ni1 N1 2.103(11)
Ni1 N3 2.104(11)
Ni1 N4 2.136(15)
Ni1 N6 2.167(13)
N1 C1 1.451(16)
C1 C2 1.555(19)
C2 N2 1.447(18)
N2 C3 1.449(18)
C3 C4 1.54(2)
C4 N3 1.441(18)
N4 C5 1.42(2)
C5 C6 1.44(3)
C6 N5 1.51(2)
N5 C7 1.47(2)
C7 C8 1.54(2)
C8 N6 1.37(2)
Ni2 N16 2.086(11)
Ni2 N15 2.097(12)
Ni2 N11 2.102(11)
Ni2 N12 2.118(11)
Ni2 N14 2.121(13)
Ni2 N13 2.143(10)
N11 C11 1.392(17)
C11 C12 1.58(2)
C12 N12 1.522(18)
N12 C13 1.444(18)
C13 C14 1.487(19)
C14 N13 1.441(16)
N14 C15 1.51(2)
C15 C16 1.43(2)
C16 N15 1.453(18)
N15 C17 1.58(2)
C17 C18 1.56(2)
C18 N16 1.431(17)
Ni3 N21 2.084(10)
Ni3 N24 2.106(9)
Ni3 N26 2.110(9)
Ni3 N23 2.113(9)
Ni3 N25 2.153(9)
Ni3 N22 2.177(10)
N21 C21 1.558(19)
C21 C22 1.40(2)
C22 N22 1.440(19)
N22 C23 1.466(16)
C23 C24 1.409(18)
C24 N23 1.473(16)
N24 C25 1.468(16)
C25 C26 1.515(17)
C26 N25 1.478(14)
N25 C27 1.490(17)
C27 C28 1.40(2)
C28 N26 1.422(18)
Ni4 N36 2.094(9)
Ni4 N33 2.094(10)
Ni4 N34 2.111(8)
Ni4 N35 2.142(9)
Ni4 N32 2.145(10)
Ni4 N31 2.156(9)
N31 C31 1.408(16)
C31 C32 1.43(2)
C32 N32 1.452(18)
N32 C33 1.41(2)
C33 C34 1.35(2)
C34 N33 1.386(17)
N34 C35 1.397(19)
C35 C36 1.43(2)
C36 N35 1.467(15)
N35 C37 1.478(14)
C37 C38 1.429(16)
C38 N36 1.416(15)
Ni5 N46 2.090(12)
Ni5 N41 2.097(9)
Ni5 N45 2.132(9)
Ni5 N43 2.135(10)
Ni5 N42 2.140(10)
Ni5 N44 2.164(10)
N41 C41 1.457(18)
C41 C42 1.35(2)
C42 N42 1.469(18)
N42 C43 1.444(16)
C43 C44 1.487(19)
C44 N43 1.432(16)
N44 C45 1.451(15)
C45 C46 1.435(16)
C46 N45 1.497(15)
N45 C47 1.446(16)
C47 C48 1.510(18)
C48 N46 1.476(17)
Ni6 N56 2.082(10)
Ni6 N55 2.106(10)
Ni6 N53 2.125(10)
Ni6 N54 2.137(10)
Ni6 N51 2.137(11)
Ni6 N52 2.152(10)
N51 C51 1.425(17)
C51 C52 1.504(19)
C52 N52 1.459(17)
N52 C53 1.456(16)
C53 C54 1.477(18)
C54 N53 1.455(15)
N54 C55 1.492(17)
C55 C56 1.468(18)
C56 N55 1.481(16)
N55 C57 1.450(17)
C57 C58 1.39(2)
C58 N56 1.435(18)
Ni7 N62 2.046(13)
Ni7 N66 2.072(16)
Ni7 N65 2.098(12)
Ni7 N61 2.116(11)
Ni7 N63 2.137(11)
Ni7 N64 2.150(11)
N61 C61 1.432(16)
C61 C62 1.530(19)
C62 N62 1.484(18)
N62 C63 1.437(18)
C63 C64 1.492(19)
C64 N63 1.441(17)
N64 C65 1.434(18)
C65 C66 1.52(2)
C66 N65 1.459(18)
N65 C67 1.510(19)
C67 C68 1.41(3)
C68 N66 1.36(2)
Ni8 N76 2.058(13)
Ni8 N73 2.109(11)
Ni8 N74 2.126(11)
Ni8 N72 2.137(10)
Ni8 N75 2.162(10)
Ni8 N71 2.172(10)
N71 C71 1.424(15)
C71 C72 1.528(18)
C72 N72 1.457(16)
N72 C73 1.438(16)
C73 C74 1.442(18)
C74 N73 1.477(17)
N74 C75 1.438(15)
C75 C76 1.477(18)
C76 N75 1.465(16)
N75 C77 1.529(18)
C77 C78 1.46(2)
C78 N76 1.365(19)
Ni9 N86 2.043(9)
Ni9 N84 2.089(10)
Ni9 N83 2.103(10)
Ni9 N81 2.127(9)
Ni9 N85 2.140(9)
Ni9 N82 2.156(10)
N81 C81 1.473(14)
C81 C82 1.495(17)
C82 N82 1.442(16)
N82 C83 1.430(16)
C83 C84 1.38(2)
C84 N83 1.426(19)
N84 C85 1.502(15)
C85 C86 1.459(17)
C86 N85 1.510(16)
N85 C87 1.409(17)
C87 C88 1.45(2)
C88 N86 1.346(18)
Ni10 N92 2.084(10)
Ni10 N94 2.085(13)
Ni10 N93 2.087(11)
Ni10 N96 2.096(11)
Ni10 N91 2.130(11)
Ni10 N95 2.144(14)
N91 C91 1.464(17)
C91 C92 1.53(2)
C92 N92 1.454(19)
N92 C93 1.456(17)
C93 C94 1.455(19)
C94 N93 1.468(17)
N94 C95 1.411(19)
C95 C96 1.41(2)
C96 N95 1.45(2)
N95 C97 1.63(2)
C97 C98 1.54(3)
C98 N96 1.34(2)
Ni11 N105 2.025(19)
Ni11 N102 2.042(16)
Ni11 N106 2.066(15)
Ni11 N101 2.144(15)
Ni11 N104 2.19(2)
Ni11 N103 2.207(16)
N101 C101 1.52(2)
C101 C102 1.39(3)
C102 N102 1.52(3)
N102 C103 1.46(2)
C103 C104 1.41(3)
C104 N103 1.60(3)
N104 C105 1.61(3)
C105 C106 1.45(4)
C106 N105 1.44(3)
N105 C107 1.57(3)
C107 C108 1.44(3)
C108 N106 1.50(2)
Ni12 N115 2.13(3)
Ni12 N112 2.17(3)
Ni12 N116 2.17(3)
Ni12 N111 2.22(3)
Ni12 N114 2.27(3)
Ni12 N113 2.33(3)
N111 C111 1.480(19)
C111 C112 1.560(19)
C112 N112 1.417(19)
N112 C113 1.403(19)
C113 C114 1.499(19)
C114 N113 1.444(19)
N114 C115 1.470(19)
C115 C116 1.573(19)
C116 N115 1.562(17)
N115 C117 1.575(17)
C117 C118 1.532(19)
C118 N116 1.468(19)

loop_
_platon_squeeze_void_nr
_platon_squeeze_void_average_x
_platon_squeeze_void_average_y
_platon_squeeze_void_average_z
_platon_squeeze_void_volume
_platon_squeeze_void_count_electrons
_platon_squeeze_void_content
1 0.000 0.000 0.000 95 27 ' '
2 -0.222 0.276 0.552 1489 313 ' '
3 0.000 0.500 0.676 95 23 ' '
4 0.222 0.724 0.540 1489 312 ' '
5 0.082 0.369 0.482 21 8 ' '
6 0.083 0.870 0.184 21 6 ' '
7 0.276 0.222 0.090 1489 313 ' '
8 0.130 0.083 0.816 21 7 ' '
9 0.131 0.581 0.861 21 8 ' '
10 0.299 0.390 0.903 11 1 ' '
11 0.369 0.918 0.518 21 9 ' '
12 0.369 0.418 0.309 21 8 ' '
13 0.390 0.701 0.097 11 1 ' '
14 0.419 0.131 0.139 21 8 ' '
15 0.418 0.631 0.691 21 7 ' '
16 0.500 0.000 0.324 95 23 ' '
17 0.500 0.500 0.500 97 25 ' '
18 0.724 0.778 0.714 1489 314 ' '
19 0.582 0.369 0.691 21 7 ' '
20 0.580 0.869 0.139 21 9 ' '
21 0.610 0.299 0.097 11 1 ' '
22 0.631 0.082 0.517 21 8 ' '
23 0.630 0.582 0.309 21 7 ' '
24 0.701 0.610 0.903 11 1 ' '
25 0.869 0.419 0.861 21 9 ' '
26 0.870 0.917 0.816 21 7 ' '
27 0.916 0.130 0.184 21 6 ' '
28 0.918 0.631 0.482 21 8 ' '
